data_4303663
loop_
_publ_author_name
'Xiaodi Kou'
'Xiaoyu Wang'
'Daniel Mendoza-Espinosa'
'Lev N. Zakharov'
'Arnold L. Rheingold'
'William H. Watson'
'Kimberly A. Brien'
'L. Kasun Jayarathna'
'Tracy A. Hanna'

_publ_section_title
;
Bismuth Aryloxides
;
_journal_name_full 'Inorganic Chemistry'
_journal_page_first 11002
_journal_page_last 11016
_journal_paper_doi 10.1021/ic901134t
_journal_volume 48
_journal_year 2009
_chemical_formula_sum 'C216 H160 Bi32 O56'
_chemical_formula_weight 10338.80
_chemical_name_systematic
; 
 ? 
;
_space_group_IT_number 2
_symmetry_cell_setting triclinic
_symmetry_space_group_name_Hall '-P 1'
_symmetry_space_group_name_H-M 'P -1'
_atom_sites_solution_hydrogens geom
_atom_sites_solution_primary direct
_atom_sites_solution_secondary difmap
_audit_creation_method SHELXLTL
_cell_angle_alpha 92.198(2)
_cell_angle_beta 114.670(2)
_cell_angle_gamma 107.594(2)
_cell_formula_units_Z 1
_cell_length_a 19.155(2)
_cell_length_b 19.323(2)
_cell_length_c 22.046(2)
_cell_measurement_reflns_used 7681
_cell_measurement_temperature 100(2)
_cell_measurement_theta_max 27.47
_cell_measurement_theta_min 2.21
_cell_volume 6939.6(12)
_computing_cell_refinement 'Bruker SAINT'
_computing_data_collection 'Bruker SMART'
_computing_data_reduction 'Bruker SAINT'
_computing_molecular_graphics 'Bruker SHELXTL'
_computing_publication_material 'Bruker SHELXTL'
_computing_structure_refinement 'Bruker SHELXTL'
_computing_structure_solution 'Bruker SHELXTL'
_diffrn_ambient_temperature 100(2)
_diffrn_measured_fraction_theta_full 0.966
_diffrn_measured_fraction_theta_max 0.966
_diffrn_measurement_device_type 'CCD area detector Bruker Apex'
_diffrn_measurement_method 'phi and omega scans'
_diffrn_radiation_monochromator graphite
_diffrn_radiation_source 'fine-focus sealed tube'
_diffrn_radiation_type MoK\a
_diffrn_radiation_wavelength 0.71073
_diffrn_reflns_av_R_equivalents 0.0451
_diffrn_reflns_av_sigmaI/netI 0.0773
_diffrn_reflns_limit_h_max 24
_diffrn_reflns_limit_h_min -24
_diffrn_reflns_limit_k_max 25
_diffrn_reflns_limit_k_min -25
_diffrn_reflns_limit_l_max 28
_diffrn_reflns_limit_l_min -28
_diffrn_reflns_number 59825
_diffrn_reflns_theta_full 27.52
_diffrn_reflns_theta_max 27.52
_diffrn_reflns_theta_min 1.36
_exptl_absorpt_coefficient_mu 20.260
_exptl_absorpt_correction_T_max 0.4307
_exptl_absorpt_correction_T_min 0.1301
_exptl_absorpt_correction_type multi-scan
_exptl_absorpt_process_details SADABS
_exptl_crystal_colour Light_Yellow
_exptl_crystal_density_diffrn 2.474
_exptl_crystal_density_meas 0
_exptl_crystal_density_method 'not measured'
_exptl_crystal_description Block
_exptl_crystal_F_000 4560
_exptl_crystal_size_max 0.17
_exptl_crystal_size_mid 0.06
_exptl_crystal_size_min 0.05
_refine_diff_density_max 3.734
_refine_diff_density_min -2.649
_refine_diff_density_rms 0.356
_refine_ls_extinction_method none
_refine_ls_goodness_of_fit_ref 1.028
_refine_ls_hydrogen_treatment constr
_refine_ls_matrix_type full
_refine_ls_number_parameters 1369
_refine_ls_number_reflns 30862
_refine_ls_number_restraints 0
_refine_ls_restrained_S_all 1.028
_refine_ls_R_factor_all 0.0793
_refine_ls_R_factor_gt 0.0444
_refine_ls_shift/su_max 0.002
_refine_ls_shift/su_mean 0.000
_refine_ls_structure_factor_coef Fsqd
_refine_ls_weighting_details 'calc w=1/[\s^2^(Fo^2^)+(0.0626P)^2^+50.0621P] where P=(Fo^2^+2Fc^2^)/3'
_refine_ls_weighting_scheme calc
_refine_ls_wR_factor_gt 0.1202
_refine_ls_wR_factor_ref 0.1355
_reflns_number_gt 21464
_reflns_number_total 30862
_reflns_threshold_expression >2sigma(I)
_cod_data_source_file ic901134t_si_001_07.cif
_cod_data_source_block tcu48
_cod_depositor_comments
;
The following automatic conversions were performed:
'_symmetry_cell_setting' value 'Triclinic' changed to 'triclinic'
according to '/home/saulius/struct/CIF-dictionaries/cif_core.dic'
dictionary named 'cif_core.dic' version 2.4.1 from 2010-06-29.

Automatic conversion script
Id: cif_fix_enum 1527 2010-12-29 10:47:43Z saulius 
;
_cod_original_cell_volume 6939.6(13)
_cod_database_code 4303663

loop_
_symmetry_equiv_pos_as_xyz
'x, y, z'
'-x, -y, -z'

loop_
_atom_site_label
_atom_site_type_symbol
_atom_site_fract_x
_atom_site_fract_y
_atom_site_fract_z
_atom_site_U_iso_or_equiv
_atom_site_adp_type
_atom_site_occupancy
_atom_site_symmetry_multiplicity
_atom_site_calc_flag
_atom_site_refinement_flags
_atom_site_disorder_assembly
_atom_site_disorder_group
Bi15 Bi 1.01504(3) 0.43966(2) 0.13888(3) 0.02039(11) Uani 1 1 d . . .
Bi13 Bi 1.05737(3) 0.44368(2) -0.00753(3) 0.01878(11) Uani 1 1 d . . .
Bi9 Bi 0.91582(3) 0.35714(3) -0.20457(3) 0.02129(11) Uani 1 1 d . . .
Bi10 Bi 1.12497(3) 0.45889(3) -0.16496(3) 0.02252(11) Uani 1 1 d . . .
Bi11 Bi 0.97918(3) 0.23791(2) -0.08502(3) 0.02200(12) Uani 1 1 d . . .
Bi3 Bi 0.80867(3) 0.31025(2) -0.06282(3) 0.02049(11) Uani 1 1 d . . .
Bi2 Bi 0.78597(3) 0.31767(3) 0.09739(3) 0.02400(12) Uani 1 1 d . . .
Bi14 Bi 1.10781(3) 0.30555(2) 0.09861(3) 0.02121(11) Uani 1 1 d . . .
Bi12 Bi 1.19446(3) 0.33551(2) -0.04162(3) 0.02161(12) Uani 1 1 d . . .
Bi1 Bi 0.73741(3) 0.44357(3) -0.01267(3) 0.02207(12) Uani 1 1 d . . .
Bi6 Bi 0.66825(3) 0.26069(3) -0.24158(3) 0.02402(12) Uani 1 1 d . . .
Bi5 Bi 0.72801(3) 0.12170(3) -0.12742(3) 0.02460(12) Uani 1 1 d . . .
Bi7 Bi 0.79115(3) 0.15584(3) -0.25813(3) 0.02425(12) Uani 1 1 d . . .
Bi8 Bi 1.03048(3) 0.24557(3) -0.22402(3) 0.02480(12) Uani 1 1 d . . .
Bi4 Bi 0.90268(3) 0.21369(2) 0.07129(3) 0.02185(11) Uani 1 1 d . . .
Bi16 Bi 1.22625(3) 0.53649(2) 0.16898(3) 0.02112(11) Uani 1 1 d . . .
C19 C 0.6028(8) 0.0447(8) -0.3144(8) 0.038(4) Uani 1 1 d . . .
O24 O 1.1063(5) 0.4121(4) 0.1028(5) 0.022(2) Uani 1 1 d . . .
O16 O 0.9479(5) 0.3334(4) -0.1061(4) 0.021(2) Uani 1 1 d . . .
O2 O 0.8781(5) 0.3123(4) 0.0705(5) 0.023(2) Uani 1 1 d . . .
O9 O 0.8216(5) 0.1560(4) -0.1560(5) 0.025(2) Uani 1 1 d . . .
O12 O 0.7689(5) 0.2554(5) -0.2522(5) 0.028(2) Uani 1 1 d . . .
O14 O 1.0219(5) 0.3527(5) -0.2199(5) 0.023(2) Uani 1 1 d . . .
O4 O 0.8220(5) 0.4666(4) -0.0544(5) 0.023(2) Uani 1 1 d . . .
O19 O 1.1717(5) 0.4324(4) -0.0657(4) 0.0196(19) Uani 1 1 d . . .
O15 O 1.0753(5) 0.2643(5) -0.1200(5) 0.027(2) Uani 1 1 d . . .
O25 O 0.9772(5) 0.4562(4) 0.0372(5) 0.0199(19) Uani 1 1 d . . .
O6 O 0.8046(5) 0.1939(5) -0.0332(5) 0.023(2) Uani 1 1 d . . .
O1 O 0.7287(5) 0.3285(4) -0.0283(5) 0.023(2) Uani 1 1 d . . .
O13 O 0.9150(5) 0.2305(5) -0.2192(5) 0.028(2) Uani 1 1 d . . .
O23 O 1.0320(5) 0.2886(5) 0.1604(5) 0.024(2) Uani 1 1 d . . .
O20 O 1.1088(5) 0.3137(5) -0.0007(5) 0.022(2) Uani 1 1 d . . .
O5 O 0.8103(6) 0.1987(5) 0.1272(5) 0.030(2) Uani 1 1 d . . .
O8 O 0.7429(5) 0.3508(5) -0.1589(5) 0.025(2) Uani 1 1 d . . .
O22 O 0.9833(5) 0.2628(5) 0.0267(5) 0.026(2) Uani 1 1 d . . .
O7 O 0.7016(5) 0.2180(4) -0.1455(5) 0.026(2) Uani 1 1 d . . .
O27 O 0.9739(5) 0.5339(4) 0.1499(5) 0.021(2) Uani 1 1 d . . .
O10 O 0.6485(6) 0.1076(5) -0.2655(5) 0.030(2) Uani 1 1 d . . .
O3 O 0.8095(5) 0.4320(4) 0.0849(5) 0.025(2) Uani 1 1 d . . .
O26 O 1.1227(5) 0.5407(4) 0.1712(5) 0.024(2) Uani 1 1 d . . .
O11 O 0.6865(6) 0.3796(5) -0.2824(5) 0.028(2) Uani 1 1 d . . .
O21 O 1.2929(5) 0.4229(5) 0.0656(5) 0.029(2) Uani 1 1 d . . .
O18 O 1.1794(6) 0.3330(5) -0.1738(5) 0.031(2) Uani 1 1 d . . .
O17 O 0.9924(6) 0.1182(5) -0.1887(5) 0.036(3) Uani 1 1 d . . .
C37 C 0.6370(9) 0.4091(8) -0.3266(8) 0.035(4) Uani 1 1 d . . .
O28 O 0.8822(6) 0.3730(5) 0.1962(5) 0.037(3) Uani 1 1 d . . .
C69 C 1.0170(13) 0.0889(9) -0.0006(11) 0.055(5) Uani 1 1 d . . .
H69A H 1.0738 0.1127 0.0289 0.066 Uiso 1 1 calc R . .
C55 C 0.9226(9) 0.0657(7) -0.2217(8) 0.033(4) Uani 1 1 d . . .
C92 C 1.3841(9) 0.4235(8) 0.1784(8) 0.030(3) Uani 1 1 d . . .
C84 C 1.3377(9) 0.2620(9) -0.0597(9) 0.039(4) Uani 1 1 d . . .
H84A H 1.3836 0.3010 -0.0575 0.047 Uiso 1 1 calc R . .
C54 C 0.5462(9) 0.3438(8) -0.2362(8) 0.033(4) Uani 1 1 d . . .
H54A H 0.5796 0.3920 -0.2100 0.040 Uiso 1 1 calc R . .
C35 C 0.5402(10) 0.0240(9) -0.1416(11) 0.054(5) Uani 1 1 d . . .
H35A H 0.5152 0.0529 -0.1279 0.064 Uiso 1 1 calc R . .
C96 C 1.4350(8) 0.4997(8) 0.1092(9) 0.036(4) Uani 1 1 d . . .
C20 C 0.5951(9) 0.0425(8) -0.3804(8) 0.036(4) Uani 1 1 d . . .
C91 C 1.3681(8) 0.4449(7) 0.1149(7) 0.026(3) Uani 1 1 d . . .
C44 C 0.7876(9) 0.4289(9) -0.3537(8) 0.035(4) Uani 1 1 d . . .
H44A H 0.7527 0.3785 -0.3697 0.042 Uiso 1 1 calc R . .
C103 C 1.4254(8) 0.5196(7) 0.0432(7) 0.025(3) Uani 1 1 d . . .
C32 C 0.6088(10) -0.0648(8) -0.1828(11) 0.051(5) Uani 1 1 d . . .
H32A H 0.6314 -0.0959 -0.1970 0.062 Uiso 1 1 calc R . .
C73 C 1.2222(8) 0.3176(7) -0.2032(8) 0.030(3) Uani 1 1 d . . .
C68 C 0.9900(11) 0.0736(7) -0.0705(9) 0.041(4) Uani 1 1 d . . .
H68A H 1.0286 0.0870 -0.0883 0.049 Uiso 1 1 calc R . .
C74 C 1.2644(8) 0.2675(8) -0.1810(9) 0.034(4) Uani 1 1 d . . .
C108 C 1.4554(8) 0.5934(8) 0.0386(9) 0.034(4) Uani 1 1 d . . .
H10A H 1.4869 0.6304 0.0788 0.040 Uiso 1 1 calc R . .
C6 C 0.8219(9) 0.0868(8) 0.1633(8) 0.031(3) Uani 1 1 d . . .
C43 C 0.7561(10) 0.4834(8) -0.3437(8) 0.033(4) Uani 1 1 d . . .
C24 C 0.5680(9) -0.0220(8) -0.2968(8) 0.037(4) Uani 1 1 d . . .
C1 C 0.7744(9) 0.1271(7) 0.1271(8) 0.032(4) Uani 1 1 d . . .
C49 C 0.5211(9) 0.3313(8) -0.3073(9) 0.036(4) Uani 1 1 d . . .
C25 C 0.6219(10) 0.1123(9) -0.4068(8) 0.040(4) Uani 1 1 d . . .
C104 C 1.3863(8) 0.4672(8) -0.0146(8) 0.030(3) Uani 1 1 d . . .
H10B H 1.3689 0.4164 -0.0118 0.036 Uiso 1 1 calc R . .
C18 C 0.9470(10) 0.1857(8) 0.2531(9) 0.039(4) Uani 1 1 d . . .
H18A H 0.9134 0.2118 0.2562 0.047 Uiso 1 1 calc R . .
C79 C 1.2667(9) 0.2346(7) -0.1200(8) 0.031(4) Uani 1 1 d . . .
C80 C 1.1988(10) 0.1780(7) -0.1228(9) 0.038(4) Uani 1 1 d . . .
H80A H 1.1489 0.1606 -0.1638 0.046 Uiso 1 1 calc R . .
C93 C 1.4619(9) 0.4580(8) 0.2351(8) 0.036(4) Uani 1 1 d . . .
H93A H 1.4723 0.4439 0.2780 0.044 Uiso 1 1 calc R . .
C83 C 1.3425(10) 0.2328(10) -0.0025(9) 0.044(4) Uani 1 1 d . . .
H83A H 1.3917 0.2513 0.0388 0.053 Uiso 1 1 calc R . .
C26 C 0.6731(10) 0.1196(11) -0.4351(9) 0.053(5) Uani 1 1 d . . .
H26A H 0.6942 0.0818 -0.4388 0.064 Uiso 1 1 calc R . .
C102 C 1.2995(9) 0.2900(8) 0.1439(9) 0.037(4) Uani 1 1 d . . .
H10C H 1.3098 0.2875 0.1055 0.045 Uiso 1 1 calc R . .
C14 C 0.9668(12) 0.0881(9) 0.2044(9) 0.048(5) Uani 1 1 d . . .
H14A H 0.9453 0.0430 0.1731 0.057 Uiso 1 1 calc R . .
C66 C 1.0134(12) 0.0885(9) -0.3110(10) 0.054(5) Uani 1 1 d . . .
H66A H 1.0353 0.0595 -0.2795 0.064 Uiso 1 1 calc R . .
C97 C 1.3270(9) 0.3574(7) 0.1869(8) 0.032(3) Uani 1 1 d . . .
C94 C 1.5212(10) 0.5110(9) 0.2279(10) 0.045(4) Uani 1 1 d . . .
H94A H 1.5726 0.5351 0.2665 0.054 Uiso 1 1 calc R . .
C39 C 0.6180(13) 0.4967(11) -0.4000(9) 0.057(5) Uani 1 1 d . . .
H39A H 0.6383 0.5344 -0.4211 0.068 Uiso 1 1 calc R . .
C21 C 0.5592(10) -0.0241(9) -0.4265(9) 0.045(4) Uani 1 1 d . . .
H21A H 0.5562 -0.0235 -0.4706 0.054 Uiso 1 1 calc R . .
C12 C 0.6405(9) 0.1629(7) -0.0028(8) 0.035(4) Uani 1 1 d . . .
H12A H 0.6861 0.1649 -0.0108 0.042 Uiso 1 1 calc R . .
C67 C 0.9077(10) 0.0391(8) -0.1141(9) 0.039(4) Uani 1 1 d . . .
C107 C 1.4398(9) 0.6134(8) -0.0241(9) 0.040(4) Uani 1 1 d . . .
H10D H 1.4578 0.6640 -0.0273 0.048 Uiso 1 1 calc R . .
C11 C 0.5845(9) 0.1925(7) -0.0429(9) 0.037(4) Uani 1 1 d . . .
H11A H 0.5924 0.2163 -0.0776 0.044 Uiso 1 1 calc R . .
C81 C 1.2043(11) 0.1481(9) -0.0672(10) 0.044(4) Uani 1 1 d . . .
H81A H 1.1593 0.1074 -0.0702 0.053 Uiso 1 1 calc R . .
C75 C 1.3089(10) 0.2525(9) -0.2141(9) 0.043(4) Uani 1 1 d . . .
H75A H 1.3379 0.2196 -0.1984 0.052 Uiso 1 1 calc R . .
C70 C 0.9627(13) 0.0701(10) 0.0256(11) 0.057(5) Uani 1 1 d . . .
H70A H 0.9817 0.0823 0.0733 0.068 Uiso 1 1 calc R . .
C61 C 0.9343(10) 0.0868(8) -0.3288(9) 0.040(4) Uani 1 1 d . . .
C46 C 0.9216(11) 0.5205(9) -0.3155(9) 0.045(4) Uani 1 1 d . . .
H46A H 0.9779 0.5325 -0.3045 0.054 Uiso 1 1 calc R . .
C76 C 1.3114(12) 0.2842(11) -0.2689(10) 0.056(5) Uani 1 1 d . . .
H76A H 1.3405 0.2726 -0.2912 0.067 Uiso 1 1 calc R . .
C86 C 1.1030(10) 0.3854(10) -0.3209(9) 0.044(4) Uani 1 1 d . . .
H86A H 1.0682 0.3350 -0.3329 0.053 Uiso 1 1 calc R . .
C13 C 0.9117(9) 0.1214(7) 0.2052(8) 0.031(3) Uani 1 1 d . . .
C95 C 1.5095(10) 0.5306(9) 0.1672(9) 0.042(4) Uani 1 1 d . . .
H95A H 1.5536 0.5668 0.1641 0.050 Uiso 1 1 calc R . .
C4 C 0.7001(10) -0.0233(8) 0.1267(10) 0.049(5) Uani 1 1 d . . .
H4B H 0.6754 -0.0740 0.1264 0.059 Uiso 1 1 calc R . .
C30 C 0.5896(10) 0.1673(9) -0.4030(8) 0.046(4) Uani 1 1 d . . .
H30A H 0.5532 0.1607 -0.3830 0.055 Uiso 1 1 calc R . .
C78 C 1.2261(9) 0.3510(8) -0.2598(8) 0.035(4) Uani 1 1 d . . .
C10 C 0.5171(10) 0.1880(8) -0.0335(10) 0.044(4) Uani 1 1 d . . .
H10E H 0.4770 0.2064 -0.0629 0.052 Uiso 1 1 calc R . .
C29 C 0.6103(12) 0.2319(10) -0.4281(9) 0.057(6) Uani 1 1 d . . .
H29A H 0.5877 0.2691 -0.4264 0.068 Uiso 1 1 calc R . .
C101 C 1.2561(10) 0.2260(8) 0.1588(9) 0.040(4) Uani 1 1 d . . .
H10F H 1.2391 0.1795 0.1312 0.048 Uiso 1 1 calc R . .
C48 C 0.8089(10) 0.5561(8) -0.3213(9) 0.043(4) Uani 1 1 d . . .
H48A H 0.7885 0.5938 -0.3157 0.051 Uiso 1 1 calc R . .
C72 C 0.8540(12) 0.0191(9) -0.0832(12) 0.056(6) Uani 1 1 d . . .
H72A H 0.7970 -0.0058 -0.1111 0.067 Uiso 1 1 calc R . .
C100 C 1.2371(10) 0.2292(8) 0.2136(9) 0.043(4) Uani 1 1 d . . .
H10G H 1.2079 0.1853 0.2230 0.051 Uiso 1 1 calc R . .
C99 C 1.2610(10) 0.2958(9) 0.2531(8) 0.040(4) Uani 1 1 d . . .
H99A H 1.2470 0.2978 0.2895 0.048 Uiso 1 1 calc R . .
C38 C 0.6691(10) 0.4638(8) -0.3570(8) 0.039(4) Uani 1 1 d . . .
C7 C 0.6311(9) 0.1301(7) 0.0495(9) 0.036(4) Uani 1 1 d . . .
C16 C 1.0809(10) 0.1794(9) 0.2910(10) 0.048(5) Uani 1 1 d . . .
H16A H 1.1384 0.2006 0.3191 0.057 Uiso 1 1 calc R . .
C34 C 0.5802(10) -0.0152(9) -0.0975(10) 0.049(5) Uani 1 1 d . . .
H34A H 0.5850 -0.0111 -0.0527 0.058 Uiso 1 1 calc R . .
C85 C 1.1866(10) 0.4054(8) -0.2828(9) 0.037(4) Uani 1 1 d . . .
C50 C 0.4700(9) 0.2606(9) -0.3439(10) 0.048(5) Uani 1 1 d . . .
H50A H 0.4504 0.2509 -0.3918 0.057 Uiso 1 1 calc R . .
C31 C 0.5702(10) -0.0221(8) -0.2283(9) 0.042(4) Uani 1 1 d . . .
C82 C 1.2748(11) 0.1762(9) -0.0057(9) 0.045(4) Uani 1 1 d . . .
H82A H 1.2770 0.1570 0.0339 0.054 Uiso 1 1 calc R . .
C45 C 0.8669(10) 0.4481(8) -0.3406(8) 0.041(4) Uani 1 1 d . . .
H45A H 0.8863 0.4107 -0.3489 0.049 Uiso 1 1 calc R . .
C41 C 0.5032(12) 0.4207(10) -0.3837(9) 0.047(4) Uani 1 1 d . . .
H41A H 0.4469 0.4055 -0.3937 0.057 Uiso 1 1 calc R . .
C5 C 0.7830(10) 0.0105(7) 0.1595(9) 0.041(4) Uani 1 1 d . . .
H5A H 0.8159 -0.0180 0.1806 0.049 Uiso 1 1 calc R . .
C28 C 0.6638(14) 0.2398(11) -0.4552(11) 0.069(6) Uani 1 1 d . . .
H28B H 0.6802 0.2836 -0.4716 0.082 Uiso 1 1 calc R . .
C2 C 0.6880(10) 0.0918(8) 0.0928(9) 0.039(4) Uani 1 1 d . . .
C106 C 1.3981(10) 0.5595(9) -0.0817(9) 0.043(4) Uani 1 1 d . . .
H10H H 1.3878 0.5730 -0.1248 0.051 Uiso 1 1 calc R . .
C33 C 0.6136(10) -0.0610(8) -0.1177(10) 0.049(5) Uani 1 1 d . . .
H33A H 0.6394 -0.0893 -0.0875 0.059 Uiso 1 1 calc R . .
C3 C 0.6525(11) 0.0172(8) 0.0941(10) 0.047(5) Uani 1 1 d . . .
H3A H 0.5945 -0.0057 0.0719 0.056 Uiso 1 1 calc R . .
C62 C 0.9037(11) 0.1258(9) -0.3797(10) 0.054(5) Uani 1 1 d . . .
H62A H 0.8477 0.1214 -0.3969 0.065 Uiso 1 1 calc R . .
C57 C 0.8094(11) -0.0068(9) -0.3324(10) 0.049(5) Uani 1 1 d . . .
H57A H 0.7870 -0.0171 -0.3805 0.059 Uiso 1 1 calc R . .
C17 C 1.0286(12) 0.2124(9) 0.2956(10) 0.053(5) Uani 1 1 d . . .
H17A H 1.0502 0.2552 0.3296 0.064 Uiso 1 1 calc R . .
C98 C 1.3051(9) 0.3606(9) 0.2417(8) 0.039(4) Uani 1 1 d . . .
H98A H 1.3207 0.4067 0.2696 0.046 Uiso 1 1 calc R . .
C47 C 0.8904(12) 0.5753(8) -0.3069(9) 0.048(5) Uani 1 1 d . . .
H47A H 0.9255 0.6256 -0.2912 0.057 Uiso 1 1 calc R . .
C64 C 1.0303(15) 0.1726(13) -0.3850(11) 0.072(6) Uani 1 1 d . . .
H64A H 1.0630 0.2028 -0.4032 0.087 Uiso 1 1 calc R . .
C60 C 0.8763(9) 0.0250(7) -0.1900(9) 0.038(4) Uani 1 1 d . . .
C90 C 1.2371(13) 0.4798(10) -0.2670(10) 0.052(5) Uani 1 1 d . . .
H90A H 1.2950 0.4941 -0.2424 0.062 Uiso 1 1 calc R . .
C58 C 0.7644(10) -0.0453(8) -0.3030(10) 0.047(5) Uani 1 1 d . . .
H58A H 0.7113 -0.0810 -0.3298 0.057 Uiso 1 1 calc R . .
C9 C 0.5083(10) 0.1564(10) 0.0194(11) 0.057(6) Uani 1 1 d . . .
H9A H 0.4627 0.1547 0.0272 0.068 Uiso 1 1 calc R . .
C8 C 0.5640(11) 0.1277(9) 0.0603(11) 0.051(5) Uani 1 1 d . . .
H8A H 0.5570 0.1061 0.0963 0.061 Uiso 1 1 calc R . .
C87 C 1.0701(13) 0.4417(13) -0.3416(10) 0.060(6) Uani 1 1 d . . .
H87A H 1.0125 0.4284 -0.3676 0.073 Uiso 1 1 calc R . .
C53 C 0.5229(10) 0.2873(9) -0.2045(10) 0.046(4) Uani 1 1 d . . .
H53A H 0.5404 0.2973 -0.1569 0.056 Uiso 1 1 calc R . .
C42 C 0.5538(10) 0.3888(9) -0.3395(7) 0.035(4) Uani 1 1 d . . .
C15 C 1.0481(11) 0.1152(9) 0.2448(9) 0.046(4) Uani 1 1 d . . .
H15A H 1.0823 0.0901 0.2413 0.055 Uiso 1 1 calc R . .
C52 C 0.4739(10) 0.2155(10) -0.2414(11) 0.051(5) Uani 1 1 d . . .
H52A H 0.4597 0.1766 -0.2188 0.061 Uiso 1 1 calc R . .
C36 C 0.5364(8) 0.0216(8) -0.2046(10) 0.041(4) Uani 1 1 d . . .
H36A H 0.5100 0.0504 -0.2337 0.050 Uiso 1 1 calc R . .
C71 C 0.8828(14) 0.0347(10) -0.0147(11) 0.054(5) Uani 1 1 d . . .
H71A H 0.8458 0.0205 0.0046 0.065 Uiso 1 1 calc R . .
C51 C 0.4462(10) 0.2019(12) -0.3109(11) 0.058(6) Uani 1 1 d . . .
H51A H 0.4116 0.1537 -0.3368 0.070 Uiso 1 1 calc R . .
C63 C 0.9495(14) 0.1692(11) -0.4055(12) 0.068(6) Uani 1 1 d . . .
H63A H 0.9271 0.1976 -0.4376 0.082 Uiso 1 1 calc R . .
C59 C 0.7978(11) -0.0312(9) -0.2333(11) 0.052(5) Uani 1 1 d . . .
H59A H 0.7676 -0.0599 -0.2125 0.062 Uiso 1 1 calc R . .
C23 C 0.5318(11) -0.0872(9) -0.3458(11) 0.059(6) Uani 1 1 d . . .
H23A H 0.5081 -0.1325 -0.3345 0.071 Uiso 1 1 calc R . .
C89 C 1.200(2) 0.5333(12) -0.2884(15) 0.096(10) Uani 1 1 d . . .
H89A H 1.2334 0.5840 -0.2760 0.116 Uiso 1 1 calc R . .
C105 C 1.3716(9) 0.4869(8) -0.0774(9) 0.037(4) Uani 1 1 d . . .
H10I H 1.3429 0.4499 -0.1174 0.044 Uiso 1 1 calc R . .
C77 C 1.2699(10) 0.3338(10) -0.2905(9) 0.046(4) Uani 1 1 d . . .
H77A H 1.2720 0.3564 -0.3276 0.055 Uiso 1 1 calc R . .
C65 C 1.0616(13) 0.1317(11) -0.3381(11) 0.066(6) Uani 1 1 d . . .
H65A H 1.1161 0.1329 -0.3242 0.079 Uiso 1 1 calc R . .
C22 C 0.5289(11) -0.0888(9) -0.4105(10) 0.057(5) Uani 1 1 d . . .
H22A H 0.5063 -0.1340 -0.4417 0.069 Uiso 1 1 calc R . .
C88 C 1.1193(17) 0.5157(15) -0.3251(14) 0.083(8) Uani 1 1 d . . .
H88A H 1.0962 0.5527 -0.3398 0.100 Uiso 1 1 calc R . .
C56 C 0.8887(9) 0.0484(7) -0.2949(9) 0.041(4) Uani 1 1 d . . .
C40 C 0.5339(13) 0.4732(12) -0.4124(10) 0.068(7) Uani 1 1 d . . .
H40A H 0.4989 0.4958 -0.4421 0.082 Uiso 1 1 calc R . .
C27 C 0.6940(12) 0.1844(12) -0.4588(10) 0.063(6) Uani 1 1 d . . .
H27B H 0.7308 0.1909 -0.4784 0.076 Uiso 1 1 calc R . .

loop_
_atom_site_aniso_label
_atom_site_aniso_U_11
_atom_site_aniso_U_22
_atom_site_aniso_U_33
_atom_site_aniso_U_23
_atom_site_aniso_U_13
_atom_site_aniso_U_12
Bi15 0.0240(2) 0.0153(2) 0.0248(3) 0.0049(2) 0.0117(2) 0.00971(18)
Bi13 0.0191(2) 0.0142(2) 0.0241(3) 0.00239(19) 0.0095(2) 0.00785(18)
Bi9 0.0235(2) 0.0173(2) 0.0236(3) 0.0025(2) 0.0094(2) 0.00963(19)
Bi10 0.0253(3) 0.0194(2) 0.0276(3) 0.0042(2) 0.0147(2) 0.01001(19)
Bi11 0.0228(2) 0.0139(2) 0.0321(3) 0.0040(2) 0.0131(2) 0.00911(18)
Bi3 0.0211(2) 0.0156(2) 0.0260(3) 0.0028(2) 0.0107(2) 0.00815(18)
Bi2 0.0255(3) 0.0175(2) 0.0342(3) 0.0057(2) 0.0171(2) 0.00912(19)
Bi14 0.0236(2) 0.0155(2) 0.0280(3) 0.0059(2) 0.0114(2) 0.01145(19)
Bi12 0.0209(2) 0.0160(2) 0.0310(3) 0.0032(2) 0.0122(2) 0.00989(18)
Bi1 0.0200(2) 0.0175(2) 0.0316(3) 0.0037(2) 0.0128(2) 0.00873(19)
Bi6 0.0211(2) 0.0191(2) 0.0280(3) 0.0002(2) 0.0070(2) 0.00830(19)
Bi5 0.0235(3) 0.0144(2) 0.0347(3) 0.0027(2) 0.0124(2) 0.00629(19)
Bi7 0.0243(3) 0.0168(2) 0.0277(3) -0.0017(2) 0.0083(2) 0.00773(19)
Bi8 0.0281(3) 0.0201(2) 0.0290(3) 0.0002(2) 0.0138(2) 0.0112(2)
Bi4 0.0243(3) 0.0149(2) 0.0299(3) 0.0062(2) 0.0136(2) 0.00925(19)
Bi16 0.0213(2) 0.0170(2) 0.0257(3) 0.0039(2) 0.0086(2) 0.01037(19)
C19 0.020(7) 0.027(7) 0.039(10) -0.006(7) -0.009(7) 0.003(6)
O24 0.024(5) 0.017(4) 0.026(6) 0.001(4) 0.009(4) 0.010(4)
O16 0.025(5) 0.013(4) 0.020(5) 0.001(4) 0.006(4) 0.006(4)
O2 0.025(5) 0.016(4) 0.033(6) 0.006(4) 0.016(4) 0.007(4)
O9 0.017(4) 0.015(4) 0.037(6) 0.004(4) 0.007(4) 0.007(4)
O12 0.025(5) 0.025(5) 0.032(6) 0.005(4) 0.010(5) 0.011(4)
O14 0.029(5) 0.021(4) 0.031(6) 0.009(4) 0.021(5) 0.012(4)
O4 0.016(4) 0.018(4) 0.037(6) 0.004(4) 0.015(4) 0.003(3)
O19 0.019(4) 0.013(4) 0.022(5) 0.006(4) 0.005(4) 0.006(3)
O15 0.019(5) 0.023(5) 0.045(7) 0.003(4) 0.019(5) 0.007(4)
O25 0.021(4) 0.016(4) 0.025(5) 0.006(4) 0.011(4) 0.010(4)
O6 0.021(5) 0.020(4) 0.024(5) 0.010(4) 0.006(4) 0.010(4)
O1 0.026(5) 0.017(4) 0.034(6) 0.009(4) 0.019(5) 0.009(4)
O13 0.026(5) 0.016(4) 0.035(6) 0.000(4) 0.008(5) 0.007(4)
O23 0.026(5) 0.025(5) 0.022(5) 0.001(4) 0.010(4) 0.012(4)
O20 0.018(4) 0.022(4) 0.028(6) 0.005(4) 0.011(4) 0.009(4)
O5 0.033(5) 0.012(4) 0.054(7) 0.011(4) 0.027(5) 0.007(4)
O8 0.026(5) 0.017(4) 0.026(6) 0.000(4) 0.005(4) 0.009(4)
O22 0.022(5) 0.027(5) 0.035(6) 0.015(4) 0.017(5) 0.010(4)
O7 0.022(5) 0.013(4) 0.029(6) -0.003(4) 0.002(4) 0.002(4)
O27 0.024(5) 0.016(4) 0.028(6) 0.004(4) 0.011(4) 0.012(4)
O10 0.028(5) 0.017(4) 0.039(7) -0.004(4) 0.013(5) 0.005(4)
O3 0.029(5) 0.013(4) 0.034(6) 0.002(4) 0.014(5) 0.008(4)
O26 0.026(5) 0.013(4) 0.029(6) -0.004(4) 0.010(4) 0.006(4)
O11 0.030(5) 0.026(5) 0.028(6) 0.010(4) 0.007(5) 0.019(4)
O21 0.022(5) 0.029(5) 0.037(6) 0.007(5) 0.012(5) 0.014(4)
O18 0.040(6) 0.030(5) 0.046(7) 0.012(5) 0.034(5) 0.021(5)
O17 0.030(6) 0.023(5) 0.042(7) 0.002(5) 0.008(5) 0.007(4)
C37 0.040(9) 0.032(8) 0.024(9) -0.003(7) 0.003(7) 0.018(7)
O28 0.039(6) 0.038(6) 0.033(7) -0.002(5) 0.016(5) 0.014(5)
C69 0.074(13) 0.025(8) 0.069(15) 0.016(9) 0.026(12) 0.030(9)
C55 0.035(8) 0.021(7) 0.043(10) 0.006(7) 0.011(8) 0.019(6)
C92 0.032(8) 0.028(7) 0.036(10) 0.006(7) 0.018(7) 0.013(6)
C84 0.032(8) 0.038(8) 0.045(11) 0.002(8) 0.008(8) 0.025(7)
C54 0.033(8) 0.037(8) 0.028(9) -0.005(7) 0.007(7) 0.023(7)
C35 0.041(10) 0.040(10) 0.079(15) -0.002(10) 0.048(11) -0.015(8)
C96 0.017(7) 0.028(7) 0.054(11) -0.002(7) 0.008(7) 0.010(6)
C20 0.032(8) 0.037(8) 0.026(9) -0.005(7) 0.006(7) 0.008(7)
C91 0.027(7) 0.030(7) 0.022(8) 0.004(6) 0.008(6) 0.016(6)
C44 0.036(9) 0.038(8) 0.026(9) 0.006(7) 0.006(7) 0.018(7)
C103 0.018(6) 0.034(7) 0.031(9) 0.008(6) 0.016(6) 0.012(6)
C32 0.046(10) 0.015(7) 0.087(16) -0.002(8) 0.034(11) -0.004(7)
C73 0.015(6) 0.026(7) 0.051(11) 0.001(7) 0.017(7) 0.008(5)
C68 0.059(11) 0.017(7) 0.044(11) 0.010(7) 0.016(9) 0.021(7)
C74 0.013(6) 0.031(7) 0.052(11) -0.007(7) 0.011(7) 0.008(6)
C108 0.025(7) 0.028(7) 0.052(11) 0.001(7) 0.021(8) 0.010(6)
C6 0.040(9) 0.027(7) 0.037(9) 0.017(7) 0.023(8) 0.015(6)
C43 0.050(10) 0.024(7) 0.032(9) 0.016(7) 0.018(8) 0.020(7)
C24 0.040(9) 0.036(8) 0.027(9) -0.007(7) 0.007(7) 0.017(7)
C1 0.035(8) 0.023(7) 0.053(11) 0.012(7) 0.031(8) 0.014(6)
C49 0.028(8) 0.035(8) 0.043(10) 0.009(7) 0.009(7) 0.020(7)
C25 0.037(9) 0.044(9) 0.028(9) 0.003(7) 0.003(7) 0.018(7)
C104 0.021(7) 0.027(7) 0.041(10) -0.005(7) 0.014(7) 0.006(6)
C18 0.050(10) 0.022(7) 0.046(11) 0.006(7) 0.020(9) 0.015(7)
C79 0.031(8) 0.022(7) 0.037(10) -0.005(7) 0.010(7) 0.014(6)
C80 0.041(9) 0.019(7) 0.067(13) 0.007(7) 0.029(9) 0.021(7)
C93 0.033(8) 0.039(8) 0.036(10) 0.007(7) 0.011(7) 0.018(7)
C83 0.043(10) 0.070(12) 0.036(10) 0.013(9) 0.015(8) 0.045(9)
C26 0.036(10) 0.064(12) 0.035(11) -0.007(9) 0.001(8) 0.009(9)
C102 0.038(9) 0.032(8) 0.045(11) 0.010(7) 0.013(8) 0.024(7)
C14 0.073(13) 0.030(8) 0.045(12) 0.022(8) 0.027(10) 0.023(9)
C66 0.067(13) 0.033(9) 0.058(13) -0.015(9) 0.033(11) 0.009(9)
C97 0.031(8) 0.026(7) 0.042(10) 0.011(7) 0.013(7) 0.018(6)
C94 0.027(8) 0.051(10) 0.055(12) 0.004(9) 0.014(8) 0.018(7)
C39 0.086(15) 0.063(12) 0.044(12) 0.026(10) 0.029(11) 0.055(12)
C21 0.044(10) 0.038(9) 0.042(11) 0.000(8) 0.008(8) 0.018(8)
C12 0.037(9) 0.023(7) 0.047(11) 0.007(7) 0.020(8) 0.011(6)
C67 0.047(10) 0.022(7) 0.049(11) 0.006(7) 0.017(9) 0.022(7)
C107 0.037(9) 0.026(7) 0.063(13) 0.001(8) 0.029(9) 0.009(7)
C11 0.034(8) 0.022(7) 0.054(11) 0.012(7) 0.023(8) 0.006(6)
C81 0.054(11) 0.032(8) 0.066(13) 0.020(9) 0.037(10) 0.027(8)
C75 0.045(10) 0.052(10) 0.043(11) -0.003(8) 0.022(9) 0.028(8)
C70 0.078(15) 0.040(10) 0.055(13) 0.018(9) 0.016(12) 0.043(10)
C61 0.037(9) 0.023(7) 0.052(12) -0.009(7) 0.018(8) 0.007(7)
C46 0.052(11) 0.044(10) 0.042(11) 0.010(8) 0.024(9) 0.015(8)
C76 0.067(13) 0.082(14) 0.053(13) 0.023(11) 0.044(11) 0.046(11)
C86 0.046(10) 0.064(11) 0.041(11) 0.024(9) 0.025(9) 0.035(9)
C13 0.041(9) 0.026(7) 0.035(9) 0.019(7) 0.022(8) 0.014(6)
C95 0.049(10) 0.039(9) 0.063(13) 0.021(9) 0.044(10) 0.021(8)
C4 0.043(10) 0.022(7) 0.070(14) 0.020(8) 0.018(9) 0.003(7)
C30 0.041(9) 0.052(10) 0.033(10) 0.006(8) -0.003(8) 0.030(8)
C78 0.031(8) 0.031(8) 0.045(11) -0.003(7) 0.018(8) 0.013(6)
C10 0.039(9) 0.024(7) 0.066(13) 0.003(8) 0.019(9) 0.018(7)
C29 0.058(12) 0.038(10) 0.038(12) -0.015(8) -0.008(9) 0.014(9)
C101 0.045(9) 0.030(8) 0.052(12) 0.012(8) 0.019(9) 0.027(7)
C48 0.052(10) 0.033(8) 0.058(12) 0.011(8) 0.037(10) 0.017(8)
C72 0.059(12) 0.030(9) 0.096(18) 0.019(10) 0.037(12) 0.031(8)
C100 0.043(10) 0.032(8) 0.060(13) 0.021(8) 0.023(9) 0.021(7)
C99 0.049(10) 0.045(9) 0.036(10) 0.013(8) 0.018(8) 0.031(8)
C38 0.052(10) 0.033(8) 0.035(10) 0.003(7) 0.014(8) 0.027(8)
C7 0.029(8) 0.016(6) 0.059(12) 0.010(7) 0.022(8) 0.002(6)
C16 0.039(9) 0.032(8) 0.066(13) 0.021(9) 0.016(9) 0.015(7)
C34 0.040(10) 0.039(9) 0.048(12) 0.013(9) 0.015(9) -0.006(8)
C85 0.050(10) 0.033(8) 0.045(11) 0.008(7) 0.034(9) 0.017(7)
C50 0.027(8) 0.052(10) 0.053(12) -0.005(9) 0.002(8) 0.025(8)
C31 0.039(9) 0.028(8) 0.041(11) 0.007(7) 0.013(8) -0.006(7)
C82 0.061(12) 0.047(10) 0.046(11) 0.014(9) 0.021(10) 0.046(9)
C45 0.053(10) 0.033(8) 0.027(9) 0.001(7) 0.011(8) 0.012(7)
C41 0.056(11) 0.048(10) 0.046(12) 0.025(9) 0.019(9) 0.033(9)
C5 0.054(10) 0.018(7) 0.047(11) 0.018(7) 0.016(9) 0.017(7)
C28 0.090(17) 0.037(10) 0.050(14) 0.001(9) 0.028(13) -0.009(11)
C2 0.044(9) 0.025(7) 0.057(12) 0.005(7) 0.035(9) 0.004(7)
C106 0.042(9) 0.046(10) 0.042(11) 0.006(8) 0.025(9) 0.010(8)
C33 0.042(10) 0.026(8) 0.062(14) 0.020(8) 0.013(9) 0.000(7)
C3 0.048(10) 0.024(7) 0.079(14) 0.027(8) 0.036(10) 0.013(7)
C62 0.046(10) 0.037(9) 0.056(13) -0.010(9) 0.014(10) -0.002(8)
C57 0.052(11) 0.040(9) 0.043(12) -0.007(8) 0.010(9) 0.020(8)
C17 0.066(13) 0.030(9) 0.058(13) 0.012(9) 0.025(11) 0.014(9)
C98 0.037(9) 0.041(9) 0.034(10) 0.014(8) 0.008(8) 0.021(7)
C47 0.082(14) 0.022(7) 0.035(10) 0.004(7) 0.031(10) 0.008(8)
C64 0.086(17) 0.092(17) 0.042(13) 0.009(12) 0.042(13) 0.019(14)
C60 0.036(8) 0.013(6) 0.052(11) -0.005(7) 0.010(8) 0.004(6)
C90 0.077(13) 0.049(10) 0.061(13) 0.021(10) 0.051(12) 0.033(10)
C58 0.037(9) 0.023(8) 0.053(13) -0.005(8) 0.003(9) 0.000(7)
C9 0.036(10) 0.052(11) 0.110(18) 0.033(11) 0.051(11) 0.022(8)
C8 0.049(11) 0.040(9) 0.082(15) 0.025(10) 0.047(11) 0.014(8)
C87 0.061(13) 0.101(17) 0.053(13) 0.030(12) 0.039(11) 0.053(13)
C53 0.050(10) 0.053(10) 0.058(13) 0.018(9) 0.030(10) 0.038(9)
C42 0.049(10) 0.044(9) 0.017(8) -0.002(7) 0.011(7) 0.028(8)
C15 0.043(10) 0.044(10) 0.058(13) 0.022(9) 0.022(9) 0.023(8)
C52 0.034(9) 0.050(10) 0.081(16) 0.012(10) 0.035(10) 0.017(8)
C36 0.016(7) 0.022(7) 0.069(13) 0.000(8) 0.006(8) 0.004(6)
C71 0.098(17) 0.040(10) 0.060(14) 0.032(10) 0.048(13) 0.051(11)
C51 0.023(8) 0.075(14) 0.072(15) -0.002(12) 0.018(10) 0.018(9)
C63 0.080(16) 0.048(11) 0.076(17) 0.002(11) 0.041(14) 0.015(11)
C59 0.044(10) 0.030(8) 0.097(17) 0.016(10) 0.041(11) 0.020(8)
C23 0.043(10) 0.028(9) 0.073(16) -0.011(9) 0.004(10) 0.001(7)
C89 0.16(3) 0.043(12) 0.16(3) 0.034(15) 0.13(3) 0.040(15)
C105 0.024(8) 0.029(8) 0.053(12) -0.003(7) 0.020(8) 0.003(6)
C77 0.056(11) 0.059(11) 0.047(11) 0.012(9) 0.034(10) 0.038(9)
C65 0.068(14) 0.053(12) 0.059(15) -0.024(11) 0.019(12) 0.016(11)
C22 0.055(12) 0.036(10) 0.041(12) -0.016(9) -0.004(9) 0.003(8)
C88 0.097(19) 0.10(2) 0.11(2) 0.073(18) 0.079(19) 0.068(17)
C56 0.036(9) 0.018(7) 0.063(13) 0.001(7) 0.010(9) 0.019(6)
C40 0.072(14) 0.094(16) 0.051(13) 0.003(12) 0.012(11) 0.069(13)
C27 0.050(12) 0.064(13) 0.043(13) -0.003(10) 0.011(10) -0.006(10)

loop_
_atom_type_symbol
_atom_type_description
_atom_type_scat_dispersion_real
_atom_type_scat_dispersion_imag
_atom_type_scat_source
C C 0.0033 0.0016 'International Tables Vol C Tables 4.2.6.8 and 6.1.1.4'
H H 0.0000 0.0000 'International Tables Vol C Tables 4.2.6.8 and 6.1.1.4'
O O 0.0106 0.0060 'International Tables Vol C Tables 4.2.6.8 and 6.1.1.4'
Bi Bi -4.1077 10.2566 'International Tables Vol C Tables 4.2.6.8 and 6.1.1.4'

loop_
_geom_angle_atom_site_label_1
_geom_angle_atom_site_label_2
_geom_angle_atom_site_label_3
_geom_angle
_geom_angle_site_symmetry_1
_geom_angle_site_symmetry_3
_geom_angle_publ_flag
O25 Bi15 O26 89.2(3) . . ?
O25 Bi15 O27 83.1(3) . . ?
O26 Bi15 O27 73.5(3) . . ?
O25 Bi15 O24 73.7(3) . . ?
O26 Bi15 O24 72.9(3) . . ?
O27 Bi15 O24 139.0(3) . . ?
O25 Bi15 Bi13 33.4(2) . . ?
O26 Bi15 Bi13 77.2(2) . . ?
O27 Bi15 Bi13 108.9(2) . . ?
O24 Bi15 Bi13 40.4(2) . . ?
O25 Bi15 Bi16 87.5(2) . . ?
O26 Bi15 Bi16 28.7(2) . . ?
O27 Bi15 Bi16 101.7(2) . . ?
O24 Bi15 Bi16 45.2(2) . . ?
Bi13 Bi15 Bi16 62.331(14) . . ?
O25 Bi13 O4 105.4(3) . 2_765 ?
O25 Bi13 O25 71.6(4) . 2_765 ?
O4 Bi13 O25 80.0(3) 2_765 2_765 ?
O25 Bi13 O24 72.0(3) . . ?
O4 Bi13 O24 75.3(3) 2_765 . ?
O25 Bi13 O24 128.0(3) 2_765 . ?
O25 Bi13 O16 97.0(3) . . ?
O4 Bi13 O16 157.5(3) 2_765 . ?
O25 Bi13 O16 105.5(3) 2_765 . ?
O24 Bi13 O16 114.7(3) . . ?
O25 Bi13 Bi13 36.3(2) . 2_765 ?
O4 Bi13 Bi13 93.0(2) 2_765 2_765 ?
O25 Bi13 Bi13 35.3(2) 2_765 2_765 ?
O24 Bi13 Bi13 101.31(19) . 2_765 ?
O16 Bi13 Bi13 103.99(18) . 2_765 ?
O25 Bi13 Bi15 32.0(2) . . ?
O4 Bi13 Bi15 89.9(2) 2_765 . ?
O25 Bi13 Bi15 95.8(2) 2_765 . ?
O24 Bi13 Bi15 40.2(2) . . ?
O16 Bi13 Bi15 110.8(2) . . ?
Bi13 Bi13 Bi15 63.068(16) 2_765 . ?
O25 Bi13 Bi14 89.6(2) . . ?
O4 Bi13 Bi14 94.6(2) 2_765 . ?
O25 Bi13 Bi14 158.0(2) 2_765 . ?
O24 Bi13 Bi14 31.21(19) . . ?
O16 Bi13 Bi14 87.61(19) . . ?
Bi13 Bi13 Bi14 125.14(2) 2_765 . ?
Bi15 Bi13 Bi14 62.710(14) . . ?
O25 Bi13 Bi1 135.0(2) . 2_765 ?
O4 Bi13 Bi1 31.0(2) 2_765 2_765 ?
O25 Bi13 Bi1 85.4(2) 2_765 2_765 ?
O24 Bi13 Bi1 95.3(2) . 2_765 ?
O16 Bi13 Bi1 126.71(19) . 2_765 ?
Bi13 Bi13 Bi1 112.33(2) 2_765 2_765 ?
Bi15 Bi13 Bi1 119.874(18) . 2_765 ?
Bi14 Bi13 Bi1 100.988(16) . 2_765 ?
O16 Bi9 O14 101.1(3) . . ?
O16 Bi9 O27 84.4(3) . 2_765 ?
O14 Bi9 O27 69.8(3) . 2_765 ?
O16 Bi9 O13 77.0(3) . . ?
O14 Bi9 O13 68.1(3) . . ?
O27 Bi9 O13 129.1(3) 2_765 . ?
O16 Bi9 O26 89.0(3) . 2_765 ?
O14 Bi9 O26 134.1(3) . 2_765 ?
O27 Bi9 O26 66.8(3) 2_765 2_765 ?
O13 Bi9 O26 156.4(3) . 2_765 ?
O16 Bi9 O12 91.7(3) . . ?
O14 Bi9 O12 128.0(3) . . ?
O27 Bi9 O12 162.2(3) 2_765 . ?
O13 Bi9 O12 66.3(3) . . ?
O26 Bi9 O12 95.8(3) 2_765 . ?
O16 Bi9 Bi10 92.7(2) . . ?
O14 Bi9 Bi10 36.2(2) . . ?
O27 Bi9 Bi10 33.6(2) 2_765 . ?
O13 Bi9 Bi10 100.1(2) . . ?
O26 Bi9 Bi10 99.44(19) 2_765 . ?
O12 Bi9 Bi10 164.2(2) . . ?
O16 Bi9 Bi11 30.7(2) . . ?
O14 Bi9 Bi11 81.9(2) . . ?
O27 Bi9 Bi11 100.0(2) 2_765 . ?
O13 Bi9 Bi11 47.2(2) . . ?
O26 Bi9 Bi11 119.3(2) 2_765 . ?
O12 Bi9 Bi11 85.0(2) . . ?
Bi10 Bi9 Bi11 91.179(16) . . ?
O16 Bi9 Bi8 87.0(2) . . ?
O14 Bi9 Bi8 32.4(2) . . ?
O27 Bi9 Bi8 97.03(19) 2_765 . ?
O13 Bi9 Bi8 35.9(2) . . ?
O26 Bi9 Bi8 163.7(2) 2_765 . ?
O12 Bi9 Bi8 100.14(19) . . ?
Bi10 Bi9 Bi8 65.007(15) . . ?
Bi11 Bi9 Bi8 59.033(15) . . ?
O27 Bi10 O19 87.1(3) 2_765 . ?
O27 Bi10 O14 73.7(3) 2_765 . ?
O19 Bi10 O14 98.6(3) . . ?
O27 Bi10 O3 80.1(3) 2_765 2_765 ?
O19 Bi10 O3 71.4(3) . 2_765 ?
O14 Bi10 O3 152.4(3) . 2_765 ?
O27 Bi10 Bi9 37.6(2) 2_765 . ?
O19 Bi10 Bi9 93.3(2) . . ?
O14 Bi10 Bi9 36.1(2) . . ?
O3 Bi10 Bi9 117.1(2) 2_765 . ?
O27 Bi10 Bi1 88.4(2) 2_765 2_765 ?
O19 Bi10 Bi1 41.6(2) . 2_765 ?
O14 Bi10 Bi1 138.0(2) . 2_765 ?
O3 Bi10 Bi1 31.0(2) 2_765 2_765 ?
Bi9 Bi10 Bi1 116.775(18) . 2_765 ?
O16 Bi11 O15 96.2(3) . . ?
O16 Bi11 O20 89.1(3) . . ?
O15 Bi11 O20 66.6(3) . . ?
O16 Bi11 O22 87.7(3) . . ?
O15 Bi11 O22 132.8(3) . . ?
O20 Bi11 O22 66.4(3) . . ?
O16 Bi11 O9 88.8(3) . . ?
O15 Bi11 O9 127.8(3) . . ?
O20 Bi11 O9 165.6(3) . . ?
O22 Bi11 O9 99.2(3) . . ?
O16 Bi11 O13 72.1(3) . . ?
O15 Bi11 O13 68.7(3) . . ?
O20 Bi11 O13 128.8(3) . . ?
O22 Bi11 O13 153.2(3) . . ?
O9 Bi11 O13 63.7(3) . . ?
O16 Bi11 Bi8 88.2(2) . . ?
O15 Bi11 Bi8 31.6(3) . . ?
O20 Bi11 Bi8 96.9(2) . . ?
O22 Bi11 Bi8 163.0(2) . . ?
O9 Bi11 Bi8 97.2(2) . . ?
O13 Bi11 Bi8 37.6(2) . . ?
O16 Bi11 Bi9 30.5(2) . . ?
O15 Bi11 Bi9 78.3(2) . . ?
O20 Bi11 Bi9 104.1(2) . . ?
O22 Bi11 Bi9 118.0(2) . . ?
O9 Bi11 Bi9 80.88(19) . . ?
O13 Bi11 Bi9 42.38(18) . . ?
Bi8 Bi11 Bi9 60.520(15) . . ?
O16 Bi11 Bi12 92.9(2) . . ?
O15 Bi11 Bi12 33.2(2) . . ?
O20 Bi11 Bi12 33.4(2) . . ?
O22 Bi11 Bi12 99.8(2) . . ?
O9 Bi11 Bi12 161.0(2) . . ?
O13 Bi11 Bi12 98.80(19) . . ?
Bi8 Bi11 Bi12 63.925(15) . . ?
Bi9 Bi11 Bi12 91.011(16) . . ?
O16 Bi11 Bi14 96.3(2) . . ?
O15 Bi11 Bi14 99.8(3) . . ?
O20 Bi11 Bi14 35.0(2) . . ?
O22 Bi11 Bi14 33.2(2) . . ?
O9 Bi11 Bi14 131.3(2) . . ?
O13 Bi11 Bi14 161.95(18) . . ?
Bi8 Bi11 Bi14 131.198(19) . . ?
Bi9 Bi11 Bi14 123.402(17) . . ?
Bi12 Bi11 Bi14 67.323(15) . . ?
O1 Bi3 O7 89.0(3) . . ?
O1 Bi3 O8 88.3(3) . . ?
O7 Bi3 O8 67.2(3) . . ?
O1 Bi3 O6 98.4(3) . . ?
O7 Bi3 O6 68.8(3) . . ?
O8 Bi3 O6 135.4(3) . . ?
O1 Bi3 O2 74.2(3) . . ?
O7 Bi3 O2 127.6(3) . . ?
O8 Bi3 O2 155.8(3) . . ?
O6 Bi3 O2 65.3(3) . . ?
O1 Bi3 Bi5 104.6(2) . . ?
O7 Bi3 Bi5 35.2(2) . . ?
O8 Bi3 Bi5 99.3(2) . . ?
O6 Bi3 Bi5 36.2(2) . . ?
O2 Bi3 Bi5 101.25(17) . . ?
O1 Bi3 Bi1 33.5(2) . . ?
O7 Bi3 Bi1 110.0(2) . . ?
O8 Bi3 Bi1 74.0(2) . . ?
O6 Bi3 Bi1 129.7(2) . . ?
O2 Bi3 Bi1 82.26(18) . . ?
Bi5 Bi3 Bi1 135.924(19) . . ?
O1 Bi3 Bi6 97.3(3) . . ?
O7 Bi3 Bi6 35.9(2) . . ?
O8 Bi3 Bi6 33.4(2) . . ?
O6 Bi3 Bi6 102.1(2) . . ?
O2 Bi3 Bi6 162.86(18) . . ?
Bi5 Bi3 Bi6 65.918(15) . . ?
Bi1 Bi3 Bi6 99.014(17) . . ?
O1 Bi3 Bi4 96.7(2) . . ?
O7 Bi3 Bi4 103.7(2) . . ?
O8 Bi3 Bi4 169.7(2) . . ?
O6 Bi3 Bi4 35.0(2) . . ?
O2 Bi3 Bi4 34.20(17) . . ?
Bi5 Bi3 Bi4 70.732(16) . . ?
Bi1 Bi3 Bi4 114.800(19) . . ?
Bi6 Bi3 Bi4 136.499(18) . . ?
O2 Bi2 O28 87.2(4) . . ?
O2 Bi2 O3 90.9(3) . . ?
O28 Bi2 O3 79.5(4) . . ?
O2 Bi2 O5 73.8(3) . . ?
O28 Bi2 O5 87.9(4) . . ?
O3 Bi2 O5 160.7(3) . . ?
O2 Bi2 O1 76.1(3) . . ?
O28 Bi2 O1 143.0(3) . . ?
O3 Bi2 O1 68.2(3) . . ?
O5 Bi2 O1 117.6(3) . . ?
O2 Bi2 Bi1 91.4(2) . . ?
O28 Bi2 Bi1 112.0(3) . . ?
O3 Bi2 Bi1 32.6(3) . . ?
O5 Bi2 Bi1 154.9(2) . . ?
O1 Bi2 Bi1 37.61(18) . . ?
O2 Bi2 Bi4 30.6(2) . . ?
O28 Bi2 Bi4 92.1(3) . . ?
O3 Bi2 Bi4 121.5(2) . . ?
O5 Bi2 Bi4 43.9(2) . . ?
O1 Bi2 Bi4 89.83(18) . . ?
Bi1 Bi2 Bi4 117.228(19) . . ?
O24 Bi14 O22 91.3(3) . . ?
O24 Bi14 O20 86.8(3) . . ?
O22 Bi14 O20 75.2(3) . . ?
O24 Bi14 O23 85.7(3) . . ?
O22 Bi14 O23 73.6(3) . . ?
O20 Bi14 O23 147.7(3) . . ?
O24 Bi14 Bi4 97.6(2) . . ?
O22 Bi14 Bi4 34.2(2) . . ?
O20 Bi14 Bi4 109.1(2) . . ?
O23 Bi14 Bi4 41.3(2) . . ?
O24 Bi14 Bi11 98.4(3) . . ?
O22 Bi14 Bi11 39.7(3) . . ?
O20 Bi14 Bi11 37.5(2) . . ?
O23 Bi14 Bi11 113.1(2) . . ?
Bi4 Bi14 Bi11 72.183(16) . . ?
O24 Bi14 Bi13 36.9(3) . . ?
O22 Bi14 Bi13 70.4(2) . . ?
O20 Bi14 Bi13 52.9(2) . . ?
O23 Bi14 Bi13 107.7(2) . . ?
Bi4 Bi14 Bi13 94.608(16) . . ?
Bi11 Bi14 Bi13 62.708(15) . . ?
O19 Bi12 O20 89.3(3) . . ?
O19 Bi12 O15 93.5(3) . . ?
O20 Bi12 O15 71.2(3) . . ?
O19 Bi12 O21 79.3(3) . . ?
O20 Bi12 O21 86.8(3) . . ?
O15 Bi12 O21 157.0(3) . . ?
O19 Bi12 Bi11 91.5(2) . . ?
O20 Bi12 Bi11 37.3(2) . . ?
O15 Bi12 Bi11 33.9(2) . . ?
O21 Bi12 Bi11 123.7(2) . . ?
O3 Bi1 O4 101.6(4) . . ?
O3 Bi1 O1 77.7(3) . . ?
O4 Bi1 O1 86.7(3) . . ?
O3 Bi1 O19 68.1(3) . 2_765 ?
O4 Bi1 O19 85.2(3) . 2_765 ?
O1 Bi1 O19 142.4(3) . 2_765 ?
O3 Bi1 Bi2 34.2(2) . . ?
O4 Bi1 Bi2 106.6(2) . . ?
O1 Bi1 Bi2 45.8(2) . . ?
O19 Bi1 Bi2 102.27(19) 2_765 . ?
O3 Bi1 Bi3 83.3(2) . . ?
O4 Bi1 Bi3 55.1(2) . . ?
O1 Bi1 Bi3 31.7(2) . . ?
O19 Bi1 Bi3 125.28(19) 2_765 . ?
Bi2 Bi1 Bi3 63.109(16) . . ?
O3 Bi1 Bi10 35.1(2) . 2_765 ?
O4 Bi1 Bi10 100.3(2) . 2_765 ?
O1 Bi1 Bi10 112.7(2) . 2_765 ?
O19 Bi1 Bi10 34.17(19) 2_765 2_765 ?
Bi2 Bi1 Bi10 68.642(16) . 2_765 ?
Bi3 Bi1 Bi10 111.489(18) . 2_765 ?
O3 Bi1 Bi13 80.3(2) . 2_765 ?
O4 Bi1 Bi13 32.7(2) . 2_765 ?
O1 Bi1 Bi13 106.1(2) . 2_765 ?
O19 Bi1 Bi13 54.05(19) 2_765 2_765 ?
Bi2 Bi1 Bi13 101.416(17) . 2_765 ?
Bi3 Bi1 Bi13 76.413(15) . 2_765 ?
Bi10 Bi1 Bi13 68.708(15) 2_765 2_765 ?
O12 Bi6 O8 91.6(4) . . ?
O12 Bi6 O7 94.0(4) . . ?
O8 Bi6 O7 71.0(3) . . ?
O12 Bi6 O11 88.9(3) . . ?
O8 Bi6 O11 69.3(3) . . ?
O7 Bi6 O11 140.2(3) . . ?
O12 Bi6 Bi3 83.8(3) . . ?
O8 Bi6 Bi3 36.4(2) . . ?
O7 Bi6 Bi3 36.9(2) . . ?
O11 Bi6 Bi3 104.6(2) . . ?
O12 Bi6 Bi7 29.2(2) . . ?
O8 Bi6 Bi7 109.7(2) . . ?
O7 Bi6 Bi7 78.9(2) . . ?
O11 Bi6 Bi7 116.4(2) . . ?
Bi3 Bi6 Bi7 86.614(17) . . ?
O9 Bi5 O7 91.4(3) . . ?
O9 Bi5 O6 89.9(3) . . ?
O7 Bi5 O6 77.2(3) . . ?
O9 Bi5 O10 75.6(3) . . ?
O7 Bi5 O10 73.6(3) . . ?
O6 Bi5 O10 146.8(3) . . ?
O9 Bi5 Bi3 78.8(2) . . ?
O7 Bi5 Bi3 38.8(2) . . ?
O6 Bi5 Bi3 41.5(2) . . ?
O10 Bi5 Bi3 105.70(18) . . ?
O9 Bi5 Bi7 30.6(3) . . ?
O7 Bi5 Bi7 82.3(3) . . ?
O6 Bi5 Bi7 115.9(2) . . ?
O10 Bi5 Bi7 45.06(19) . . ?
Bi3 Bi5 Bi7 89.841(16) . . ?
O9 Bi7 O12 91.1(4) . . ?
O9 Bi7 O13 83.5(4) . . ?
O12 Bi7 O13 81.9(3) . . ?
O9 Bi7 O10 80.2(3) . . ?
O12 Bi7 O10 79.7(3) . . ?
O13 Bi7 O10 155.1(3) . . ?
O9 Bi7 Bi5 30.6(2) . . ?
O12 Bi7 Bi5 85.3(3) . . ?
O13 Bi7 Bi5 112.3(3) . . ?
O10 Bi7 Bi5 49.7(2) . . ?
O9 Bi7 Bi6 82.0(2) . . ?
O12 Bi7 Bi6 28.7(2) . . ?
O13 Bi7 Bi6 107.7(2) . . ?
O10 Bi7 Bi6 51.41(19) . . ?
Bi5 Bi7 Bi6 64.411(15) . . ?
O15 Bi8 O14 86.8(4) . . ?
O15 Bi8 O13 81.6(3) . . ?
O14 Bi8 O13 74.8(3) . . ?
O15 Bi8 O18 72.7(3) . . ?
O14 Bi8 O18 76.1(3) . . ?
O13 Bi8 O18 141.9(3) . . ?
O15 Bi8 O17 72.4(3) . . ?
O14 Bi8 O17 145.3(3) . . ?
O13 Bi8 O17 75.0(3) . . ?
O18 Bi8 O17 121.1(3) . . ?
O15 Bi8 Bi11 34.3(2) . . ?
O14 Bi8 Bi11 84.4(2) . . ?
O13 Bi8 Bi11 47.9(3) . . ?
O18 Bi8 Bi11 105.3(2) . . ?
O17 Bi8 Bi11 62.8(2) . . ?
O15 Bi8 Bi9 79.9(2) . . ?
O14 Bi8 Bi9 34.0(2) . . ?
O13 Bi8 Bi9 41.0(2) . . ?
O18 Bi8 Bi9 105.61(19) . . ?
O17 Bi8 Bi9 113.1(2) . . ?
Bi11 Bi8 Bi9 60.447(14) . . ?
O2 Bi4 O22 87.1(3) . . ?
O2 Bi4 O6 78.5(3) . . ?
O22 Bi4 O6 84.0(3) . . ?
O2 Bi4 O23 83.1(3) . . ?
O22 Bi4 O23 71.8(3) . . ?
O6 Bi4 O23 150.2(3) . . ?
O2 Bi4 O5 74.8(3) . . ?
O22 Bi4 O5 161.6(3) . . ?
O6 Bi4 O5 95.4(3) . . ?
O23 Bi4 O5 102.2(3) . . ?
O2 Bi4 Bi14 93.0(2) . . ?
O22 Bi4 Bi14 33.1(2) . . ?
O6 Bi4 Bi14 117.0(2) . . ?
O23 Bi4 Bi14 40.6(2) . . ?
O5 Bi4 Bi14 142.6(2) . . ?
O2 Bi4 Bi2 30.9(2) . . ?
O22 Bi4 Bi2 117.7(2) . . ?
O6 Bi4 Bi2 79.3(2) . . ?
O23 Bi4 Bi2 96.5(2) . . ?
O5 Bi4 Bi2 44.59(19) . . ?
Bi14 Bi4 Bi2 120.463(18) . . ?
O2 Bi4 Bi3 45.6(3) . . ?
O22 Bi4 Bi3 68.7(2) . . ?
O6 Bi4 Bi3 37.8(2) . . ?
O23 Bi4 Bi3 114.6(2) . . ?
O5 Bi4 Bi3 99.6(2) . . ?
Bi14 Bi4 Bi3 95.862(17) . . ?
Bi2 Bi4 Bi3 61.713(15) . . ?
O26 Bi16 O8 88.9(3) . 2_765 ?
O26 Bi16 O4 94.6(3) . 2_765 ?
O8 Bi16 O4 75.1(3) 2_765 2_765 ?
O26 Bi16 O11 91.2(3) . 2_765 ?
O8 Bi16 O11 68.8(3) 2_765 2_765 ?
O4 Bi16 O11 143.3(3) 2_765 2_765 ?
O26 Bi16 O24 70.6(3) . . ?
O8 Bi16 O24 137.6(3) 2_765 . ?
O4 Bi16 O24 70.2(3) 2_765 . ?
O11 Bi16 O24 144.7(3) 2_765 . ?
O26 Bi16 Bi15 31.2(2) . . ?
O8 Bi16 Bi15 116.7(2) 2_765 . ?
O4 Bi16 Bi15 88.4(2) 2_765 . ?
O11 Bi16 Bi15 113.3(2) 2_765 . ?
O24 Bi16 Bi15 40.43(18) . . ?
O10 C19 C20 122.1(14) . . ?
O10 C19 C24 119.6(15) . . ?
C20 C19 C24 118.1(13) . . ?
Bi14 O24 Bi15 118.2(4) . . ?
Bi14 O24 Bi13 111.9(4) . . ?
Bi15 O24 Bi13 99.4(3) . . ?
Bi14 O24 Bi16 129.4(4) . . ?
Bi15 O24 Bi16 94.4(3) . . ?
Bi13 O24 Bi16 98.1(3) . . ?
Bi9 O16 Bi11 118.9(4) . . ?
Bi9 O16 Bi13 115.0(3) . . ?
Bi11 O16 Bi13 108.1(3) . . ?
Bi4 O2 Bi2 118.5(4) . . ?
Bi4 O2 Bi3 100.2(3) . . ?
Bi2 O2 Bi3 102.4(3) . . ?
Bi5 O9 Bi7 118.8(4) . . ?
Bi5 O9 Bi11 131.3(4) . . ?
Bi7 O9 Bi11 107.5(4) . . ?
Bi6 O12 Bi7 122.1(4) . . ?
Bi6 O12 Bi9 128.3(4) . . ?
Bi7 O12 Bi9 103.4(3) . . ?
Bi8 O14 Bi9 113.6(4) . . ?
Bi8 O14 Bi10 126.4(4) . . ?
Bi9 O14 Bi10 107.7(3) . . ?
Bi1 O4 Bi13 116.3(4) . 2_765 ?
Bi1 O4 Bi16 118.9(4) . 2_765 ?
Bi13 O4 Bi16 113.4(4) 2_765 2_765 ?
Bi12 O19 Bi10 126.5(4) . . ?
Bi12 O19 Bi1 121.6(4) . 2_765 ?
Bi10 O19 Bi1 104.2(3) . 2_765 ?
Bi8 O15 Bi12 129.9(4) . . ?
Bi8 O15 Bi11 114.1(4) . . ?
Bi12 O15 Bi11 112.9(4) . . ?
Bi15 O25 Bi13 114.7(4) . . ?
Bi15 O25 Bi13 120.1(4) . 2_765 ?
Bi13 O25 Bi13 108.4(4) . 2_765 ?
Bi5 O6 Bi4 147.8(4) . . ?
Bi5 O6 Bi3 102.3(3) . . ?
Bi4 O6 Bi3 107.2(3) . . ?
Bi3 O1 Bi1 114.8(4) . . ?
Bi3 O1 Bi2 106.7(4) . . ?
Bi1 O1 Bi2 96.5(3) . . ?
Bi7 O13 Bi8 142.4(4) . . ?
Bi7 O13 Bi9 108.5(4) . . ?
Bi8 O13 Bi9 103.1(3) . . ?
Bi7 O13 Bi11 105.1(4) . . ?
Bi8 O13 Bi11 94.5(3) . . ?
Bi9 O13 Bi11 90.4(3) . . ?
Bi14 O23 Bi4 98.1(3) . . ?
Bi12 O20 Bi14 138.8(4) . . ?
Bi12 O20 Bi11 109.3(4) . . ?
Bi14 O20 Bi11 107.5(3) . . ?
C1 O5 Bi4 111.4(8) . . ?
C1 O5 Bi2 145.1(9) . . ?
Bi4 O5 Bi2 91.6(3) . . ?
Bi6 O8 Bi16 124.2(4) . 2_765 ?
Bi6 O8 Bi3 110.2(4) . . ?
Bi16 O8 Bi3 124.1(4) 2_765 . ?
Bi14 O22 Bi4 112.7(4) . . ?
Bi14 O22 Bi11 107.1(4) . . ?
Bi4 O22 Bi11 134.2(4) . . ?
Bi5 O7 Bi6 127.4(4) . . ?
Bi5 O7 Bi3 106.0(4) . . ?
Bi6 O7 Bi3 107.2(3) . . ?
Bi10 O27 Bi15 132.7(4) 2_765 . ?
Bi10 O27 Bi9 108.9(3) 2_765 2_765 ?
Bi15 O27 Bi9 111.4(3) . 2_765 ?
C19 O10 Bi7 108.6(9) . . ?
C19 O10 Bi5 129.1(9) . . ?
Bi7 O10 Bi5 85.3(3) . . ?
Bi1 O3 Bi2 113.3(4) . . ?
Bi1 O3 Bi10 113.9(4) . 2_765 ?
Bi2 O3 Bi10 130.8(4) . 2_765 ?
Bi16 O26 Bi15 120.1(4) . . ?
Bi16 O26 Bi9 133.5(4) . 2_765 ?
Bi15 O26 Bi9 106.4(3) . 2_765 ?
C37 O11 Bi6 135.3(9) . . ?
C37 O11 Bi16 112.0(8) . 2_765 ?
Bi6 O11 Bi16 97.7(3) . 2_765 ?
C91 O21 Bi12 144.8(8) . . ?
C73 O18 Bi8 114.5(8) . . ?
C55 O17 Bi8 123.9(9) . . ?
O11 C37 C38 119.3(14) . . ?
O11 C37 C42 120.4(14) . . ?
C38 C37 C42 120.1(14) . . ?
C70 C69 C68 120(2) . . ?
C70 C69 H69A 119.8 . . ?
C68 C69 H69A 119.8 . . ?
O17 C55 C60 123.5(15) . . ?
O17 C55 C56 118.2(15) . . ?
C60 C55 C56 118.4(14) . . ?
C91 C92 C93 120.4(14) . . ?
C91 C92 C97 122.4(14) . . ?
C93 C92 C97 116.5(14) . . ?
C79 C84 C83 120.1(16) . . ?
C79 C84 H84A 119.9 . . ?
C83 C84 H84A 119.9 . . ?
C53 C54 C49 121.3(15) . . ?
C53 C54 H54A 119.4 . . ?
C49 C54 H54A 119.4 . . ?
C36 C35 C34 120.3(18) . . ?
C36 C35 H35A 119.8 . . ?
C34 C35 H35A 119.8 . . ?
C95 C96 C91 118.3(15) . . ?
C95 C96 C103 120.8(14) . . ?
C91 C96 C103 120.9(13) . . ?
C19 C20 C21 121.4(16) . . ?
C19 C20 C25 122.3(13) . . ?
C21 C20 C25 116.3(15) . . ?
O21 C91 C92 120.6(13) . . ?
O21 C91 C96 121.2(13) . . ?
C92 C91 C96 117.7(13) . . ?
C45 C44 C43 120.2(15) . . ?
C45 C44 H44A 119.9 . . ?
C43 C44 H44A 119.9 . . ?
C104 C103 C108 118.6(14) . . ?
C104 C103 C96 121.3(13) . . ?
C108 C103 C96 120.1(13) . . ?
C33 C32 C31 120.5(16) . . ?
C33 C32 H32A 119.7 . . ?
C31 C32 H32A 119.7 . . ?
O18 C73 C74 121.4(14) . . ?
O18 C73 C78 120.6(12) . . ?
C74 C73 C78 118.0(13) . . ?
C67 C68 C69 120.6(18) . . ?
C67 C68 H68A 119.7 . . ?
C69 C68 H68A 119.7 . . ?
C75 C74 C73 119.4(16) . . ?
C75 C74 C79 120.1(13) . . ?
C73 C74 C79 120.4(13) . . ?
C103 C108 C107 120.4(14) . . ?
C103 C108 H10A 119.8 . . ?
C107 C108 H10A 119.8 . . ?
C1 C6 C5 118.9(14) . . ?
C1 C6 C13 121.8(12) . . ?
C5 C6 C13 119.2(13) . . ?
C48 C43 C44 117.8(15) . . ?
C48 C43 C38 120.8(13) . . ?
C44 C43 C38 121.4(13) . . ?
C23 C24 C19 117.7(17) . . ?
C23 C24 C31 122.0(16) . . ?
C19 C24 C31 120.3(13) . . ?
O5 C1 C6 120.2(13) . . ?
O5 C1 C2 121.2(13) . . ?
C6 C1 C2 118.5(13) . . ?
C50 C49 C54 117.3(16) . . ?
C50 C49 C42 121.3(16) . . ?
C54 C49 C42 121.2(14) . . ?
C26 C25 C30 121.2(18) . . ?
C26 C25 C20 120.8(16) . . ?
C30 C25 C20 118.0(16) . . ?
C103 C104 C105 120.9(14) . . ?
C103 C104 H10B 119.5 . . ?
C105 C104 H10B 119.5 . . ?
C17 C18 C13 121.4(16) . . ?
C17 C18 H18A 119.3 . . ?
C13 C18 H18A 119.3 . . ?
C84 C79 C80 119.8(16) . . ?
C84 C79 C74 118.4(14) . . ?
C80 C79 C74 121.8(14) . . ?
C81 C80 C79 119.9(17) . . ?
C81 C80 H80A 120.0 . . ?
C79 C80 H80A 120.0 . . ?
C94 C93 C92 119.6(16) . . ?
C94 C93 H93A 120.2 . . ?
C92 C93 H93A 120.2 . . ?
C84 C83 C82 119.9(16) . . ?
C84 C83 H83A 120.1 . . ?
C82 C83 H83A 120.1 . . ?
C25 C26 C27 117.4(19) . . ?
C25 C26 H26A 121.3 . . ?
C27 C26 H26A 121.3 . . ?
C97 C102 C101 118.3(16) . . ?
C97 C102 H10C 120.9 . . ?
C101 C102 H10C 120.9 . . ?
C15 C14 C13 124.7(17) . . ?
C15 C14 H14A 117.7 . . ?
C13 C14 H14A 117.7 . . ?
C61 C66 C65 122(2) . . ?
C61 C66 H66A 119.1 . . ?
C65 C66 H66A 119.1 . . ?
C102 C97 C98 119.8(14) . . ?
C102 C97 C92 118.8(14) . . ?
C98 C97 C92 121.2(13) . . ?
C93 C94 C95 121.8(17) . . ?
C93 C94 H94A 119.1 . . ?
C95 C94 H94A 119.1 . . ?
C38 C39 C40 119.1(19) . . ?
C38 C39 H39A 120.5 . . ?
C40 C39 H39A 120.5 . . ?
C22 C21 C20 121.9(18) . . ?
C22 C21 H21A 119.1 . . ?
C20 C21 H21A 119.1 . . ?
C11 C12 C7 120.3(15) . . ?
C11 C12 H12A 119.9 . . ?
C7 C12 H12A 119.9 . . ?
C68 C67 C72 116.2(18) . . ?
C68 C67 C60 121.8(16) . . ?
C72 C67 C60 122.0(16) . . ?
C106 C107 C108 119.6(15) . . ?
C106 C107 H10D 120.2 . . ?
C108 C107 H10D 120.2 . . ?
C10 C11 C12 120.7(16) . . ?
C10 C11 H11A 119.7 . . ?
C12 C11 H11A 119.7 . . ?
C80 C81 C82 120.8(17) . . ?
C80 C81 H81A 119.6 . . ?
C82 C81 H81A 119.6 . . ?
C76 C75 C74 122.0(16) . . ?
C76 C75 H75A 119.0 . . ?
C74 C75 H75A 119.0 . . ?
C71 C70 C69 121(2) . . ?
C71 C70 H70A 119.6 . . ?
C69 C70 H70A 119.6 . . ?
C62 C61 C66 115.9(17) . . ?
C62 C61 C56 123.1(15) . . ?
C66 C61 C56 121.0(17) . . ?
C45 C46 C47 117.4(17) . . ?
C45 C46 H46A 121.3 . . ?
C47 C46 H46A 121.3 . . ?
C75 C76 C77 118.4(15) . . ?
C75 C76 H76A 120.8 . . ?
C77 C76 H76A 120.8 . . ?
C85 C86 C87 118.4(18) . . ?
C85 C86 H86A 120.8 . . ?
C87 C86 H86A 120.8 . . ?
C18 C13 C14 114.5(15) . . ?
C18 C13 C6 122.4(14) . . ?
C14 C13 C6 122.8(14) . . ?
C94 C95 C96 122.2(16) . . ?
C94 C95 H95A 118.9 . . ?
C96 C95 H95A 118.9 . . ?
C5 C4 C3 118.9(14) . . ?
C5 C4 H4B 120.5 . . ?
C3 C4 H4B 120.5 . . ?
C25 C30 C29 120.7(19) . . ?
C25 C30 H30A 119.6 . . ?
C29 C30 H30A 119.6 . . ?
C77 C78 C73 120.0(14) . . ?
C77 C78 C85 119.7(15) . . ?
C73 C78 C85 120.3(13) . . ?
C11 C10 C9 119.1(15) . . ?
C11 C10 H10E 120.4 . . ?
C9 C10 H10E 120.4 . . ?
C28 C29 C30 117.9(18) . . ?
C28 C29 H29A 121.1 . . ?
C30 C29 H29A 121.1 . . ?
C100 C101 C102 121.5(15) . . ?
C100 C101 H10F 119.3 . . ?
C102 C101 H10F 119.3 . . ?
C43 C48 C47 121.6(15) . . ?
C43 C48 H48A 119.2 . . ?
C47 C48 H48A 119.2 . . ?
C71 C72 C67 121.4(19) . . ?
C71 C72 H72A 119.3 . . ?
C67 C72 H72A 119.3 . . ?
C99 C100 C101 119.5(15) . . ?
C99 C100 H10G 120.3 . . ?
C101 C100 H10G 120.3 . . ?
C100 C99 C98 121.8(17) . . ?
C100 C99 H99A 119.1 . . ?
C98 C99 H99A 119.1 . . ?
C37 C38 C39 118.6(17) . . ?
C37 C38 C43 119.3(13) . . ?
C39 C38 C43 122.1(16) . . ?
C12 C7 C8 118.9(15) . . ?
C12 C7 C2 122.8(14) . . ?
C8 C7 C2 118.2(15) . . ?
C15 C16 C17 118.3(17) . . ?
C15 C16 H16A 120.9 . . ?
C17 C16 H16A 120.9 . . ?
C35 C34 C33 120.8(19) . . ?
C35 C34 H34A 119.6 . . ?
C33 C34 H34A 119.6 . . ?
C86 C85 C90 120.0(16) . . ?
C86 C85 C78 122.2(14) . . ?
C90 C85 C78 117.7(16) . . ?
C49 C50 C51 121.4(18) . . ?
C49 C50 H50A 119.3 . . ?
C51 C50 H50A 119.3 . . ?
C36 C31 C32 116.7(17) . . ?
C36 C31 C24 121.5(16) . . ?
C32 C31 C24 121.7(16) . . ?
C81 C82 C83 119.3(17) . . ?
C81 C82 H82A 120.3 . . ?
C83 C82 H82A 120.3 . . ?
C44 C45 C46 122.7(16) . . ?
C44 C45 H45A 118.6 . . ?
C46 C45 H45A 118.6 . . ?
C40 C41 C42 119.3(18) . . ?
C40 C41 H41A 120.3 . . ?
C42 C41 H41A 120.3 . . ?
C4 C5 C6 122.2(14) . . ?
C4 C5 H5A 118.9 . . ?
C6 C5 H5A 118.9 . . ?
C29 C28 C27 120.0(19) . . ?
C29 C28 H28B 120.0 . . ?
C27 C28 H28B 120.0 . . ?
C1 C2 C3 119.8(15) . . ?
C1 C2 C7 122.5(13) . . ?
C3 C2 C7 117.6(14) . . ?
C105 C106 C107 120.3(17) . . ?
C105 C106 H10H 119.8 . . ?
C107 C106 H10H 119.8 . . ?
C34 C33 C32 119.2(17) . . ?
C34 C33 H33A 120.4 . . ?
C32 C33 H33A 120.4 . . ?
C4 C3 C2 121.3(16) . . ?
C4 C3 H3A 119.4 . . ?
C2 C3 H3A 119.4 . . ?
C63 C62 C61 123(2) . . ?
C63 C62 H62A 118.4 . . ?
C61 C62 H62A 118.4 . . ?
C58 C57 C56 123.5(18) . . ?
C58 C57 H57A 118.2 . . ?
C56 C57 H57A 118.2 . . ?
C18 C17 C16 121.9(17) . . ?
C18 C17 H17A 119.0 . . ?
C16 C17 H17A 119.0 . . ?
C99 C98 C97 119.0(15) . . ?
C99 C98 H98A 120.5 . . ?
C97 C98 H98A 120.5 . . ?
C48 C47 C46 120.2(15) . . ?
C48 C47 H47A 119.9 . . ?
C46 C47 H47A 119.9 . . ?
C65 C64 C63 119(2) . . ?
C65 C64 H64A 120.5 . . ?
C63 C64 H64A 120.5 . . ?
C55 C60 C59 117.8(16) . . ?
C55 C60 C67 121.6(13) . . ?
C59 C60 C67 120.6(16) . . ?
C85 C90 C89 118(2) . . ?
C85 C90 H90A 120.8 . . ?
C89 C90 H90A 120.8 . . ?
C57 C58 C59 118.0(16) . . ?
C57 C58 H58A 121.0 . . ?
C59 C58 H58A 121.0 . . ?
C8 C9 C10 120.9(15) . . ?
C8 C9 H9A 119.6 . . ?
C10 C9 H9A 119.6 . . ?
C9 C8 C7 120.1(17) . . ?
C9 C8 H8A 120.0 . . ?
C7 C8 H8A 120.0 . . ?
C88 C87 C86 122(2) . . ?
C88 C87 H87A 118.9 . . ?
C86 C87 H87A 118.9 . . ?
C54 C53 C52 121.1(18) . . ?
C54 C53 H53A 119.5 . . ?
C52 C53 H53A 119.5 . . ?
C41 C42 C37 120.5(16) . . ?
C41 C42 C49 120.0(15) . . ?
C37 C42 C49 119.4(13) . . ?
C14 C15 C16 119.1(16) . . ?
C14 C15 H15A 120.4 . . ?
C16 C15 H15A 120.4 . . ?
C51 C52 C53 119.1(19) . . ?
C51 C52 H52A 120.4 . . ?
C53 C52 H52A 120.4 . . ?
C35 C36 C31 122.3(17) . . ?
C35 C36 H36A 118.9 . . ?
C31 C36 H36A 118.9 . . ?
C70 C71 C72 120(2) . . ?
C70 C71 H71A 119.8 . . ?
C72 C71 H71A 119.8 . . ?
C52 C51 C50 119.8(18) . . ?
C52 C51 H51A 120.1 . . ?
C50 C51 H51A 120.1 . . ?
C62 C63 C64 120(2) . . ?
C62 C63 H63A 120.1 . . ?
C64 C63 H63A 120.1 . . ?
C58 C59 C60 123.6(17) . . ?
C58 C59 H59A 118.2 . . ?
C60 C59 H59A 118.2 . . ?
C24 C23 C22 123.2(18) . . ?
C24 C23 H23A 118.4 . . ?
C22 C23 H23A 118.4 . . ?
C88 C89 C90 123(2) . . ?
C88 C89 H89A 118.5 . . ?
C90 C89 H89A 118.5 . . ?
C106 C105 C104 119.9(15) . . ?
C106 C105 H10I 120.0 . . ?
C104 C105 H10I 120.0 . . ?
C78 C77 C76 122.1(17) . . ?
C78 C77 H77A 119.0 . . ?
C76 C77 H77A 119.0 . . ?
C64 C65 C66 120(2) . . ?
C64 C65 H65A 120.0 . . ?
C66 C65 H65A 120.0 . . ?
C21 C22 C23 117.5(16) . . ?
C21 C22 H22A 121.3 . . ?
C23 C22 H22A 121.3 . . ?
C89 C88 C87 118(2) . . ?
C89 C88 H88A 120.9 . . ?
C87 C88 H88A 120.9 . . ?
C57 C56 C61 121.1(17) . . ?
C57 C56 C55 118.7(17) . . ?
C61 C56 C55 120.2(14) . . ?
C41 C40 C39 122.2(18) . . ?
C41 C40 H40A 118.9 . . ?
C39 C40 H40A 118.9 . . ?
C28 C27 C26 123(2) . . ?
C28 C27 H27B 118.6 . . ?
C26 C27 H27B 118.6 . . ?

loop_
_geom_bond_atom_site_label_1
_geom_bond_atom_site_label_2
_geom_bond_distance
_geom_bond_site_symmetry_2
_geom_bond_publ_flag
Bi15 O25 2.120(9) . ?
Bi15 O26 2.192(8) . ?
Bi15 O27 2.234(8) . ?
Bi15 O24 2.381(8) . ?
Bi15 Bi13 3.6399(8) . ?
Bi15 Bi16 3.6603(8) . ?
Bi13 O25 2.204(8) . ?
Bi13 O4 2.230(8) 2_765 ?
Bi13 O25 2.263(8) 2_765 ?
Bi13 O24 2.393(9) . ?
Bi13 O16 2.608(8) . ?
Bi13 Bi13 3.6228(9) 2_765 ?
Bi13 Bi14 3.6991(7) . ?
Bi13 Bi1 3.6992(8) 2_765 ?
Bi9 O16 2.106(9) . ?
Bi9 O14 2.219(8) . ?
Bi9 O27 2.310(8) 2_765 ?
Bi9 O13 2.450(8) . ?
Bi9 O26 2.490(8) 2_765 ?
Bi9 O12 2.630(9) . ?
Bi9 Bi10 3.5867(8) . ?
Bi9 Bi11 3.6350(7) . ?
Bi9 Bi8 3.6377(7) . ?
Bi10 O27 2.097(8) 2_765 ?
Bi10 O19 2.141(9) . ?
Bi10 O14 2.223(9) . ?
Bi10 O3 2.324(8) 2_765 ?
Bi10 Bi1 3.6946(8) 2_765 ?
Bi11 O16 2.116(8) . ?
Bi11 O15 2.213(9) . ?
Bi11 O20 2.346(9) . ?
Bi11 O22 2.454(10) . ?
Bi11 O9 2.654(8) . ?
Bi11 O13 2.667(10) . ?
Bi11 Bi8 3.5831(8) . ?
Bi11 Bi12 3.6530(8) . ?
Bi11 Bi14 3.6727(8) . ?
Bi3 O1 2.080(8) . ?
Bi3 O7 2.264(8) . ?
Bi3 O8 2.277(9) . ?
Bi3 O6 2.353(8) . ?
Bi3 O2 2.666(10) . ?
Bi3 Bi5 3.4714(7) . ?
Bi3 Bi1 3.5901(7) . ?
Bi3 Bi6 3.6038(8) . ?
Bi3 Bi4 3.6708(8) . ?
Bi2 O2 2.110(8) . ?
Bi2 O28 2.137(10) . ?
Bi2 O3 2.170(8) . ?
Bi2 O5 2.539(9) . ?
Bi2 O1 2.564(9) . ?
Bi2 Bi1 3.5508(8) . ?
Bi2 Bi4 3.6147(7) . ?
Bi14 O24 2.066(8) . ?
Bi14 O22 2.106(9) . ?
Bi14 O20 2.207(9) . ?
Bi14 O23 2.339(9) . ?
Bi14 Bi4 3.5609(8) . ?
Bi12 O19 2.086(8) . ?
Bi12 O20 2.130(9) . ?
Bi12 O15 2.172(9) . ?
Bi12 O21 2.458(10) . ?
Bi1 O3 2.080(10) . ?
Bi1 O4 2.124(8) . ?
Bi1 O1 2.181(8) . ?
Bi1 O19 2.532(8) 2_765 ?
Bi1 Bi10 3.6947(8) 2_765 ?
Bi1 Bi13 3.6992(8) 2_765 ?
Bi6 O12 2.067(9) . ?
Bi6 O8 2.114(9) . ?
Bi6 O7 2.214(10) . ?
Bi6 O11 2.479(9) . ?
Bi6 Bi7 3.6501(7) . ?
Bi5 O9 2.076(9) . ?
Bi5 O7 2.081(8) . ?
Bi5 O6 2.100(9) . ?
Bi5 O10 2.734(10) . ?
Bi5 Bi7 3.5742(8) . ?
Bi7 O9 2.076(10) . ?
Bi7 O12 2.104(9) . ?
Bi7 O13 2.140(9) . ?
Bi7 O10 2.539(9) . ?
Bi8 O15 2.056(10) . ?
Bi8 O14 2.127(8) . ?
Bi8 O13 2.191(9) . ?
Bi8 O18 2.554(10) . ?
Bi8 O17 2.595(10) . ?
Bi4 O2 2.096(8) . ?
Bi4 O22 2.170(9) . ?
Bi4 O6 2.205(9) . ?
Bi4 O23 2.376(9) . ?
Bi4 O5 2.505(9) . ?
Bi16 O26 2.031(9) . ?
Bi16 O8 2.124(8) 2_765 ?
Bi16 O4 2.289(10) 2_765 ?
Bi16 O11 2.497(10) 2_765 ?
Bi16 O24 2.604(8) . ?
C19 O10 1.369(16) . ?
C19 C20 1.40(2) . ?
C19 C24 1.41(2) . ?
O4 Bi13 2.230(8) 2_765 ?
O4 Bi16 2.289(10) 2_765 ?
O19 Bi1 2.532(8) 2_765 ?
O25 Bi13 2.263(8) 2_765 ?
O5 C1 1.344(15) . ?
O8 Bi16 2.124(8) 2_765 ?
O27 Bi10 2.097(8) 2_765 ?
O27 Bi9 2.310(8) 2_765 ?
O3 Bi10 2.324(8) 2_765 ?
O26 Bi9 2.491(8) 2_765 ?
O11 C37 1.331(16) . ?
O11 Bi16 2.497(9) 2_765 ?
O21 C91 1.313(15) . ?
O18 C73 1.325(15) . ?
O17 C55 1.287(17) . ?
C37 C38 1.40(2) . ?
C37 C42 1.42(2) . ?
C69 C70 1.36(3) . ?
C69 C68 1.39(2) . ?
C69 H69A 0.9500 . ?
C55 C60 1.42(2) . ?
C55 C56 1.45(2) . ?
C92 C91 1.41(2) . ?
C92 C93 1.42(2) . ?
C92 C97 1.487(19) . ?
C84 C79 1.38(2) . ?
C84 C83 1.38(2) . ?
C84 H84A 0.9500 . ?
C54 C53 1.38(2) . ?
C54 C49 1.42(2) . ?
C54 H54A 0.9500 . ?
C35 C36 1.36(2) . ?
C35 C34 1.38(3) . ?
C35 H35A 0.9500 . ?
C96 C95 1.39(2) . ?
C96 C91 1.45(2) . ?
C96 C103 1.47(2) . ?
C20 C21 1.39(2) . ?
C20 C25 1.52(2) . ?
C44 C45 1.35(2) . ?
C44 C43 1.415(19) . ?
C44 H44A 0.9500 . ?
C103 C104 1.361(19) . ?
C103 C108 1.392(19) . ?
C32 C33 1.40(3) . ?
C32 C31 1.43(2) . ?
C32 H32A 0.9500 . ?
C73 C74 1.418(19) . ?
C73 C78 1.45(2) . ?
C68 C67 1.38(2) . ?
C68 H68A 0.9500 . ?
C74 C75 1.413(19) . ?
C74 C79 1.50(2) . ?
C108 C107 1.38(2) . ?
C108 H10A 0.9500 . ?
C6 C1 1.393(19) . ?
C6 C5 1.418(18) . ?
C6 C13 1.48(2) . ?
C43 C48 1.38(2) . ?
C43 C38 1.49(2) . ?
C24 C23 1.41(2) . ?
C24 C31 1.49(2) . ?
C1 C2 1.42(2) . ?
C49 C50 1.39(2) . ?
C49 C42 1.46(2) . ?
C25 C26 1.34(2) . ?
C25 C30 1.40(2) . ?
C104 C105 1.39(2) . ?
C104 H10B 0.9500 . ?
C18 C17 1.36(2) . ?
C18 C13 1.38(2) . ?
C18 H18A 0.9500 . ?
C79 C80 1.40(2) . ?
C80 C81 1.35(2) . ?
C80 H80A 0.9500 . ?
C93 C94 1.35(2) . ?
C93 H93A 0.9500 . ?
C83 C82 1.39(2) . ?
C83 H83A 0.9500 . ?
C26 C27 1.39(3) . ?
C26 H26A 0.9500 . ?
C102 C97 1.39(2) . ?
C102 C101 1.40(2) . ?
C102 H10C 0.9500 . ?
C14 C15 1.34(2) . ?
C14 C13 1.40(2) . ?
C14 H14A 0.9500 . ?
C66 C61 1.39(2) . ?
C66 C65 1.39(3) . ?
C66 H66A 0.9500 . ?
C97 C98 1.44(2) . ?
C94 C95 1.35(2) . ?
C94 H94A 0.9500 . ?
C39 C38 1.38(2) . ?
C39 C40 1.44(3) . ?
C39 H39A 0.9500 . ?
C21 C22 1.34(2) . ?
C21 H21A 0.9500 . ?
C12 C11 1.37(2) . ?
C12 C7 1.39(2) . ?
C12 H12A 0.9500 . ?
C67 C72 1.43(2) . ?
C67 C60 1.50(2) . ?
C107 C106 1.37(2) . ?
C107 H10D 0.9500 . ?
C11 C10 1.37(2) . ?
C11 H11A 0.9500 . ?
C81 C82 1.39(2) . ?
C81 H81A 0.9500 . ?
C75 C76 1.39(2) . ?
C75 H75A 0.9500 . ?
C70 C71 1.34(3) . ?
C70 H70A 0.9500 . ?
C61 C62 1.40(2) . ?
C61 C56 1.44(2) . ?
C46 C45 1.39(2) . ?
C46 C47 1.40(2) . ?
C46 H46A 0.9500 . ?
C76 C77 1.40(2) . ?
C76 H76A 0.9500 . ?
C86 C85 1.38(2) . ?
C86 C87 1.41(2) . ?
C86 H86A 0.9500 . ?
C95 H95A 0.9500 . ?
C4 C5 1.36(2) . ?
C4 C3 1.37(2) . ?
C4 H4B 0.9500 . ?
C30 C29 1.40(2) . ?
C30 H30A 0.9500 . ?
C78 C77 1.379(19) . ?
C78 C85 1.46(2) . ?
C10 C9 1.39(2) . ?
C10 H10E 0.9500 . ?
C29 C28 1.36(3) . ?
C29 H29A 0.9500 . ?
C101 C100 1.40(2) . ?
C101 H10F 0.9500 . ?
C48 C47 1.38(2) . ?
C48 H48A 0.9500 . ?
C72 C71 1.36(3) . ?
C72 H72A 0.9500 . ?
C100 C99 1.36(2) . ?
C100 H10G 0.9500 . ?
C99 C98 1.38(2) . ?
C99 H99A 0.9500 . ?
C7 C8 1.39(2) . ?
C7 C2 1.52(2) . ?
C16 C15 1.37(2) . ?
C16 C17 1.38(2) . ?
C16 H16A 0.9500 . ?
C34 C33 1.39(3) . ?
C34 H34A 0.9500 . ?
C85 C90 1.40(2) . ?
C50 C51 1.43(3) . ?
C50 H50A 0.9500 . ?
C31 C36 1.41(2) . ?
C82 H82A 0.9500 . ?
C45 H45A 0.9500 . ?
C41 C40 1.33(3) . ?
C41 C42 1.37(2) . ?
C41 H41A 0.9500 . ?
C5 H5A 0.9500 . ?
C28 C27 1.38(3) . ?
C28 H28B 0.9500 . ?
C2 C3 1.402(19) . ?
C106 C105 1.36(2) . ?
C106 H10H 0.9500 . ?
C33 H33A 0.9500 . ?
C3 H3A 0.9500 . ?
C62 C63 1.34(3) . ?
C62 H62A 0.9500 . ?
C57 C58 1.35(2) . ?
C57 C56 1.42(2) . ?
C57 H57A 0.9500 . ?
C17 H17A 0.9500 . ?
C98 H98A 0.9500 . ?
C47 H47A 0.9500 . ?
C64 C65 1.37(3) . ?
C64 C63 1.40(3) . ?
C64 H64A 0.9500 . ?
C60 C59 1.44(2) . ?
C90 C89 1.42(3) . ?
C90 H90A 0.9500 . ?
C58 C59 1.37(3) . ?
C58 H58A 0.9500 . ?
C9 C8 1.36(2) . ?
C9 H9A 0.9500 . ?
C8 H8A 0.9500 . ?
C87 C88 1.39(3) . ?
C87 H87A 0.9500 . ?
C53 C52 1.40(2) . ?
C53 H53A 0.9500 . ?
C15 H15A 0.9500 . ?
C52 C51 1.38(3) . ?
C52 H52A 0.9500 . ?
C36 H36A 0.9500 . ?
C71 H71A 0.9500 . ?
C51 H51A 0.9500 . ?
C63 H63A 0.9500 . ?
C59 H59A 0.9500 . ?
C23 C22 1.40(3) . ?
C23 H23A 0.9500 . ?
C89 C88 1.33(3) . ?
C89 H89A 0.9500 . ?
C105 H10I 0.9500 . ?
C77 H77A 0.9500 . ?
C65 H65A 0.9500 . ?
C22 H22A 0.9500 . ?
C88 H88A 0.9500 . ?
C40 H40A 0.9500 . ?
C27 H27B 0.9500 . ?

loop_
_geom_torsion_atom_site_label_1
_geom_torsion_atom_site_label_2
_geom_torsion_atom_site_label_3
_geom_torsion_atom_site_label_4
_geom_torsion
_geom_torsion_site_symmetry_1
_geom_torsion_site_symmetry_2
_geom_torsion_site_symmetry_3
_geom_torsion_site_symmetry_4
_geom_torsion_publ_flag
O26 Bi15 Bi13 O25 -108.7(5) . . . . ?
O27 Bi15 Bi13 O25 -41.4(5) . . . . ?
O24 Bi15 Bi13 O25 172.8(5) . . . . ?
Bi16 Bi15 Bi13 O25 -135.0(4) . . . . ?
O25 Bi15 Bi13 O4 120.3(5) . . . 2_765 ?
O26 Bi15 Bi13 O4 11.6(3) . . . 2_765 ?
O27 Bi15 Bi13 O4 78.9(3) . . . 2_765 ?
O24 Bi15 Bi13 O4 -67.0(4) . . . 2_765 ?
Bi16 Bi15 Bi13 O4 -14.7(2) . . . 2_765 ?
O25 Bi15 Bi13 O25 40.3(6) . . . 2_765 ?
O26 Bi15 Bi13 O25 -68.3(3) . . . 2_765 ?
O27 Bi15 Bi13 O25 -1.1(3) . . . 2_765 ?
O24 Bi15 Bi13 O25 -146.9(4) . . . 2_765 ?
Bi16 Bi15 Bi13 O25 -94.6(2) . . . 2_765 ?
O25 Bi15 Bi13 O24 -172.8(5) . . . . ?
O26 Bi15 Bi13 O24 78.6(4) . . . . ?
O27 Bi15 Bi13 O24 145.9(4) . . . . ?
Bi16 Bi15 Bi13 O24 52.3(3) . . . . ?
O25 Bi15 Bi13 O16 -68.7(4) . . . . ?
O26 Bi15 Bi13 O16 -177.4(3) . . . . ?
O27 Bi15 Bi13 O16 -110.1(3) . . . . ?
O24 Bi15 Bi13 O16 104.0(4) . . . . ?
Bi16 Bi15 Bi13 O16 156.29(19) . . . . ?
O25 Bi15 Bi13 Bi13 26.8(4) . . . 2_765 ?
O26 Bi15 Bi13 Bi13 -81.9(2) . . . 2_765 ?
O27 Bi15 Bi13 Bi13 -14.6(2) . . . 2_765 ?
O24 Bi15 Bi13 Bi13 -160.4(3) . . . 2_765 ?
Bi16 Bi15 Bi13 Bi13 -108.149(18) . . . 2_765 ?
O25 Bi15 Bi13 Bi14 -144.5(4) . . . . ?
O26 Bi15 Bi13 Bi14 106.8(2) . . . . ?
O27 Bi15 Bi13 Bi14 174.1(2) . . . . ?
O24 Bi15 Bi13 Bi14 28.3(3) . . . . ?
Bi16 Bi15 Bi13 Bi14 80.553(16) . . . . ?
O25 Bi15 Bi13 Bi1 128.3(4) . . . 2_765 ?
O26 Bi15 Bi13 Bi1 19.7(2) . . . 2_765 ?
O27 Bi15 Bi13 Bi1 86.9(2) . . . 2_765 ?
O24 Bi15 Bi13 Bi1 -58.9(3) . . . 2_765 ?
Bi16 Bi15 Bi13 Bi1 -6.638(16) . . . 2_765 ?
O16 Bi9 Bi10 O27 -75.7(5) . . . 2_765 ?
O14 Bi9 Bi10 O27 179.1(6) . . . 2_765 ?
O13 Bi9 Bi10 O27 -153.0(5) . . . 2_765 ?
O26 Bi9 Bi10 O27 13.7(5) 2_765 . . 2_765 ?
O12 Bi9 Bi10 O27 178.1(9) . . . 2_765 ?
Bi11 Bi9 Bi10 O27 -106.4(4) . . . 2_765 ?
Bi8 Bi9 Bi10 O27 -161.1(4) . . . 2_765 ?
O16 Bi9 Bi10 O19 5.1(3) . . . . ?
O14 Bi9 Bi10 O19 -100.1(5) . . . . ?
O27 Bi9 Bi10 O19 80.8(5) 2_765 . . . ?
O13 Bi9 Bi10 O19 -72.2(3) . . . . ?
O26 Bi9 Bi10 O19 94.5(3) 2_765 . . . ?
O12 Bi9 Bi10 O19 -101.1(8) . . . . ?
Bi11 Bi9 Bi10 O19 -25.5(2) . . . . ?
Bi8 Bi9 Bi10 O19 -80.3(2) . . . . ?
O16 Bi9 Bi10 O14 105.2(5) . . . . ?
O27 Bi9 Bi10 O14 -179.1(6) 2_765 . . . ?
O13 Bi9 Bi10 O14 27.9(5) . . . . ?
O26 Bi9 Bi10 O14 -165.4(5) 2_765 . . . ?
O12 Bi9 Bi10 O14 -1.0(9) . . . . ?
Bi11 Bi9 Bi10 O14 74.5(4) . . . . ?
Bi8 Bi9 Bi10 O14 19.8(4) . . . . ?
O16 Bi9 Bi10 O3 -65.7(3) . . . 2_765 ?
O14 Bi9 Bi10 O3 -170.9(5) . . . 2_765 ?
O27 Bi9 Bi10 O3 10.0(5) 2_765 . . 2_765 ?
O13 Bi9 Bi10 O3 -143.0(3) . . . 2_765 ?
O26 Bi9 Bi10 O3 23.7(3) 2_765 . . 2_765 ?
O12 Bi9 Bi10 O3 -171.9(8) . . . 2_765 ?
Bi11 Bi9 Bi10 O3 -96.4(3) . . . 2_765 ?
Bi8 Bi9 Bi10 O3 -151.1(3) . . . 2_765 ?
O16 Bi9 Bi10 Bi1 -30.9(2) . . . 2_765 ?
O14 Bi9 Bi10 Bi1 -136.0(4) . . . 2_765 ?
O27 Bi9 Bi10 Bi1 44.9(4) 2_765 . . 2_765 ?
O13 Bi9 Bi10 Bi1 -108.1(2) . . . 2_765 ?
O26 Bi9 Bi10 Bi1 58.5(2) 2_765 . . 2_765 ?
O12 Bi9 Bi10 Bi1 -137.0(8) . . . 2_765 ?
Bi11 Bi9 Bi10 Bi1 -61.50(2) . . . 2_765 ?
Bi8 Bi9 Bi10 Bi1 -116.23(2) . . . 2_765 ?
O14 Bi9 Bi11 O16 128.4(5) . . . . ?
O27 Bi9 Bi11 O16 60.7(5) 2_765 . . . ?
O13 Bi9 Bi11 O16 -164.0(5) . . . . ?
O26 Bi9 Bi11 O16 -8.2(5) 2_765 . . . ?
O12 Bi9 Bi11 O16 -102.0(5) . . . . ?
Bi10 Bi9 Bi11 O16 93.3(4) . . . . ?
Bi8 Bi9 Bi11 O16 153.0(4) . . . . ?
O16 Bi9 Bi11 O15 -124.8(5) . . . . ?
O14 Bi9 Bi11 O15 3.6(3) . . . . ?
O27 Bi9 Bi11 O15 -64.1(3) 2_765 . . . ?
O13 Bi9 Bi11 O15 71.1(4) . . . . ?
O26 Bi9 Bi11 O15 -133.1(3) 2_765 . . . ?
O12 Bi9 Bi11 O15 133.1(3) . . . . ?
Bi10 Bi9 Bi11 O15 -31.5(2) . . . . ?
Bi8 Bi9 Bi11 O15 28.1(2) . . . . ?
O16 Bi9 Bi11 O20 -62.9(5) . . . . ?
O14 Bi9 Bi11 O20 65.5(3) . . . . ?
O27 Bi9 Bi11 O20 -2.2(3) 2_765 . . . ?
O13 Bi9 Bi11 O20 133.1(4) . . . . ?
O26 Bi9 Bi11 O20 -71.1(3) 2_765 . . . ?
O12 Bi9 Bi11 O20 -164.9(3) . . . . ?
Bi10 Bi9 Bi11 O20 30.4(2) . . . . ?
Bi8 Bi9 Bi11 O20 90.1(2) . . . . ?
O16 Bi9 Bi11 O22 7.6(5) . . . . ?
O14 Bi9 Bi11 O22 136.0(3) . . . . ?
O27 Bi9 Bi11 O22 68.3(3) 2_765 . . . ?
O13 Bi9 Bi11 O22 -156.4(4) . . . . ?
O26 Bi9 Bi11 O22 -0.6(3) 2_765 . . . ?
O12 Bi9 Bi11 O22 -94.4(3) . . . . ?
Bi10 Bi9 Bi11 O22 101.0(2) . . . . ?
Bi8 Bi9 Bi11 O22 160.6(2) . . . . ?
O16 Bi9 Bi11 O9 103.3(5) . . . . ?
O14 Bi9 Bi11 O9 -128.3(3) . . . . ?
O27 Bi9 Bi11 O9 164.0(3) 2_765 . . . ?
O13 Bi9 Bi11 O9 -60.7(4) . . . . ?
O26 Bi9 Bi11 O9 95.1(3) 2_765 . . . ?
O12 Bi9 Bi11 O9 1.3(3) . . . . ?
Bi10 Bi9 Bi11 O9 -163.4(2) . . . . ?
Bi8 Bi9 Bi11 O9 -103.7(2) . . . . ?
O16 Bi9 Bi11 O13 164.0(5) . . . . ?
O14 Bi9 Bi11 O13 -67.6(4) . . . . ?
O27 Bi9 Bi11 O13 -135.3(4) 2_765 . . . ?
O26 Bi9 Bi11 O13 155.8(4) 2_765 . . . ?
O12 Bi9 Bi11 O13 62.0(4) . . . . ?
Bi10 Bi9 Bi11 O13 -102.6(3) . . . . ?
Bi8 Bi9 Bi11 O13 -43.0(3) . . . . ?
O16 Bi9 Bi11 Bi8 -153.0(4) . . . . ?
O14 Bi9 Bi11 Bi8 -24.6(2) . . . . ?
O27 Bi9 Bi11 Bi8 -92.3(2) 2_765 . . . ?
O13 Bi9 Bi11 Bi8 43.0(3) . . . . ?
O26 Bi9 Bi11 Bi8 -161.2(2) 2_765 . . . ?
O12 Bi9 Bi11 Bi8 105.0(2) . . . . ?
Bi10 Bi9 Bi11 Bi8 -59.655(16) . . . . ?
O16 Bi9 Bi11 Bi12 -94.0(4) . . . . ?
O14 Bi9 Bi11 Bi12 34.4(2) . . . . ?
O27 Bi9 Bi11 Bi12 -33.3(2) 2_765 . . . ?
O13 Bi9 Bi11 Bi12 102.0(3) . . . . ?
O26 Bi9 Bi11 Bi12 -102.2(2) 2_765 . . . ?
O12 Bi9 Bi11 Bi12 164.0(2) . . . . ?
Bi10 Bi9 Bi11 Bi12 -0.651(16) . . . . ?
Bi8 Bi9 Bi11 Bi12 59.004(16) . . . . ?
O16 Bi9 Bi11 Bi14 -30.7(4) . . . . ?
O14 Bi9 Bi11 Bi14 97.7(2) . . . . ?
O27 Bi9 Bi11 Bi14 30.0(2) 2_765 . . . ?
O13 Bi9 Bi11 Bi14 165.2(3) . . . . ?
O26 Bi9 Bi11 Bi14 -38.9(2) 2_765 . . . ?
O12 Bi9 Bi11 Bi14 -132.7(2) . . . . ?
Bi10 Bi9 Bi11 Bi14 62.59(2) . . . . ?
Bi8 Bi9 Bi11 Bi14 122.24(2) . . . . ?
O16 Bi11 Bi14 O24 -5.9(3) . . . . ?
O15 Bi11 Bi14 O24 91.6(3) . . . . ?
O20 Bi11 Bi14 O24 73.4(4) . . . . ?
O22 Bi11 Bi14 O24 -81.9(4) . . . . ?
O9 Bi11 Bi14 O24 -99.9(3) . . . . ?
O13 Bi11 Bi14 O24 42.9(7) . . . . ?
Bi8 Bi11 Bi14 O24 87.3(2) . . . . ?
Bi9 Bi11 Bi14 O24 9.2(2) . . . . ?
Bi12 Bi11 Bi14 O24 84.6(2) . . . . ?
O16 Bi11 Bi14 O22 76.0(4) . . . . ?
O15 Bi11 Bi14 O22 173.5(4) . . . . ?
O20 Bi11 Bi14 O22 155.4(5) . . . . ?
O9 Bi11 Bi14 O22 -17.9(4) . . . . ?
O13 Bi11 Bi14 O22 124.8(7) . . . . ?
Bi8 Bi11 Bi14 O22 169.3(4) . . . . ?
Bi9 Bi11 Bi14 O22 91.2(4) . . . . ?
Bi12 Bi11 Bi14 O22 166.5(4) . . . . ?
O16 Bi11 Bi14 O20 -79.4(4) . . . . ?
O15 Bi11 Bi14 O20 18.1(4) . . . . ?
O22 Bi11 Bi14 O20 -155.4(5) . . . . ?
O9 Bi11 Bi14 O20 -173.3(4) . . . . ?
O13 Bi11 Bi14 O20 -30.6(7) . . . . ?
Bi8 Bi11 Bi14 O20 13.9(3) . . . . ?
Bi9 Bi11 Bi14 O20 -64.2(3) . . . . ?
Bi12 Bi11 Bi14 O20 11.1(3) . . . . ?
O16 Bi11 Bi14 O23 83.0(3) . . . . ?
O15 Bi11 Bi14 O23 -179.5(3) . . . . ?
O20 Bi11 Bi14 O23 162.4(4) . . . . ?
O22 Bi11 Bi14 O23 7.0(4) . . . . ?
O9 Bi11 Bi14 O23 -11.0(3) . . . . ?
O13 Bi11 Bi14 O23 131.8(7) . . . . ?
Bi8 Bi11 Bi14 O23 176.2(2) . . . . ?
Bi9 Bi11 Bi14 O23 98.1(2) . . . . ?
Bi12 Bi11 Bi14 O23 173.5(2) . . . . ?
O16 Bi11 Bi14 Bi4 89.4(2) . . . . ?
O15 Bi11 Bi14 Bi4 -173.1(2) . . . . ?
O20 Bi11 Bi14 Bi4 168.8(3) . . . . ?
O22 Bi11 Bi14 Bi4 13.4(4) . . . . ?
O9 Bi11 Bi14 Bi4 -4.5(2) . . . . ?
O13 Bi11 Bi14 Bi4 138.2(6) . . . . ?
Bi8 Bi11 Bi14 Bi4 -177.36(2) . . . . ?
Bi9 Bi11 Bi14 Bi4 104.54(2) . . . . ?
Bi12 Bi11 Bi14 Bi4 179.902(15) . . . . ?
O16 Bi11 Bi14 Bi13 -15.7(2) . . . . ?
O15 Bi11 Bi14 Bi13 81.8(2) . . . . ?
O20 Bi11 Bi14 Bi13 63.7(3) . . . . ?
O22 Bi11 Bi14 Bi13 -91.7(4) . . . . ?
O9 Bi11 Bi14 Bi13 -109.7(2) . . . . ?
O13 Bi11 Bi14 Bi13 33.1(6) . . . . ?
Bi8 Bi11 Bi14 Bi13 77.52(2) . . . . ?
Bi9 Bi11 Bi14 Bi13 -0.581(18) . . . . ?
Bi12 Bi11 Bi14 Bi13 74.786(14) . . . . ?
O25 Bi13 Bi14 O24 -54.1(5) . . . . ?
O4 Bi13 Bi14 O24 51.3(5) 2_765 . . . ?
O25 Bi13 Bi14 O24 -23.3(7) 2_765 . . . ?
O16 Bi13 Bi14 O24 -151.1(4) . . . . ?
Bi13 Bi13 Bi14 O24 -45.7(4) 2_765 . . . ?
Bi15 Bi13 Bi14 O24 -36.2(4) . . . . ?
Bi1 Bi13 Bi14 O24 81.9(4) 2_765 . . . ?
O25 Bi13 Bi14 O22 67.0(3) . . . . ?
O4 Bi13 Bi14 O22 172.4(3) 2_765 . . . ?
O25 Bi13 Bi14 O22 97.8(6) 2_765 . . . ?
O24 Bi13 Bi14 O22 121.0(5) . . . . ?
O16 Bi13 Bi14 O22 -30.1(3) . . . . ?
Bi13 Bi13 Bi14 O22 75.4(3) 2_765 . . . ?
Bi15 Bi13 Bi14 O22 84.9(3) . . . . ?
Bi1 Bi13 Bi14 O22 -157.0(3) 2_765 . . . ?
O25 Bi13 Bi14 O20 152.9(3) . . . . ?
O4 Bi13 Bi14 O20 -101.7(3) 2_765 . . . ?
O25 Bi13 Bi14 O20 -176.3(6) 2_765 . . . ?
O24 Bi13 Bi14 O20 -153.0(5) . . . . ?
O16 Bi13 Bi14 O20 55.9(3) . . . . ?
Bi13 Bi13 Bi14 O20 161.3(3) 2_765 . . . ?
Bi15 Bi13 Bi14 O20 170.8(3) . . . . ?
Bi1 Bi13 Bi14 O20 -71.1(3) 2_765 . . . ?
O25 Bi13 Bi14 O23 2.3(3) . . . . ?
O4 Bi13 Bi14 O23 107.7(3) 2_765 . . . ?
O25 Bi13 Bi14 O23 33.1(6) 2_765 . . . ?
O24 Bi13 Bi14 O23 56.4(5) . . . . ?
O16 Bi13 Bi14 O23 -94.7(3) . . . . ?
Bi13 Bi13 Bi14 O23 10.7(2) 2_765 . . . ?
Bi15 Bi13 Bi14 O23 20.2(2) . . . . ?
Bi1 Bi13 Bi14 O23 138.3(2) 2_765 . . . ?
O25 Bi13 Bi14 Bi4 42.4(2) . . . . ?
O4 Bi13 Bi14 Bi4 147.8(2) 2_765 . . . ?
O25 Bi13 Bi14 Bi4 73.2(6) 2_765 . . . ?
O24 Bi13 Bi14 Bi4 96.5(4) . . . . ?
O16 Bi13 Bi14 Bi4 -54.61(19) . . . . ?
Bi13 Bi13 Bi14 Bi4 50.84(3) 2_765 . . . ?
Bi15 Bi13 Bi14 Bi4 60.331(16) . . . . ?
Bi1 Bi13 Bi14 Bi4 178.415(16) 2_765 . . . ?
O25 Bi13 Bi14 Bi11 109.7(2) . . . . ?
O4 Bi13 Bi14 Bi11 -145.0(2) 2_765 . . . ?
O25 Bi13 Bi14 Bi11 140.5(6) 2_765 . . . ?
O24 Bi13 Bi14 Bi11 163.7(4) . . . . ?
O16 Bi13 Bi14 Bi11 12.62(19) . . . . ?
Bi13 Bi13 Bi14 Bi11 118.07(3) 2_765 . . . ?
Bi15 Bi13 Bi14 Bi11 127.562(18) . . . . ?
Bi1 Bi13 Bi14 Bi11 -114.353(17) 2_765 . . . ?
O16 Bi11 Bi12 O19 -2.9(3) . . . . ?
O15 Bi11 Bi12 O19 94.0(5) . . . . ?
O20 Bi11 Bi12 O19 -87.0(4) . . . . ?
O22 Bi11 Bi12 O19 -91.1(3) . . . . ?
O9 Bi11 Bi12 O19 91.7(6) . . . . ?
O13 Bi11 Bi12 O19 69.4(3) . . . . ?
Bi8 Bi11 Bi12 O19 83.7(2) . . . . ?
Bi9 Bi11 Bi12 O19 27.5(2) . . . . ?
Bi14 Bi11 Bi12 O19 -98.6(2) . . . . ?
O16 Bi11 Bi12 O20 84.1(4) . . . . ?
O15 Bi11 Bi12 O20 -179.0(6) . . . . ?
O22 Bi11 Bi12 O20 -4.2(4) . . . . ?
O9 Bi11 Bi12 O20 178.7(7) . . . . ?
O13 Bi11 Bi12 O20 156.4(4) . . . . ?
Bi8 Bi11 Bi12 O20 170.7(4) . . . . ?
Bi9 Bi11 Bi12 O20 114.5(4) . . . . ?
Bi14 Bi11 Bi12 O20 -11.6(4) . . . . ?
O16 Bi11 Bi12 O15 -97.0(5) . . . . ?
O20 Bi11 Bi12 O15 179.0(6) . . . . ?
O22 Bi11 Bi12 O15 174.8(5) . . . . ?
O9 Bi11 Bi12 O15 -2.3(7) . . . . ?
O13 Bi11 Bi12 O15 -24.7(5) . . . . ?
Bi8 Bi11 Bi12 O15 -10.3(4) . . . . ?
Bi9 Bi11 Bi12 O15 -66.5(4) . . . . ?
Bi14 Bi11 Bi12 O15 167.4(4) . . . . ?
O16 Bi11 Bi12 O21 75.1(3) . . . . ?
O15 Bi11 Bi12 O21 172.1(5) . . . . ?
O20 Bi11 Bi12 O21 -8.9(4) . . . . ?
O22 Bi11 Bi12 O21 -13.1(3) . . . . ?
O9 Bi11 Bi12 O21 169.8(6) . . . . ?
O13 Bi11 Bi12 O21 147.4(3) . . . . ?
Bi8 Bi11 Bi12 O21 161.8(3) . . . . ?
Bi9 Bi11 Bi12 O21 105.6(3) . . . . ?
Bi14 Bi11 Bi12 O21 -20.5(3) . . . . ?
O2 Bi2 Bi1 O3 -89.5(5) . . . . ?
O28 Bi2 Bi1 O3 -2.0(5) . . . . ?
O5 Bi2 Bi1 O3 -142.3(6) . . . . ?
O1 Bi2 Bi1 O3 -154.3(5) . . . . ?
Bi4 Bi2 Bi1 O3 -106.6(4) . . . . ?
O2 Bi2 Bi1 O4 -3.3(3) . . . . ?
O28 Bi2 Bi1 O4 84.2(4) . . . . ?
O3 Bi2 Bi1 O4 86.2(5) . . . . ?
O5 Bi2 Bi1 O4 -56.1(5) . . . . ?
O1 Bi2 Bi1 O4 -68.1(4) . . . . ?
Bi4 Bi2 Bi1 O4 -20.4(2) . . . . ?
O2 Bi2 Bi1 O1 64.8(4) . . . . ?
O28 Bi2 Bi1 O1 152.3(4) . . . . ?
O3 Bi2 Bi1 O1 154.3(5) . . . . ?
O5 Bi2 Bi1 O1 12.0(6) . . . . ?
Bi4 Bi2 Bi1 O1 47.7(3) . . . . ?
O2 Bi2 Bi1 O19 -91.9(3) . . . 2_765 ?
O28 Bi2 Bi1 O19 -4.4(3) . . . 2_765 ?
O3 Bi2 Bi1 O19 -2.5(5) . . . 2_765 ?
O5 Bi2 Bi1 O19 -144.7(5) . . . 2_765 ?
O1 Bi2 Bi1 O19 -156.8(4) . . . 2_765 ?
Bi4 Bi2 Bi1 O19 -109.1(2) . . . 2_765 ?
O2 Bi2 Bi1 Bi3 31.6(2) . . . . ?
O28 Bi2 Bi1 Bi3 119.1(3) . . . . ?
O3 Bi2 Bi1 Bi3 121.1(4) . . . . ?
O5 Bi2 Bi1 Bi3 -21.2(5) . . . . ?
O1 Bi2 Bi1 Bi3 -33.2(3) . . . . ?
Bi4 Bi2 Bi1 Bi3 14.464(18) . . . . ?
O2 Bi2 Bi1 Bi10 -98.1(2) . . . 2_765 ?
O28 Bi2 Bi1 Bi10 -10.6(3) . . . 2_765 ?
O3 Bi2 Bi1 Bi10 -8.7(4) . . . 2_765 ?
O5 Bi2 Bi1 Bi10 -151.0(5) . . . 2_765 ?
O1 Bi2 Bi1 Bi10 -163.0(3) . . . 2_765 ?
Bi4 Bi2 Bi1 Bi10 -115.28(2) . . . 2_765 ?
O2 Bi2 Bi1 Bi13 -36.6(2) . . . 2_765 ?
O28 Bi2 Bi1 Bi13 50.9(3) . . . 2_765 ?
O3 Bi2 Bi1 Bi13 52.9(4) . . . 2_765 ?
O5 Bi2 Bi1 Bi13 -89.4(5) . . . 2_765 ?
O1 Bi2 Bi1 Bi13 -101.4(3) . . . 2_765 ?
Bi4 Bi2 Bi1 Bi13 -53.75(2) . . . 2_765 ?
O1 Bi3 Bi1 O3 77.3(5) . . . . ?
O7 Bi3 Bi1 O3 131.5(3) . . . . ?
O8 Bi3 Bi1 O3 -170.7(3) . . . . ?
O6 Bi3 Bi1 O3 52.9(4) . . . . ?
O2 Bi3 Bi1 O3 4.2(3) . . . . ?
Bi5 Bi3 Bi1 O3 102.4(2) . . . . ?
Bi6 Bi3 Bi1 O3 166.9(2) . . . . ?
Bi4 Bi3 Bi1 O3 15.0(2) . . . . ?
O1 Bi3 Bi1 O4 -173.6(6) . . . . ?
O7 Bi3 Bi1 O4 -119.4(4) . . . . ?
O8 Bi3 Bi1 O4 -61.6(4) . . . . ?
O6 Bi3 Bi1 O4 162.1(4) . . . . ?
O2 Bi3 Bi1 O4 113.3(4) . . . . ?
Bi5 Bi3 Bi1 O4 -148.5(3) . . . . ?
Bi6 Bi3 Bi1 O4 -83.9(3) . . . . ?
Bi4 Bi3 Bi1 O4 124.1(3) . . . . ?
O7 Bi3 Bi1 O1 54.2(5) . . . . ?
O8 Bi3 Bi1 O1 112.0(5) . . . . ?
O6 Bi3 Bi1 O1 -24.4(5) . . . . ?
O2 Bi3 Bi1 O1 -73.1(5) . . . . ?
Bi5 Bi3 Bi1 O1 25.1(5) . . . . ?
Bi6 Bi3 Bi1 O1 89.6(5) . . . . ?
Bi4 Bi3 Bi1 O1 -62.3(5) . . . . ?
O1 Bi3 Bi1 O19 134.5(5) . . . 2_765 ?
O7 Bi3 Bi1 O19 -171.3(4) . . . 2_765 ?
O8 Bi3 Bi1 O19 -113.5(3) . . . 2_765 ?
O6 Bi3 Bi1 O19 110.1(4) . . . 2_765 ?
O2 Bi3 Bi1 O19 61.4(3) . . . 2_765 ?
Bi5 Bi3 Bi1 O19 159.6(2) . . . 2_765 ?
Bi6 Bi3 Bi1 O19 -135.9(2) . . . 2_765 ?
Bi4 Bi3 Bi1 O19 72.2(2) . . . 2_765 ?
O1 Bi3 Bi1 Bi2 48.3(5) . . . . ?
O7 Bi3 Bi1 Bi2 102.6(3) . . . . ?
O8 Bi3 Bi1 Bi2 160.4(2) . . . . ?
O6 Bi3 Bi1 Bi2 24.0(3) . . . . ?
O2 Bi3 Bi1 Bi2 -24.73(18) . . . . ?
Bi5 Bi3 Bi1 Bi2 73.46(3) . . . . ?
Bi6 Bi3 Bi1 Bi2 137.985(18) . . . . ?
Bi4 Bi3 Bi1 Bi2 -13.941(17) . . . . ?
O1 Bi3 Bi1 Bi10 98.7(5) . . . 2_765 ?
O7 Bi3 Bi1 Bi10 152.9(3) . . . 2_765 ?
O8 Bi3 Bi1 Bi10 -149.3(2) . . . 2_765 ?
O6 Bi3 Bi1 Bi10 74.3(3) . . . 2_765 ?
O2 Bi3 Bi1 Bi10 25.58(18) . . . 2_765 ?
Bi5 Bi3 Bi1 Bi10 123.78(3) . . . 2_765 ?
Bi6 Bi3 Bi1 Bi10 -171.695(17) . . . 2_765 ?
Bi4 Bi3 Bi1 Bi10 36.38(2) . . . 2_765 ?
O1 Bi3 Bi1 Bi13 158.9(5) . . . 2_765 ?
O7 Bi3 Bi1 Bi13 -146.9(3) . . . 2_765 ?
O8 Bi3 Bi1 Bi13 -89.1(2) . . . 2_765 ?
O6 Bi3 Bi1 Bi13 134.5(3) . . . 2_765 ?
O2 Bi3 Bi1 Bi13 85.81(18) . . . 2_765 ?
Bi5 Bi3 Bi1 Bi13 -176.00(3) . . . 2_765 ?
Bi6 Bi3 Bi1 Bi13 -111.473(17) . . . 2_765 ?
Bi4 Bi3 Bi1 Bi13 96.600(18) . . . 2_765 ?
O1 Bi3 Bi6 O12 176.7(3) . . . . ?
O7 Bi3 Bi6 O12 -105.2(5) . . . . ?
O8 Bi3 Bi6 O12 101.2(5) . . . . ?
O6 Bi3 Bi6 O12 -83.0(3) . . . . ?
O2 Bi3 Bi6 O12 -124.1(7) . . . . ?
Bi5 Bi3 Bi6 O12 -80.5(2) . . . . ?
Bi1 Bi3 Bi6 O12 142.9(2) . . . . ?
Bi4 Bi3 Bi6 O12 -75.4(2) . . . . ?
O1 Bi3 Bi6 O8 75.5(5) . . . . ?
O7 Bi3 Bi6 O8 153.5(6) . . . . ?
O6 Bi3 Bi6 O8 175.7(5) . . . . ?
O2 Bi3 Bi6 O8 134.7(7) . . . . ?
Bi5 Bi3 Bi6 O8 178.2(4) . . . . ?
Bi1 Bi3 Bi6 O8 41.7(4) . . . . ?
Bi4 Bi3 Bi6 O8 -176.7(4) . . . . ?
O1 Bi3 Bi6 O7 -78.1(5) . . . . ?
O8 Bi3 Bi6 O7 -153.5(6) . . . . ?
O6 Bi3 Bi6 O7 22.2(4) . . . . ?
O2 Bi3 Bi6 O7 -18.9(7) . . . . ?
Bi5 Bi3 Bi6 O7 24.7(4) . . . . ?
Bi1 Bi3 Bi6 O7 -111.8(4) . . . . ?
Bi4 Bi3 Bi6 O7 29.8(4) . . . . ?
O1 Bi3 Bi6 O11 89.5(3) . . . . ?
O7 Bi3 Bi6 O11 167.5(4) . . . . ?
O8 Bi3 Bi6 O11 14.0(5) . . . . ?
O6 Bi3 Bi6 O11 -170.3(3) . . . . ?
O2 Bi3 Bi6 O11 148.6(6) . . . . ?
Bi5 Bi3 Bi6 O11 -167.8(2) . . . . ?
Bi1 Bi3 Bi6 O11 55.7(2) . . . . ?
Bi4 Bi3 Bi6 O11 -162.7(2) . . . . ?
O1 Bi3 Bi6 Bi7 -154.1(2) . . . . ?
O7 Bi3 Bi6 Bi7 -76.0(4) . . . . ?
O8 Bi3 Bi6 Bi7 130.4(4) . . . . ?
O6 Bi3 Bi6 Bi7 -53.8(2) . . . . ?
O2 Bi3 Bi6 Bi7 -94.9(6) . . . . ?
Bi5 Bi3 Bi6 Bi7 -51.322(15) . . . . ?
Bi1 Bi3 Bi6 Bi7 172.139(16) . . . . ?
Bi4 Bi3 Bi6 Bi7 -46.22(3) . . . . ?
O1 Bi3 Bi5 O9 173.1(4) . . . . ?
O7 Bi3 Bi5 O9 106.6(5) . . . . ?
O8 Bi3 Bi5 O9 82.4(4) . . . . ?
O6 Bi3 Bi5 O9 -102.7(4) . . . . ?
O2 Bi3 Bi5 O9 -110.5(3) . . . . ?
Bi1 Bi3 Bi5 O9 159.0(3) . . . . ?
Bi6 Bi3 Bi5 O9 81.5(3) . . . . ?
Bi4 Bi3 Bi5 O9 -94.8(3) . . . . ?
O1 Bi3 Bi5 O7 66.4(5) . . . . ?
O8 Bi3 Bi5 O7 -24.2(5) . . . . ?
O6 Bi3 Bi5 O7 150.7(6) . . . . ?
O2 Bi3 Bi5 O7 142.9(5) . . . . ?
Bi1 Bi3 Bi5 O7 52.4(4) . . . . ?
Bi6 Bi3 Bi5 O7 -25.2(4) . . . . ?
Bi4 Bi3 Bi5 O7 158.5(4) . . . . ?
O1 Bi3 Bi5 O6 -84.2(4) . . . . ?
O7 Bi3 Bi5 O6 -150.7(6) . . . . ?
O8 Bi3 Bi5 O6 -174.8(4) . . . . ?
O2 Bi3 Bi5 O6 -7.8(4) . . . . ?
Bi1 Bi3 Bi5 O6 -98.2(4) . . . . ?
Bi6 Bi3 Bi5 O6 -175.8(4) . . . . ?
Bi4 Bi3 Bi5 O6 7.9(4) . . . . ?
O1 Bi3 Bi5 O10 101.6(3) . . . . ?
O7 Bi3 Bi5 O10 35.2(5) . . . . ?
O8 Bi3 Bi5 O10 11.0(3) . . . . ?
O6 Bi3 Bi5 O10 -174.2(4) . . . . ?
O2 Bi3 Bi5 O10 178.0(3) . . . . ?
Bi1 Bi3 Bi5 O10 87.6(2) . . . . ?
Bi6 Bi3 Bi5 O10 10.0(2) . . . . ?
Bi4 Bi3 Bi5 O10 -166.3(2) . . . . ?
O1 Bi3 Bi5 Bi7 144.3(3) . . . . ?
O7 Bi3 Bi5 Bi7 77.9(4) . . . . ?
O8 Bi3 Bi5 Bi7 53.7(2) . . . . ?
O6 Bi3 Bi5 Bi7 -131.4(4) . . . . ?
O2 Bi3 Bi5 Bi7 -139.22(18) . . . . ?
Bi1 Bi3 Bi5 Bi7 130.33(3) . . . . ?
Bi6 Bi3 Bi5 Bi7 52.736(16) . . . . ?
Bi4 Bi3 Bi5 Bi7 -123.547(18) . . . . ?
O7 Bi5 Bi7 O9 106.1(5) . . . . ?
O6 Bi5 Bi7 O9 34.4(5) . . . . ?
O10 Bi5 Bi7 O9 -179.5(5) . . . . ?
Bi3 Bi5 Bi7 O9 67.9(4) . . . . ?
O9 Bi5 Bi7 O12 -100.1(5) . . . . ?
O7 Bi5 Bi7 O12 6.0(3) . . . . ?
O6 Bi5 Bi7 O12 -65.7(3) . . . . ?
O10 Bi5 Bi7 O12 80.4(4) . . . . ?
Bi3 Bi5 Bi7 O12 -32.2(2) . . . . ?
O9 Bi5 Bi7 O13 -20.9(5) . . . . ?
O7 Bi5 Bi7 O13 85.2(3) . . . . ?
O6 Bi5 Bi7 O13 13.5(3) . . . . ?
O10 Bi5 Bi7 O13 159.6(4) . . . . ?
Bi3 Bi5 Bi7 O13 47.0(2) . . . . ?
O9 Bi5 Bi7 O10 179.5(5) . . . . ?
O7 Bi5 Bi7 O10 -74.4(3) . . . . ?
O6 Bi5 Bi7 O10 -146.1(4) . . . . ?
Bi3 Bi5 Bi7 O10 -112.6(3) . . . . ?
O9 Bi5 Bi7 Bi6 -120.6(4) . . . . ?
O7 Bi5 Bi7 Bi6 -14.5(2) . . . . ?
O6 Bi5 Bi7 Bi6 -86.2(2) . . . . ?
O10 Bi5 Bi7 Bi6 60.0(3) . . . . ?
Bi3 Bi5 Bi7 Bi6 -52.692(15) . . . . ?
O12 Bi6 Bi7 O9 107.2(6) . . . . ?
O8 Bi6 Bi7 O9 52.5(4) . . . . ?
O7 Bi6 Bi7 O9 -12.5(3) . . . . ?
O11 Bi6 Bi7 O9 128.5(3) . . . . ?
Bi3 Bi6 Bi7 O9 23.9(2) . . . . ?
O8 Bi6 Bi7 O12 -54.7(6) . . . . ?
O7 Bi6 Bi7 O12 -119.7(6) . . . . ?
O11 Bi6 Bi7 O12 21.3(6) . . . . ?
Bi3 Bi6 Bi7 O12 -83.3(6) . . . . ?
O12 Bi6 Bi7 O13 26.7(6) . . . . ?
O8 Bi6 Bi7 O13 -28.0(4) . . . . ?
O7 Bi6 Bi7 O13 -93.1(4) . . . . ?
O11 Bi6 Bi7 O13 48.0(4) . . . . ?
Bi3 Bi6 Bi7 O13 -56.7(3) . . . . ?
O12 Bi6 Bi7 O10 -168.9(6) . . . . ?
O8 Bi6 Bi7 O10 136.4(4) . . . . ?
O7 Bi6 Bi7 O10 71.3(4) . . . . ?
O11 Bi6 Bi7 O10 -147.6(4) . . . . ?
Bi3 Bi6 Bi7 O10 107.7(3) . . . . ?
O12 Bi6 Bi7 Bi5 133.5(6) . . . . ?
O8 Bi6 Bi7 Bi5 78.8(3) . . . . ?
O7 Bi6 Bi7 Bi5 13.7(2) . . . . ?
O11 Bi6 Bi7 Bi5 154.8(2) . . . . ?
Bi3 Bi6 Bi7 Bi5 50.130(15) . . . . ?
O16 Bi11 Bi8 O15 104.9(5) . . . . ?
O20 Bi11 Bi8 O15 16.0(5) . . . . ?
O22 Bi11 Bi8 O15 28.4(8) . . . . ?
O9 Bi11 Bi8 O15 -166.6(5) . . . . ?
O13 Bi11 Bi8 O15 167.2(5) . . . . ?
Bi9 Bi11 Bi8 O15 118.2(4) . . . . ?
Bi12 Bi11 Bi8 O15 10.8(4) . . . . ?
Bi14 Bi11 Bi8 O15 8.0(4) . . . . ?
O16 Bi11 Bi8 O14 12.2(3) . . . . ?
O15 Bi11 Bi8 O14 -92.6(5) . . . . ?
O20 Bi11 Bi8 O14 -76.7(3) . . . . ?
O22 Bi11 Bi8 O14 -64.2(7) . . . . ?
O9 Bi11 Bi8 O14 100.8(3) . . . . ?
O13 Bi11 Bi8 O14 74.5(4) . . . . ?
Bi9 Bi11 Bi8 O14 25.6(2) . . . . ?
Bi12 Bi11 Bi8 O14 -81.8(2) . . . . ?
Bi14 Bi11 Bi8 O14 -84.6(2) . . . . ?
O16 Bi11 Bi8 O13 -62.3(4) . . . . ?
O15 Bi11 Bi8 O13 -167.2(5) . . . . ?
O20 Bi11 Bi8 O13 -151.2(4) . . . . ?
O22 Bi11 Bi8 O13 -138.8(8) . . . . ?
O9 Bi11 Bi8 O13 26.3(3) . . . . ?
Bi9 Bi11 Bi8 O13 -48.9(3) . . . . ?
Bi12 Bi11 Bi8 O13 -156.4(3) . . . . ?
Bi14 Bi11 Bi8 O13 -159.2(3) . . . . ?
O16 Bi11 Bi8 O18 86.2(3) . . . . ?
O15 Bi11 Bi8 O18 -18.7(5) . . . . ?
O20 Bi11 Bi8 O18 -2.7(3) . . . . ?
O22 Bi11 Bi8 O18 9.7(7) . . . . ?
O9 Bi11 Bi8 O18 174.7(3) . . . . ?
O13 Bi11 Bi8 O18 148.5(4) . . . . ?
Bi9 Bi11 Bi8 O18 99.5(2) . . . . ?
Bi12 Bi11 Bi8 O18 -7.9(2) . . . . ?
Bi14 Bi11 Bi8 O18 -10.7(2) . . . . ?
O16 Bi11 Bi8 O17 -156.4(3) . . . . ?
O15 Bi11 Bi8 O17 98.7(5) . . . . ?
O20 Bi11 Bi8 O17 114.7(3) . . . . ?
O22 Bi11 Bi8 O17 127.1(7) . . . . ?
O9 Bi11 Bi8 O17 -67.8(3) . . . . ?
O13 Bi11 Bi8 O17 -94.1(4) . . . . ?
Bi9 Bi11 Bi8 O17 -143.1(2) . . . . ?
Bi12 Bi11 Bi8 O17 109.5(2) . . . . ?
Bi14 Bi11 Bi8 O17 106.7(2) . . . . ?
O16 Bi11 Bi8 Bi9 -13.3(2) . . . . ?
O15 Bi11 Bi8 Bi9 -118.2(4) . . . . ?
O20 Bi11 Bi8 Bi9 -102.3(2) . . . . ?
O22 Bi11 Bi8 Bi9 -89.8(7) . . . . ?
O9 Bi11 Bi8 Bi9 75.21(18) . . . . ?
O13 Bi11 Bi8 Bi9 48.9(3) . . . . ?
Bi12 Bi11 Bi8 Bi9 -107.410(16) . . . . ?
Bi14 Bi11 Bi8 Bi9 -110.22(2) . . . . ?
O16 Bi9 Bi8 O15 -16.9(3) . . . . ?
O14 Bi9 Bi8 O15 99.4(5) . . . . ?
O27 Bi9 Bi8 O15 67.1(3) 2_765 . . . ?
O13 Bi9 Bi8 O15 -88.8(5) . . . . ?
O26 Bi9 Bi8 O15 58.8(8) 2_765 . . . ?
O12 Bi9 Bi8 O15 -108.1(3) . . . . ?
Bi10 Bi9 Bi8 O15 77.5(2) . . . . ?
Bi11 Bi9 Bi8 O15 -30.3(2) . . . . ?
O16 Bi9 Bi8 O14 -116.3(5) . . . . ?
O27 Bi9 Bi8 O14 -32.3(5) 2_765 . . . ?
O13 Bi9 Bi8 O14 171.7(6) . . . . ?
O26 Bi9 Bi8 O14 -40.6(9) 2_765 . . . ?
O12 Bi9 Bi8 O14 152.4(5) . . . . ?
Bi10 Bi9 Bi8 O14 -21.9(5) . . . . ?
Bi11 Bi9 Bi8 O14 -129.8(5) . . . . ?
O16 Bi9 Bi8 O13 71.9(5) . . . . ?
O14 Bi9 Bi8 O13 -171.7(6) . . . . ?
O27 Bi9 Bi8 O13 155.9(5) 2_765 . . . ?
O26 Bi9 Bi8 O13 147.6(9) 2_765 . . . ?
O12 Bi9 Bi8 O13 -19.3(5) . . . . ?
Bi10 Bi9 Bi8 O13 166.3(4) . . . . ?
Bi11 Bi9 Bi8 O13 58.5(4) . . . . ?
O16 Bi9 Bi8 O18 -85.6(3) . . . . ?
O14 Bi9 Bi8 O18 30.7(5) . . . . ?
O27 Bi9 Bi8 O18 -1.6(3) 2_765 . . . ?
O13 Bi9 Bi8 O18 -157.5(5) . . . . ?
O26 Bi9 Bi8 O18 -9.9(8) 2_765 . . . ?
O12 Bi9 Bi8 O18 -176.8(3) . . . . ?
Bi10 Bi9 Bi8 O18 8.8(2) . . . . ?
Bi11 Bi9 Bi8 O18 -99.0(2) . . . . ?
O16 Bi9 Bi8 O17 48.9(3) . . . . ?
O14 Bi9 Bi8 O17 165.3(5) . . . . ?
O27 Bi9 Bi8 O17 133.0(3) 2_765 . . . ?
O13 Bi9 Bi8 O17 -23.0(5) . . . . ?
O26 Bi9 Bi8 O17 124.7(8) 2_765 . . . ?
O12 Bi9 Bi8 O17 -42.3(3) . . . . ?
Bi10 Bi9 Bi8 O17 143.4(2) . . . . ?
Bi11 Bi9 Bi8 O17 35.5(2) . . . . ?
O16 Bi9 Bi8 Bi11 13.4(2) . . . . ?
O14 Bi9 Bi8 Bi11 129.8(5) . . . . ?
O27 Bi9 Bi8 Bi11 97.4(2) 2_765 . . . ?
O13 Bi9 Bi8 Bi11 -58.5(4) . . . . ?
O26 Bi9 Bi8 Bi11 89.1(8) 2_765 . . . ?
O12 Bi9 Bi8 Bi11 -77.8(2) . . . . ?
Bi10 Bi9 Bi8 Bi11 107.831(17) . . . . ?
O24 Bi14 Bi4 O2 1.1(4) . . . . ?
O22 Bi14 Bi4 O2 -80.0(5) . . . . ?
O20 Bi14 Bi4 O2 -88.0(3) . . . . ?
O23 Bi14 Bi4 O2 75.8(4) . . . . ?
Bi11 Bi14 Bi4 O2 -95.2(3) . . . . ?
Bi13 Bi14 Bi4 O2 -35.8(3) . . . . ?
O24 Bi14 Bi4 O22 81.1(5) . . . . ?
O20 Bi14 Bi4 O22 -8.0(5) . . . . ?
O23 Bi14 Bi4 O22 155.8(5) . . . . ?
Bi11 Bi14 Bi4 O22 -15.2(4) . . . . ?
Bi13 Bi14 Bi4 O22 44.2(4) . . . . ?
O24 Bi14 Bi4 O6 79.7(4) . . . . ?
O22 Bi14 Bi4 O6 -1.4(5) . . . . ?
O20 Bi14 Bi4 O6 -9.5(3) . . . . ?
O23 Bi14 Bi4 O6 154.4(4) . . . . ?
Bi11 Bi14 Bi4 O6 -16.7(2) . . . . ?
Bi13 Bi14 Bi4 O6 42.7(2) . . . . ?
O24 Bi14 Bi4 O23 -74.7(4) . . . . ?
O22 Bi14 Bi4 O23 -155.8(5) . . . . ?
O20 Bi14 Bi4 O23 -163.8(4) . . . . ?
Bi11 Bi14 Bi4 O23 -171.1(3) . . . . ?
Bi13 Bi14 Bi4 O23 -111.7(3) . . . . ?
O24 Bi14 Bi4 O5 -67.5(4) . . . . ?
O22 Bi14 Bi4 O5 -148.6(5) . . . . ?
O20 Bi14 Bi4 O5 -156.6(4) . . . . ?
O23 Bi14 Bi4 O5 7.2(5) . . . . ?
Bi11 Bi14 Bi4 O5 -163.8(3) . . . . ?
Bi13 Bi14 Bi4 O5 -104.4(3) . . . . ?
O24 Bi14 Bi4 Bi2 -13.7(3) . . . . ?
O22 Bi14 Bi4 Bi2 -94.8(4) . . . . ?
O20 Bi14 Bi4 Bi2 -102.9(2) . . . . ?
O23 Bi14 Bi4 Bi2 61.0(3) . . . . ?
Bi11 Bi14 Bi4 Bi2 -110.07(2) . . . . ?
Bi13 Bi14 Bi4 Bi2 -50.67(2) . . . . ?
O24 Bi14 Bi4 Bi3 46.8(3) . . . . ?
O22 Bi14 Bi4 Bi3 -34.3(4) . . . . ?
O20 Bi14 Bi4 Bi3 -42.3(2) . . . . ?
O23 Bi14 Bi4 Bi3 121.5(3) . . . . ?
Bi11 Bi14 Bi4 Bi3 -49.561(15) . . . . ?
Bi13 Bi14 Bi4 Bi3 9.836(17) . . . . ?
O28 Bi2 Bi4 O2 -80.9(6) . . . . ?
O3 Bi2 Bi4 O2 -1.9(6) . . . . ?
O5 Bi2 Bi4 O2 -165.6(6) . . . . ?
O1 Bi2 Bi4 O2 62.1(5) . . . . ?
Bi1 Bi2 Bi4 O2 35.3(5) . . . . ?
O2 Bi2 Bi4 O22 -8.0(6) . . . . ?
O28 Bi2 Bi4 O22 -88.9(4) . . . . ?
O3 Bi2 Bi4 O22 -9.9(4) . . . . ?
O5 Bi2 Bi4 O22 -173.6(4) . . . . ?
O1 Bi2 Bi4 O22 54.2(3) . . . . ?
Bi1 Bi2 Bi4 O22 27.3(3) . . . . ?
O2 Bi2 Bi4 O6 -85.3(5) . . . . ?
O28 Bi2 Bi4 O6 -166.2(4) . . . . ?
O3 Bi2 Bi4 O6 -87.2(4) . . . . ?
O5 Bi2 Bi4 O6 109.0(4) . . . . ?
O1 Bi2 Bi4 O6 -23.2(3) . . . . ?
Bi1 Bi2 Bi4 O6 -50.0(2) . . . . ?
O2 Bi2 Bi4 O23 64.8(5) . . . . ?
O28 Bi2 Bi4 O23 -16.1(4) . . . . ?
O3 Bi2 Bi4 O23 62.9(4) . . . . ?
O5 Bi2 Bi4 O23 -100.8(4) . . . . ?
O1 Bi2 Bi4 O23 126.9(3) . . . . ?
Bi1 Bi2 Bi4 O23 100.1(2) . . . . ?
O2 Bi2 Bi4 O5 165.6(6) . . . . ?
O28 Bi2 Bi4 O5 84.8(4) . . . . ?
O3 Bi2 Bi4 O5 163.7(4) . . . . ?
O1 Bi2 Bi4 O5 -132.2(4) . . . . ?
Bi1 Bi2 Bi4 O5 -159.0(3) . . . . ?
O2 Bi2 Bi4 Bi14 29.9(5) . . . . ?
O28 Bi2 Bi4 Bi14 -51.0(3) . . . . ?
O3 Bi2 Bi4 Bi14 28.0(3) . . . . ?
O5 Bi2 Bi4 Bi14 -135.8(3) . . . . ?
O1 Bi2 Bi4 Bi14 92.02(19) . . . . ?
Bi1 Bi2 Bi4 Bi14 65.19(3) . . . . ?
O2 Bi2 Bi4 Bi3 -49.6(5) . . . . ?
O28 Bi2 Bi4 Bi3 -130.5(3) . . . . ?
O3 Bi2 Bi4 Bi3 -51.5(3) . . . . ?
O5 Bi2 Bi4 Bi3 144.7(3) . . . . ?
O1 Bi2 Bi4 Bi3 12.50(18) . . . . ?
Bi1 Bi2 Bi4 Bi3 -14.325(18) . . . . ?
O1 Bi3 Bi4 O2 -48.7(4) . . . . ?
O7 Bi3 Bi4 O2 -139.3(4) . . . . ?
O8 Bi3 Bi4 O2 -167.1(13) . . . . ?
O6 Bi3 Bi4 O2 -143.7(5) . . . . ?
Bi5 Bi3 Bi4 O2 -151.9(3) . . . . ?
Bi1 Bi3 Bi4 O2 -19.3(3) . . . . ?
Bi6 Bi3 Bi4 O2 -156.8(3) . . . . ?
O1 Bi3 Bi4 O22 -156.4(4) . . . . ?
O7 Bi3 Bi4 O22 113.0(4) . . . . ?
O8 Bi3 Bi4 O22 85.2(13) . . . . ?
O6 Bi3 Bi4 O22 108.6(5) . . . . ?
O2 Bi3 Bi4 O22 -107.7(4) . . . . ?
Bi5 Bi3 Bi4 O22 100.4(3) . . . . ?
Bi1 Bi3 Bi4 O22 -127.0(3) . . . . ?
Bi6 Bi3 Bi4 O22 95.5(3) . . . . ?
O1 Bi3 Bi4 O6 95.0(4) . . . . ?
O7 Bi3 Bi4 O6 4.4(5) . . . . ?
O8 Bi3 Bi4 O6 -23.4(13) . . . . ?
O2 Bi3 Bi4 O6 143.7(5) . . . . ?
Bi5 Bi3 Bi4 O6 -8.1(4) . . . . ?
Bi1 Bi3 Bi4 O6 124.5(4) . . . . ?
Bi6 Bi3 Bi4 O6 -13.1(4) . . . . ?
O1 Bi3 Bi4 O23 -99.6(3) . . . . ?
O7 Bi3 Bi4 O23 169.8(3) . . . . ?
O8 Bi3 Bi4 O23 142.0(13) . . . . ?
O6 Bi3 Bi4 O23 165.4(4) . . . . ?
O2 Bi3 Bi4 O23 -50.9(4) . . . . ?
Bi5 Bi3 Bi4 O23 157.3(2) . . . . ?
Bi1 Bi3 Bi4 O23 -70.1(2) . . . . ?
Bi6 Bi3 Bi4 O23 152.3(2) . . . . ?
O1 Bi3 Bi4 O5 8.7(3) . . . . ?
O7 Bi3 Bi4 O5 -81.9(3) . . . . ?
O8 Bi3 Bi4 O5 -109.7(13) . . . . ?
O6 Bi3 Bi4 O5 -86.3(4) . . . . ?
O2 Bi3 Bi4 O5 57.4(4) . . . . ?
Bi5 Bi3 Bi4 O5 -94.4(2) . . . . ?
Bi1 Bi3 Bi4 O5 38.2(2) . . . . ?
Bi6 Bi3 Bi4 O5 -99.4(2) . . . . ?
O1 Bi3 Bi4 Bi14 -137.2(2) . . . . ?
O7 Bi3 Bi4 Bi14 132.2(2) . . . . ?
O8 Bi3 Bi4 Bi14 104.4(13) . . . . ?
O6 Bi3 Bi4 Bi14 127.8(4) . . . . ?
O2 Bi3 Bi4 Bi14 -88.4(3) . . . . ?
Bi5 Bi3 Bi4 Bi14 119.703(17) . . . . ?
Bi1 Bi3 Bi4 Bi14 -107.699(19) . . . . ?
Bi6 Bi3 Bi4 Bi14 114.77(3) . . . . ?
O1 Bi3 Bi4 Bi2 -15.6(2) . . . . ?
O7 Bi3 Bi4 Bi2 -106.2(2) . . . . ?
O8 Bi3 Bi4 Bi2 -134.0(13) . . . . ?
O6 Bi3 Bi4 Bi2 -110.6(4) . . . . ?
O2 Bi3 Bi4 Bi2 33.1(3) . . . . ?
Bi5 Bi3 Bi4 Bi2 -118.729(18) . . . . ?
Bi1 Bi3 Bi4 Bi2 13.869(16) . . . . ?
Bi6 Bi3 Bi4 Bi2 -123.66(3) . . . . ?
O25 Bi15 Bi16 O26 92.9(6) . . . . ?
O27 Bi15 Bi16 O26 10.5(6) . . . . ?
O24 Bi15 Bi16 O26 162.2(6) . . . . ?
Bi13 Bi15 Bi16 O26 115.8(5) . . . . ?
O25 Bi15 Bi16 O8 63.8(4) . . . 2_765 ?
O26 Bi15 Bi16 O8 -29.1(6) . . . 2_765 ?
O27 Bi15 Bi16 O8 -18.6(4) . . . 2_765 ?
O24 Bi15 Bi16 O8 133.1(4) . . . 2_765 ?
Bi13 Bi15 Bi16 O8 86.8(3) . . . 2_765 ?
O25 Bi15 Bi16 O4 -8.6(3) . . . 2_765 ?
O26 Bi15 Bi16 O4 -101.5(6) . . . 2_765 ?
O27 Bi15 Bi16 O4 -91.0(3) . . . 2_765 ?
O24 Bi15 Bi16 O4 60.6(4) . . . 2_765 ?
Bi13 Bi15 Bi16 O4 14.3(2) . . . 2_765 ?
O25 Bi15 Bi16 O11 140.9(3) . . . 2_765 ?
O26 Bi15 Bi16 O11 48.0(6) . . . 2_765 ?
O27 Bi15 Bi16 O11 58.5(3) . . . 2_765 ?
O24 Bi15 Bi16 O11 -149.8(4) . . . 2_765 ?
Bi13 Bi15 Bi16 O11 163.8(2) . . . 2_765 ?
O25 Bi15 Bi16 O24 -69.3(4) . . . . ?
O26 Bi15 Bi16 O24 -162.2(6) . . . . ?
O27 Bi15 Bi16 O24 -151.7(4) . . . . ?
Bi13 Bi15 Bi16 O24 -46.3(3) . . . . ?
O22 Bi14 O24 Bi15 60.7(5) . . . . ?
O20 Bi14 O24 Bi15 135.7(4) . . . . ?
O23 Bi14 O24 Bi15 -12.8(4) . . . . ?
Bi4 Bi14 O24 Bi15 26.9(4) . . . . ?
Bi11 Bi14 O24 Bi15 99.9(4) . . . . ?
Bi13 Bi14 O24 Bi15 114.5(6) . . . . ?
O22 Bi14 O24 Bi13 -53.8(4) . . . . ?
O20 Bi14 O24 Bi13 21.2(4) . . . . ?
O23 Bi14 O24 Bi13 -127.3(4) . . . . ?
Bi4 Bi14 O24 Bi13 -87.6(3) . . . . ?
Bi11 Bi14 O24 Bi13 -14.6(3) . . . . ?
O22 Bi14 O24 Bi16 -175.7(5) . . . . ?
O20 Bi14 O24 Bi16 -100.7(5) . . . . ?
O23 Bi14 O24 Bi16 110.8(5) . . . . ?
Bi4 Bi14 O24 Bi16 150.5(4) . . . . ?
Bi11 Bi14 O24 Bi16 -136.5(4) . . . . ?
Bi13 Bi14 O24 Bi16 -121.9(7) . . . . ?
O25 Bi15 O24 Bi14 -117.0(5) . . . . ?
O26 Bi15 O24 Bi14 148.6(5) . . . . ?
O27 Bi15 O24 Bi14 -175.2(4) . . . . ?
Bi13 Bi15 O24 Bi14 -121.2(6) . . . . ?
Bi16 Bi15 O24 Bi14 139.8(6) . . . . ?
O25 Bi15 O24 Bi13 4.1(3) . . . . ?
O26 Bi15 O24 Bi13 -90.2(4) . . . . ?
O27 Bi15 O24 Bi13 -54.0(5) . . . . ?
Bi16 Bi15 O24 Bi13 -99.0(3) . . . . ?
O25 Bi15 O24 Bi16 103.2(3) . . . . ?
O26 Bi15 O24 Bi16 8.8(3) . . . . ?
O27 Bi15 O24 Bi16 45.0(6) . . . . ?
Bi13 Bi15 O24 Bi16 99.0(3) . . . . ?
O25 Bi13 O24 Bi14 121.6(4) . . . . ?
O4 Bi13 O24 Bi14 -126.4(4) 2_765 . . . ?
O25 Bi13 O24 Bi14 169.2(3) 2_765 . . . ?
O16 Bi13 O24 Bi14 32.1(5) . . . . ?
Bi13 Bi13 O24 Bi14 143.4(3) 2_765 . . . ?
Bi15 Bi13 O24 Bi14 125.7(5) . . . . ?
Bi1 Bi13 O24 Bi14 -102.6(3) 2_765 . . . ?
O25 Bi13 O24 Bi15 -4.0(3) . . . . ?
O4 Bi13 O24 Bi15 107.9(3) 2_765 . . . ?
O25 Bi13 O24 Bi15 43.5(5) 2_765 . . . ?
O16 Bi13 O24 Bi15 -93.6(3) . . . . ?
Bi13 Bi13 O24 Bi15 17.7(3) 2_765 . . . ?
Bi14 Bi13 O24 Bi15 -125.7(5) . . . . ?
Bi1 Bi13 O24 Bi15 131.8(2) 2_765 . . . ?
O25 Bi13 O24 Bi16 -99.9(3) . . . . ?
O4 Bi13 O24 Bi16 12.1(3) 2_765 . . . ?
O25 Bi13 O24 Bi16 -52.3(4) 2_765 . . . ?
O16 Bi13 O24 Bi16 170.6(2) . . . . ?
Bi13 Bi13 O24 Bi16 -78.1(2) 2_765 . . . ?
Bi15 Bi13 O24 Bi16 -95.9(3) . . . . ?
Bi14 Bi13 O24 Bi16 138.5(5) . . . . ?
Bi1 Bi13 O24 Bi16 35.9(2) 2_765 . . . ?
O26 Bi16 O24 Bi14 -142.3(6) . . . . ?
O8 Bi16 O24 Bi14 152.3(5) 2_765 . . . ?
O4 Bi16 O24 Bi14 115.2(6) 2_765 . . . ?
O11 Bi16 O24 Bi14 -79.6(7) 2_765 . . . ?
Bi15 Bi16 O24 Bi14 -132.6(7) . . . . ?
O26 Bi16 O24 Bi15 -9.7(3) . . . . ?
O8 Bi16 O24 Bi15 -75.1(5) 2_765 . . . ?
O4 Bi16 O24 Bi15 -112.2(3) 2_765 . . . ?
O11 Bi16 O24 Bi15 53.0(5) 2_765 . . . ?
O26 Bi16 O24 Bi13 90.5(4) . . . . ?
O8 Bi16 O24 Bi13 25.0(6) 2_765 . . . ?
O4 Bi16 O24 Bi13 -12.1(3) 2_765 . . . ?
O11 Bi16 O24 Bi13 153.2(4) 2_765 . . . ?
Bi15 Bi16 O24 Bi13 100.1(3) . . . . ?
O14 Bi9 O16 Bi11 -52.2(5) . . . . ?
O27 Bi9 O16 Bi11 -120.3(4) 2_765 . . . ?
O13 Bi9 O16 Bi11 11.9(4) . . . . ?
O26 Bi9 O16 Bi11 172.8(4) 2_765 . . . ?
O12 Bi9 O16 Bi11 77.1(4) . . . . ?
Bi10 Bi9 O16 Bi11 -87.7(4) . . . . ?
Bi8 Bi9 O16 Bi11 -23.0(4) . . . . ?
O14 Bi9 O16 Bi13 78.3(4) . . . . ?
O27 Bi9 O16 Bi13 10.2(4) 2_765 . . . ?
O13 Bi9 O16 Bi13 142.5(4) . . . . ?
O26 Bi9 O16 Bi13 -56.6(4) 2_765 . . . ?
O12 Bi9 O16 Bi13 -152.4(4) . . . . ?
Bi10 Bi9 O16 Bi13 42.8(3) . . . . ?
Bi11 Bi9 O16 Bi13 130.5(6) . . . . ?
Bi8 Bi9 O16 Bi13 107.5(3) . . . . ?
O15 Bi11 O16 Bi9 53.9(5) . . . . ?
O20 Bi11 O16 Bi9 120.3(4) . . . . ?
O22 Bi11 O16 Bi9 -173.3(4) . . . . ?
O9 Bi11 O16 Bi9 -73.9(4) . . . . ?
O13 Bi11 O16 Bi9 -11.2(4) . . . . ?
Bi8 Bi11 O16 Bi9 23.3(4) . . . . ?
Bi12 Bi11 O16 Bi9 87.1(4) . . . . ?
Bi14 Bi11 O16 Bi9 154.6(4) . . . . ?
O15 Bi11 O16 Bi13 -79.6(4) . . . . ?
O20 Bi11 O16 Bi13 -13.3(4) . . . . ?
O22 Bi11 O16 Bi13 53.2(3) . . . . ?
O9 Bi11 O16 Bi13 152.5(4) . . . . ?
O13 Bi11 O16 Bi13 -144.8(4) . . . . ?
Bi8 Bi11 O16 Bi13 -110.2(3) . . . . ?
Bi9 Bi11 O16 Bi13 -133.5(6) . . . . ?
Bi12 Bi11 O16 Bi13 -46.5(3) . . . . ?
Bi14 Bi11 O16 Bi13 21.0(3) . . . . ?
O25 Bi13 O16 Bi9 114.4(4) . . . . ?
O4 Bi13 O16 Bi9 -60.0(9) 2_765 . . . ?
O25 Bi13 O16 Bi9 41.6(4) 2_765 . . . ?
O24 Bi13 O16 Bi9 -172.3(3) . . . . ?
Bi13 Bi13 O16 Bi9 78.0(4) 2_765 . . . ?
Bi15 Bi13 O16 Bi9 144.2(3) . . . . ?
Bi14 Bi13 O16 Bi9 -156.3(3) . . . . ?
Bi1 Bi13 O16 Bi9 -54.3(4) 2_765 . . . ?
O25 Bi13 O16 Bi11 -110.1(4) . . . . ?
O4 Bi13 O16 Bi11 75.5(9) 2_765 . . . ?
O25 Bi13 O16 Bi11 177.1(3) 2_765 . . . ?
O24 Bi13 O16 Bi11 -36.8(4) . . . . ?
Bi13 Bi13 O16 Bi11 -146.4(3) 2_765 . . . ?
Bi15 Bi13 O16 Bi11 -80.3(3) . . . . ?
Bi14 Bi13 O16 Bi11 -20.8(3) . . . . ?
Bi1 Bi13 O16 Bi11 81.2(4) 2_765 . . . ?
O22 Bi4 O2 Bi2 172.9(5) . . . . ?
O6 Bi4 O2 Bi2 88.5(5) . . . . ?
O23 Bi4 O2 Bi2 -115.1(5) . . . . ?
O5 Bi4 O2 Bi2 -10.4(4) . . . . ?
Bi14 Bi4 O2 Bi2 -154.5(4) . . . . ?
Bi3 Bi4 O2 Bi2 110.2(5) . . . . ?
O22 Bi4 O2 Bi3 62.8(3) . . . . ?
O6 Bi4 O2 Bi3 -21.7(3) . . . . ?
O23 Bi4 O2 Bi3 134.7(3) . . . . ?
O5 Bi4 O2 Bi3 -120.6(4) . . . . ?
Bi14 Bi4 O2 Bi3 95.3(2) . . . . ?
Bi2 Bi4 O2 Bi3 -110.2(5) . . . . ?
O28 Bi2 O2 Bi4 98.9(5) . . . . ?
O3 Bi2 O2 Bi4 178.4(5) . . . . ?
O5 Bi2 O2 Bi4 10.3(4) . . . . ?
O1 Bi2 O2 Bi4 -114.4(5) . . . . ?
Bi1 Bi2 O2 Bi4 -149.1(4) . . . . ?
O28 Bi2 O2 Bi3 -152.1(4) . . . . ?
O3 Bi2 O2 Bi3 -72.7(3) . . . . ?
O5 Bi2 O2 Bi3 119.3(4) . . . . ?
O1 Bi2 O2 Bi3 -5.4(3) . . . . ?
Bi1 Bi2 O2 Bi3 -40.1(2) . . . . ?
Bi4 Bi2 O2 Bi3 109.0(5) . . . . ?
O1 Bi3 O2 Bi4 129.1(4) . . . . ?
O7 Bi3 O2 Bi4 53.0(5) . . . . ?
O8 Bi3 O2 Bi4 174.4(6) . . . . ?
O6 Bi3 O2 Bi4 21.9(3) . . . . ?
Bi5 Bi3 O2 Bi4 27.0(3) . . . . ?
Bi1 Bi3 O2 Bi4 162.4(3) . . . . ?
Bi6 Bi3 O2 Bi4 66.9(7) . . . . ?
O1 Bi3 O2 Bi2 6.8(3) . . . . ?
O7 Bi3 O2 Bi2 -69.4(4) . . . . ?
O8 Bi3 O2 Bi2 52.1(8) . . . . ?
O6 Bi3 O2 Bi2 -100.5(4) . . . . ?
Bi5 Bi3 O2 Bi2 -95.4(3) . . . . ?
Bi1 Bi3 O2 Bi2 40.0(2) . . . . ?
Bi6 Bi3 O2 Bi2 -55.5(7) . . . . ?
Bi4 Bi3 O2 Bi2 -122.4(5) . . . . ?
O7 Bi5 O9 Bi7 -72.3(4) . . . . ?
O6 Bi5 O9 Bi7 -149.5(4) . . . . ?
O10 Bi5 O9 Bi7 0.4(4) . . . . ?
Bi3 Bi5 O9 Bi7 -109.2(4) . . . . ?
O7 Bi5 O9 Bi11 87.6(5) . . . . ?
O6 Bi5 O9 Bi11 10.4(5) . . . . ?
O10 Bi5 O9 Bi11 160.2(5) . . . . ?
Bi3 Bi5 O9 Bi11 50.6(4) . . . . ?
Bi7 Bi5 O9 Bi11 159.8(8) . . . . ?
O12 Bi7 O9 Bi5 78.9(4) . . . . ?
O13 Bi7 O9 Bi5 160.6(5) . . . . ?
O10 Bi7 O9 Bi5 -0.4(4) . . . . ?
Bi6 Bi7 O9 Bi5 51.6(4) . . . . ?
O12 Bi7 O9 Bi11 -85.3(4) . . . . ?
O13 Bi7 O9 Bi11 -3.6(3) . . . . ?
O10 Bi7 O9 Bi11 -164.7(3) . . . . ?
Bi5 Bi7 O9 Bi11 -164.2(6) . . . . ?
Bi6 Bi7 O9 Bi11 -112.6(3) . . . . ?
O16 Bi11 O9 Bi5 -87.8(5) . . . . ?
O15 Bi11 O9 Bi5 175.3(4) . . . . ?
O20 Bi11 O9 Bi5 -6.0(14) . . . . ?
O22 Bi11 O9 Bi5 -0.2(5) . . . . ?
O13 Bi11 O9 Bi5 -158.3(6) . . . . ?
Bi8 Bi11 O9 Bi5 -175.8(4) . . . . ?
Bi9 Bi11 O9 Bi5 -117.4(5) . . . . ?
Bi12 Bi11 O9 Bi5 176.91(8) . . . . ?
Bi14 Bi11 O9 Bi5 9.6(6) . . . . ?
O16 Bi11 O9 Bi7 73.8(4) . . . . ?
O15 Bi11 O9 Bi7 -23.1(5) . . . . ?
O20 Bi11 O9 Bi7 155.6(10) . . . . ?
O22 Bi11 O9 Bi7 161.3(3) . . . . ?
O13 Bi11 O9 Bi7 3.2(3) . . . . ?
Bi8 Bi11 O9 Bi7 -14.3(3) . . . . ?
Bi9 Bi11 O9 Bi7 44.2(3) . . . . ?
Bi12 Bi11 O9 Bi7 -21.5(8) . . . . ?
Bi14 Bi11 O9 Bi7 171.16(14) . . . . ?
O8 Bi6 O12 Bi7 129.7(5) . . . . ?
O7 Bi6 O12 Bi7 58.7(5) . . . . ?
O11 Bi6 O12 Bi7 -161.0(5) . . . . ?
Bi3 Bi6 O12 Bi7 94.2(5) . . . . ?
O8 Bi6 O12 Bi9 -17.9(5) . . . . ?
O7 Bi6 O12 Bi9 -89.0(5) . . . . ?
O11 Bi6 O12 Bi9 51.3(5) . . . . ?
Bi3 Bi6 O12 Bi9 -53.5(5) . . . . ?
Bi7 Bi6 O12 Bi9 -147.6(9) . . . . ?
O9 Bi7 O12 Bi6 -71.1(5) . . . . ?
O13 Bi7 O12 Bi6 -154.4(6) . . . . ?
O10 Bi7 O12 Bi6 8.8(5) . . . . ?
Bi5 Bi7 O12 Bi6 -41.1(5) . . . . ?
O9 Bi7 O12 Bi9 83.3(4) . . . . ?
O13 Bi7 O12 Bi9 0.0(4) . . . . ?
O10 Bi7 O12 Bi9 163.2(4) . . . . ?
Bi5 Bi7 O12 Bi9 113.4(3) . . . . ?
Bi6 Bi7 O12 Bi9 154.4(8) . . . . ?
O16 Bi9 O12 Bi6 77.2(6) . . . . ?
O14 Bi9 O12 Bi6 -177.2(5) . . . . ?
O27 Bi9 O12 Bi6 0.1(14) 2_765 . . . ?
O13 Bi9 O12 Bi6 152.2(7) . . . . ?
O26 Bi9 O12 Bi6 -11.9(6) 2_765 . . . ?
Bi10 Bi9 O12 Bi6 -176.5(2) . . . . ?
Bi11 Bi9 O12 Bi6 107.2(5) . . . . ?
Bi8 Bi9 O12 Bi6 164.4(5) . . . . ?
O16 Bi9 O12 Bi7 -75.0(4) . . . . ?
O14 Bi9 O12 Bi7 30.6(6) . . . . ?
O27 Bi9 O12 Bi7 -152.1(8) 2_765 . . . ?
O13 Bi9 O12 Bi7 0.0(3) . . . . ?
O26 Bi9 O12 Bi7 -164.1(4) 2_765 . . . ?
Bi10 Bi9 O12 Bi7 31.3(10) . . . . ?
Bi11 Bi9 O12 Bi7 -45.1(3) . . . . ?
Bi8 Bi9 O12 Bi7 12.2(4) . . . . ?
O15 Bi8 O14 Bi9 -76.6(4) . . . . ?
O13 Bi8 O14 Bi9 5.6(4) . . . . ?
O18 Bi8 O14 Bi9 -149.6(5) . . . . ?
O17 Bi8 O14 Bi9 -24.3(8) . . . . ?
Bi11 Bi8 O14 Bi9 -42.2(4) . . . . ?
O15 Bi8 O14 Bi10 60.7(5) . . . . ?
O13 Bi8 O14 Bi10 142.9(6) . . . . ?
O18 Bi8 O14 Bi10 -12.3(5) . . . . ?
O17 Bi8 O14 Bi10 113.0(6) . . . . ?
Bi11 Bi8 O14 Bi10 95.1(5) . . . . ?
Bi9 Bi8 O14 Bi10 137.3(8) . . . . ?
O16 Bi9 O14 Bi8 65.8(5) . . . . ?
O27 Bi9 O14 Bi8 145.6(5) 2_765 . . . ?
O13 Bi9 O14 Bi8 -5.2(4) . . . . ?
O26 Bi9 O14 Bi8 165.2(3) 2_765 . . . ?
O12 Bi9 O14 Bi8 -35.3(6) . . . . ?
Bi10 Bi9 O14 Bi8 145.0(7) . . . . ?
Bi11 Bi9 O14 Bi8 41.8(4) . . . . ?
O16 Bi9 O14 Bi10 -79.3(4) . . . . ?
O27 Bi9 O14 Bi10 0.5(3) 2_765 . . . ?
O13 Bi9 O14 Bi10 -150.2(5) . . . . ?
O26 Bi9 O14 Bi10 20.2(6) 2_765 . . . ?
O12 Bi9 O14 Bi10 179.7(3) . . . . ?
Bi11 Bi9 O14 Bi10 -103.3(3) . . . . ?
Bi8 Bi9 O14 Bi10 -145.0(7) . . . . ?
O27 Bi10 O14 Bi8 -139.9(6) 2_765 . . . ?
O19 Bi10 O14 Bi8 -55.5(5) . . . . ?
O3 Bi10 O14 Bi8 -121.6(6) 2_765 . . . ?
Bi9 Bi10 O14 Bi8 -139.3(7) . . . . ?
Bi1 Bi10 O14 Bi8 -71.5(6) 2_765 . . . ?
O27 Bi10 O14 Bi9 -0.6(4) 2_765 . . . ?
O19 Bi10 O14 Bi9 83.8(4) . . . . ?
O3 Bi10 O14 Bi9 17.7(9) 2_765 . . . ?
Bi1 Bi10 O14 Bi9 67.8(5) 2_765 . . . ?
O3 Bi1 O4 Bi13 -50.4(5) . . . 2_765 ?
O1 Bi1 O4 Bi13 -127.1(5) . . . 2_765 ?
O19 Bi1 O4 Bi13 16.1(4) 2_765 . . 2_765 ?
Bi2 Bi1 O4 Bi13 -85.3(4) . . . 2_765 ?
Bi3 Bi1 O4 Bi13 -123.7(5) . . . 2_765 ?
Bi10 Bi1 O4 Bi13 -14.7(4) 2_765 . . 2_765 ?
O3 Bi1 O4 Bi16 168.4(4) . . . 2_765 ?
O1 Bi1 O4 Bi16 91.7(4) . . . 2_765 ?
O19 Bi1 O4 Bi16 -125.1(4) 2_765 . . 2_765 ?
Bi2 Bi1 O4 Bi16 133.5(3) . . . 2_765 ?
Bi3 Bi1 O4 Bi16 95.0(4) . . . 2_765 ?
Bi10 Bi1 O4 Bi16 -155.9(3) 2_765 . . 2_765 ?
Bi13 Bi1 O4 Bi16 -141.2(7) 2_765 . . 2_765 ?
O20 Bi12 O19 Bi10 -119.9(5) . . . . ?
O15 Bi12 O19 Bi10 -48.8(5) . . . . ?
O21 Bi12 O19 Bi10 153.3(5) . . . . ?
Bi11 Bi12 O19 Bi10 -82.7(4) . . . . ?
O20 Bi12 O19 Bi1 95.7(4) . . . 2_765 ?
O15 Bi12 O19 Bi1 166.9(4) . . . 2_765 ?
O21 Bi12 O19 Bi1 8.9(4) . . . 2_765 ?
Bi11 Bi12 O19 Bi1 133.0(4) . . . 2_765 ?
O27 Bi10 O19 Bi12 119.9(5) 2_765 . . . ?
O14 Bi10 O19 Bi12 47.0(5) . . . . ?
O3 Bi10 O19 Bi12 -159.6(6) 2_765 . . . ?
Bi9 Bi10 O19 Bi12 82.9(4) . . . . ?
Bi1 Bi10 O19 Bi12 -149.2(7) 2_765 . . . ?
O27 Bi10 O19 Bi1 -90.8(3) 2_765 . . 2_765 ?
O14 Bi10 O19 Bi1 -163.8(3) . . . 2_765 ?
O3 Bi10 O19 Bi1 -10.3(3) 2_765 . . 2_765 ?
Bi9 Bi10 O19 Bi1 -127.9(2) . . . 2_765 ?
O14 Bi8 O15 Bi12 -73.7(5) . . . . ?
O13 Bi8 O15 Bi12 -148.7(6) . . . . ?
O18 Bi8 O15 Bi12 2.8(5) . . . . ?
O17 Bi8 O15 Bi12 134.5(6) . . . . ?
Bi11 Bi8 O15 Bi12 -158.3(8) . . . . ?
Bi9 Bi8 O15 Bi12 -107.2(5) . . . . ?
O14 Bi8 O15 Bi11 84.6(4) . . . . ?
O13 Bi8 O15 Bi11 9.6(4) . . . . ?
O18 Bi8 O15 Bi11 161.1(5) . . . . ?
O17 Bi8 O15 Bi11 -67.2(4) . . . . ?
Bi9 Bi8 O15 Bi11 51.1(3) . . . . ?
O19 Bi12 O15 Bi8 71.1(6) . . . . ?
O20 Bi12 O15 Bi8 159.2(6) . . . . ?
O21 Bi12 O15 Bi8 141.5(7) . . . . ?
Bi11 Bi12 O15 Bi8 158.5(8) . . . . ?
O19 Bi12 O15 Bi11 -87.5(4) . . . . ?
O20 Bi12 O15 Bi11 0.7(4) . . . . ?
O21 Bi12 O15 Bi11 -17.0(11) . . . . ?
O16 Bi11 O15 Bi8 -76.3(4) . . . . ?
O20 Bi11 O15 Bi8 -162.7(5) . . . . ?
O22 Bi11 O15 Bi8 -169.0(3) . . . . ?
O9 Bi11 O15 Bi8 17.0(6) . . . . ?
O13 Bi11 O15 Bi8 -8.4(3) . . . . ?
Bi9 Bi11 O15 Bi8 -51.6(3) . . . . ?
Bi12 Bi11 O15 Bi8 -162.1(7) . . . . ?
Bi14 Bi11 O15 Bi8 -173.9(3) . . . . ?
O16 Bi11 O15 Bi12 85.7(4) . . . . ?
O20 Bi11 O15 Bi12 -0.6(3) . . . . ?
O22 Bi11 O15 Bi12 -7.0(6) . . . . ?
O9 Bi11 O15 Bi12 179.0(3) . . . . ?
O13 Bi11 O15 Bi12 153.7(5) . . . . ?
Bi8 Bi11 O15 Bi12 162.1(7) . . . . ?
Bi9 Bi11 O15 Bi12 110.5(4) . . . . ?
Bi14 Bi11 O15 Bi12 -11.8(4) . . . . ?
O26 Bi15 O25 Bi13 67.5(4) . . . . ?
O27 Bi15 O25 Bi13 140.9(4) . . . . ?
O24 Bi15 O25 Bi13 -4.9(3) . . . . ?
Bi16 Bi15 O25 Bi13 38.8(3) . . . . ?
O26 Bi15 O25 Bi13 -64.4(4) . . . 2_765 ?
O27 Bi15 O25 Bi13 9.1(4) . . . 2_765 ?
O24 Bi15 O25 Bi13 -136.8(5) . . . 2_765 ?
Bi13 Bi15 O25 Bi13 -131.9(6) . . . 2_765 ?
Bi16 Bi15 O25 Bi13 -93.0(4) . . . 2_765 ?
O4 Bi13 O25 Bi15 -63.6(4) 2_765 . . . ?
O25 Bi13 O25 Bi15 -137.3(6) 2_765 . . . ?
O24 Bi13 O25 Bi15 4.9(3) . . . . ?
O16 Bi13 O25 Bi15 118.6(4) . . . . ?
Bi13 Bi13 O25 Bi15 -137.3(6) 2_765 . . . ?
Bi14 Bi13 O25 Bi15 31.1(3) . . . . ?
Bi1 Bi13 O25 Bi15 -74.2(4) 2_765 . . . ?
O4 Bi13 O25 Bi13 73.7(4) 2_765 . . 2_765 ?
O25 Bi13 O25 Bi13 0.003(2) 2_765 . . 2_765 ?
O24 Bi13 O25 Bi13 142.2(4) . . . 2_765 ?
O16 Bi13 O25 Bi13 -104.1(4) . . . 2_765 ?
Bi15 Bi13 O25 Bi13 137.3(6) . . . 2_765 ?
Bi14 Bi13 O25 Bi13 168.4(3) . . . 2_765 ?
Bi1 Bi13 O25 Bi13 63.1(5) 2_765 . . 2_765 ?
O9 Bi5 O6 Bi4 -83.0(8) . . . . ?
O7 Bi5 O6 Bi4 -174.5(9) . . . . ?
O10 Bi5 O6 Bi4 -145.8(6) . . . . ?
Bi3 Bi5 O6 Bi4 -156.1(11) . . . . ?
Bi7 Bi5 O6 Bi4 -99.7(8) . . . . ?
O9 Bi5 O6 Bi3 73.1(4) . . . . ?
O7 Bi5 O6 Bi3 -18.4(3) . . . . ?
O10 Bi5 O6 Bi3 10.3(7) . . . . ?
Bi7 Bi5 O6 Bi3 56.4(3) . . . . ?
O2 Bi4 O6 Bi5 -178.9(9) . . . . ?
O22 Bi4 O6 Bi5 92.8(9) . . . . ?
O23 Bi4 O6 Bi5 128.1(7) . . . . ?
O5 Bi4 O6 Bi5 -105.7(8) . . . . ?
Bi14 Bi4 O6 Bi5 93.6(8) . . . . ?
Bi2 Bi4 O6 Bi5 -147.5(9) . . . . ?
Bi3 Bi4 O6 Bi5 155.5(11) . . . . ?
O2 Bi4 O6 Bi3 25.6(4) . . . . ?
O22 Bi4 O6 Bi3 -62.7(4) . . . . ?
O23 Bi4 O6 Bi3 -27.4(8) . . . . ?
O5 Bi4 O6 Bi3 98.8(4) . . . . ?
Bi14 Bi4 O6 Bi3 -61.9(4) . . . . ?
Bi2 Bi4 O6 Bi3 57.0(3) . . . . ?
O1 Bi3 O6 Bi5 103.3(4) . . . . ?
O7 Bi3 O6 Bi5 17.6(3) . . . . ?
O8 Bi3 O6 Bi5 7.3(6) . . . . ?
O2 Bi3 O6 Bi5 171.6(4) . . . . ?
Bi1 Bi3 O6 Bi5 116.6(3) . . . . ?
Bi6 Bi3 O6 Bi5 3.9(3) . . . . ?
Bi4 Bi3 O6 Bi5 -166.9(6) . . . . ?
O1 Bi3 O6 Bi4 -89.8(4) . . . . ?
O7 Bi3 O6 Bi4 -175.4(5) . . . . ?
O8 Bi3 O6 Bi4 174.2(3) . . . . ?
O2 Bi3 O6 Bi4 -21.5(3) . . . . ?
Bi5 Bi3 O6 Bi4 166.9(6) . . . . ?
Bi1 Bi3 O6 Bi4 -76.5(4) . . . . ?
Bi6 Bi3 O6 Bi4 170.8(3) . . . . ?
O7 Bi3 O1 Bi1 -130.3(5) . . . . ?
O8 Bi3 O1 Bi1 -63.1(4) . . . . ?
O6 Bi3 O1 Bi1 161.3(4) . . . . ?
O2 Bi3 O1 Bi1 99.9(4) . . . . ?
Bi5 Bi3 O1 Bi1 -162.2(3) . . . . ?
Bi6 Bi3 O1 Bi1 -95.3(4) . . . . ?
Bi4 Bi3 O1 Bi1 126.0(4) . . . . ?
O7 Bi3 O1 Bi2 124.1(3) . . . . ?
O8 Bi3 O1 Bi2 -168.7(3) . . . . ?
O6 Bi3 O1 Bi2 55.7(4) . . . . ?
O2 Bi3 O1 Bi2 -5.7(3) . . . . ?
Bi5 Bi3 O1 Bi2 92.2(3) . . . . ?
Bi1 Bi3 O1 Bi2 -105.6(5) . . . . ?
Bi6 Bi3 O1 Bi2 159.1(2) . . . . ?
Bi4 Bi3 O1 Bi2 20.4(3) . . . . ?
O3 Bi1 O1 Bi3 -97.3(5) . . . . ?
O4 Bi1 O1 Bi3 5.3(5) . . . . ?
O19 Bi1 O1 Bi3 -72.6(7) 2_765 . . . ?
Bi2 Bi1 O1 Bi3 -111.8(5) . . . . ?
Bi10 Bi1 O1 Bi3 -94.6(4) 2_765 . . . ?
Bi13 Bi1 O1 Bi3 -21.4(5) 2_765 . . . ?
O3 Bi1 O1 Bi2 14.4(3) . . . . ?
O4 Bi1 O1 Bi2 117.0(3) . . . . ?
O19 Bi1 O1 Bi2 39.2(6) 2_765 . . . ?
Bi3 Bi1 O1 Bi2 111.8(5) . . . . ?
Bi10 Bi1 O1 Bi2 17.2(3) 2_765 . . . ?
Bi13 Bi1 O1 Bi2 90.4(2) 2_765 . . . ?
O2 Bi2 O1 Bi3 7.1(3) . . . . ?
O28 Bi2 O1 Bi3 72.7(6) . . . . ?
O3 Bi2 O1 Bi3 103.8(4) . . . . ?
O5 Bi2 O1 Bi3 -55.9(4) . . . . ?
Bi1 Bi2 O1 Bi3 118.3(5) . . . . ?
Bi4 Bi2 O1 Bi3 -20.6(3) . . . . ?
O2 Bi2 O1 Bi1 -111.2(3) . . . . ?
O28 Bi2 O1 Bi1 -45.6(6) . . . . ?
O3 Bi2 O1 Bi1 -14.6(3) . . . . ?
O5 Bi2 O1 Bi1 -174.3(3) . . . . ?
Bi4 Bi2 O1 Bi1 -138.9(2) . . . . ?
O9 Bi7 O13 Bi8 122.5(8) . . . . ?
O12 Bi7 O13 Bi8 -145.5(8) . . . . ?
O10 Bi7 O13 Bi8 172.1(6) . . . . ?
Bi5 Bi7 O13 Bi8 133.0(7) . . . . ?
Bi6 Bi7 O13 Bi8 -158.0(7) . . . . ?
O9 Bi7 O13 Bi9 -92.1(4) . . . . ?
O12 Bi7 O13 Bi9 0.0(4) . . . . ?
O10 Bi7 O13 Bi9 -42.5(10) . . . . ?
Bi5 Bi7 O13 Bi9 -81.5(4) . . . . ?
Bi6 Bi7 O13 Bi9 -12.6(4) . . . . ?
O9 Bi7 O13 Bi11 3.6(3) . . . . ?
O12 Bi7 O13 Bi11 95.6(4) . . . . ?
O10 Bi7 O13 Bi11 53.1(9) . . . . ?
Bi5 Bi7 O13 Bi11 14.1(3) . . . . ?
Bi6 Bi7 O13 Bi11 83.1(3) . . . . ?
O15 Bi8 O13 Bi7 -129.3(8) . . . . ?
O14 Bi8 O13 Bi7 141.7(9) . . . . ?
O18 Bi8 O13 Bi7 -176.9(6) . . . . ?
O17 Bi8 O13 Bi7 -55.3(7) . . . . ?
Bi11 Bi8 O13 Bi7 -122.0(9) . . . . ?
Bi9 Bi8 O13 Bi7 146.5(10) . . . . ?
O15 Bi8 O13 Bi9 84.2(4) . . . . ?
O14 Bi8 O13 Bi9 -4.8(3) . . . . ?
O18 Bi8 O13 Bi9 36.6(7) . . . . ?
O17 Bi8 O13 Bi9 158.2(4) . . . . ?
Bi11 Bi8 O13 Bi9 91.5(4) . . . . ?
O15 Bi8 O13 Bi11 -7.3(3) . . . . ?
O14 Bi8 O13 Bi11 -96.3(3) . . . . ?
O18 Bi8 O13 Bi11 -54.9(6) . . . . ?
O17 Bi8 O13 Bi11 66.7(3) . . . . ?
Bi9 Bi8 O13 Bi11 -91.5(4) . . . . ?
O16 Bi9 O13 Bi7 97.8(4) . . . . ?
O14 Bi9 O13 Bi7 -154.4(5) . . . . ?
O27 Bi9 O13 Bi7 169.4(3) 2_765 . . . ?
O26 Bi9 O13 Bi7 42.9(10) 2_765 . . . ?
O12 Bi9 O13 Bi7 0.0(4) . . . . ?
Bi10 Bi9 O13 Bi7 -171.7(3) . . . . ?
Bi11 Bi9 O13 Bi7 106.1(5) . . . . ?
Bi8 Bi9 O13 Bi7 -159.2(7) . . . . ?
O16 Bi9 O13 Bi8 -103.0(4) . . . . ?
O14 Bi9 O13 Bi8 4.8(3) . . . . ?
O27 Bi9 O13 Bi8 -31.4(6) 2_765 . . . ?
O26 Bi9 O13 Bi8 -157.9(6) 2_765 . . . ?
O12 Bi9 O13 Bi8 159.2(5) . . . . ?
Bi10 Bi9 O13 Bi8 -12.6(4) . . . . ?
Bi11 Bi9 O13 Bi8 -94.8(4) . . . . ?
O16 Bi9 O13 Bi11 -8.3(3) . . . . ?
O14 Bi9 O13 Bi11 99.5(3) . . . . ?
O27 Bi9 O13 Bi11 63.3(4) 2_765 . . . ?
O26 Bi9 O13 Bi11 -63.1(8) 2_765 . . . ?
O12 Bi9 O13 Bi11 -106.1(3) . . . . ?
Bi10 Bi9 O13 Bi11 82.2(2) . . . . ?
Bi8 Bi9 O13 Bi11 94.8(4) . . . . ?
O16 Bi11 O13 Bi7 -100.8(4) . . . . ?
O15 Bi11 O13 Bi7 154.8(4) . . . . ?
O20 Bi11 O13 Bi7 -174.6(3) . . . . ?
O22 Bi11 O13 Bi7 -57.7(7) . . . . ?
O9 Bi11 O13 Bi7 -3.1(3) . . . . ?
Bi8 Bi11 O13 Bi7 147.6(5) . . . . ?
Bi9 Bi11 O13 Bi7 -109.3(4) . . . . ?
Bi12 Bi11 O13 Bi7 169.0(3) . . . . ?
Bi14 Bi11 O13 Bi7 -152.6(4) . . . . ?
O16 Bi11 O13 Bi8 111.6(4) . . . . ?
O15 Bi11 O13 Bi8 7.2(3) . . . . ?
O20 Bi11 O13 Bi8 37.8(4) . . . . ?
O22 Bi11 O13 Bi8 154.7(5) . . . . ?
O9 Bi11 O13 Bi8 -150.7(4) . . . . ?
Bi9 Bi11 O13 Bi8 103.1(3) . . . . ?
Bi12 Bi11 O13 Bi8 21.4(3) . . . . ?
Bi14 Bi11 O13 Bi8 59.8(7) . . . . ?
O16 Bi11 O13 Bi9 8.4(3) . . . . ?
O15 Bi11 O13 Bi9 -96.0(3) . . . . ?
O20 Bi11 O13 Bi9 -65.3(4) . . . . ?
O22 Bi11 O13 Bi9 51.5(7) . . . . ?
O9 Bi11 O13 Bi9 106.2(3) . . . . ?
Bi8 Bi11 O13 Bi9 -103.1(3) . . . . ?
Bi12 Bi11 O13 Bi9 -81.8(2) . . . . ?
Bi14 Bi11 O13 Bi9 -43.4(8) . . . . ?
O24 Bi14 O23 Bi4 106.5(3) . . . . ?
O22 Bi14 O23 Bi4 13.9(3) . . . . ?
O20 Bi14 O23 Bi4 29.4(7) . . . . ?
Bi11 Bi14 O23 Bi4 9.3(3) . . . . ?
Bi13 Bi14 O23 Bi4 76.5(3) . . . . ?
O2 Bi4 O23 Bi14 -102.8(4) . . . . ?
O22 Bi4 O23 Bi14 -13.6(3) . . . . ?
O6 Bi4 O23 Bi14 -50.8(7) . . . . ?
O5 Bi4 O23 Bi14 -175.5(3) . . . . ?
Bi2 Bi4 O23 Bi14 -130.7(2) . . . . ?
Bi3 Bi4 O23 Bi14 -68.8(3) . . . . ?
O19 Bi12 O20 Bi14 -114.7(6) . . . . ?
O15 Bi12 O20 Bi14 151.4(7) . . . . ?
O21 Bi12 O20 Bi14 -35.4(6) . . . . ?
Bi11 Bi12 O20 Bi14 152.0(8) . . . . ?
O19 Bi12 O20 Bi11 93.3(4) . . . . ?
O15 Bi12 O20 Bi11 -0.6(3) . . . . ?
O21 Bi12 O20 Bi11 172.6(4) . . . . ?
O24 Bi14 O20 Bi12 99.4(6) . . . . ?
O22 Bi14 O20 Bi12 -168.3(7) . . . . ?
O23 Bi14 O20 Bi12 176.2(5) . . . . ?
Bi4 Bi14 O20 Bi12 -163.7(5) . . . . ?
Bi11 Bi14 O20 Bi12 -152.4(8) . . . . ?
Bi13 Bi14 O20 Bi12 115.2(7) . . . . ?
O24 Bi14 O20 Bi11 -108.2(4) . . . . ?
O22 Bi14 O20 Bi11 -16.0(3) . . . . ?
O23 Bi14 O20 Bi11 -31.4(7) . . . . ?
Bi4 Bi14 O20 Bi11 -11.3(3) . . . . ?
Bi13 Bi14 O20 Bi11 -92.4(3) . . . . ?
O16 Bi11 O20 Bi12 -96.5(4) . . . . ?
O15 Bi11 O20 Bi12 0.6(3) . . . . ?
O22 Bi11 O20 Bi12 175.5(5) . . . . ?
O9 Bi11 O20 Bi12 -178.3(9) . . . . ?
O13 Bi11 O20 Bi12 -30.5(5) . . . . ?
Bi8 Bi11 O20 Bi12 -8.4(3) . . . . ?
Bi9 Bi11 O20 Bi12 -69.7(3) . . . . ?
Bi14 Bi11 O20 Bi12 161.1(6) . . . . ?
O16 Bi11 O20 Bi14 102.3(4) . . . . ?
O15 Bi11 O20 Bi14 -160.5(4) . . . . ?
O22 Bi11 O20 Bi14 14.4(3) . . . . ?
O9 Bi11 O20 Bi14 20.6(13) . . . . ?
O13 Bi11 O20 Bi14 168.3(3) . . . . ?
Bi8 Bi11 O20 Bi14 -169.5(3) . . . . ?
Bi9 Bi11 O20 Bi14 129.2(3) . . . . ?
Bi12 Bi11 O20 Bi14 -161.1(6) . . . . ?
O2 Bi4 O5 C1 160.7(10) . . . . ?
O22 Bi4 O5 C1 171.3(11) . . . . ?
O6 Bi4 O5 C1 84.3(10) . . . . ?
O23 Bi4 O5 C1 -120.0(10) . . . . ?
Bi14 Bi4 O5 C1 -124.8(9) . . . . ?
Bi2 Bi4 O5 C1 153.2(11) . . . . ?
Bi3 Bi4 O5 C1 122.1(9) . . . . ?
O2 Bi4 O5 Bi2 7.6(3) . . . . ?
O22 Bi4 O5 Bi2 18.1(12) . . . . ?
O6 Bi4 O5 Bi2 -68.9(3) . . . . ?
O23 Bi4 O5 Bi2 86.9(3) . . . . ?
Bi14 Bi4 O5 Bi2 82.1(4) . . . . ?
Bi3 Bi4 O5 Bi2 -31.1(3) . . . . ?
O2 Bi2 O5 C1 -140.3(17) . . . . ?
O28 Bi2 O5 C1 132.0(17) . . . . ?
O3 Bi2 O5 C1 -179.0(15) . . . . ?
O1 Bi2 O5 C1 -76.0(17) . . . . ?
Bi1 Bi2 O5 C1 -84.3(17) . . . . ?
Bi4 Bi2 O5 C1 -132.7(18) . . . . ?
O2 Bi2 O5 Bi4 -7.6(3) . . . . ?
O28 Bi2 O5 Bi4 -95.2(4) . . . . ?
O3 Bi2 O5 Bi4 -46.3(12) . . . . ?
O1 Bi2 O5 Bi4 56.7(4) . . . . ?
Bi1 Bi2 O5 Bi4 48.5(6) . . . . ?
O12 Bi6 O8 Bi16 89.3(5) . . . 2_765 ?
O7 Bi6 O8 Bi16 -177.0(6) . . . 2_765 ?
O11 Bi6 O8 Bi16 1.1(4) . . . 2_765 ?
Bi3 Bi6 O8 Bi16 166.6(8) . . . 2_765 ?
Bi7 Bi6 O8 Bi16 112.8(4) . . . 2_765 ?
O12 Bi6 O8 Bi3 -77.3(4) . . . . ?
O7 Bi6 O8 Bi3 16.4(4) . . . . ?
O11 Bi6 O8 Bi3 -165.5(5) . . . . ?
Bi7 Bi6 O8 Bi3 -53.8(4) . . . . ?
O1 Bi3 O8 Bi6 -106.1(4) . . . . ?
O7 Bi3 O8 Bi6 -16.5(4) . . . . ?
O6 Bi3 O8 Bi6 -6.0(7) . . . . ?
O2 Bi3 O8 Bi6 -149.3(5) . . . . ?
Bi5 Bi3 O8 Bi6 -1.6(4) . . . . ?
Bi1 Bi3 O8 Bi6 -136.9(4) . . . . ?
Bi4 Bi3 O8 Bi6 13.0(16) . . . . ?
O1 Bi3 O8 Bi16 87.3(5) . . . 2_765 ?
O7 Bi3 O8 Bi16 176.9(6) . . . 2_765 ?
O6 Bi3 O8 Bi16 -172.6(4) . . . 2_765 ?
O2 Bi3 O8 Bi16 44.1(10) . . . 2_765 ?
Bi5 Bi3 O8 Bi16 -168.3(4) . . . 2_765 ?
Bi1 Bi3 O8 Bi16 56.5(4) . . . 2_765 ?
Bi6 Bi3 O8 Bi16 -166.6(8) . . . 2_765 ?
Bi4 Bi3 O8 Bi16 -153.7(9) . . . 2_765 ?
O24 Bi14 O22 Bi4 -101.6(4) . . . . ?
O20 Bi14 O22 Bi4 172.1(5) . . . . ?
O23 Bi14 O22 Bi4 -16.4(4) . . . . ?
Bi11 Bi14 O22 Bi4 156.9(6) . . . . ?
Bi13 Bi14 O22 Bi4 -132.5(4) . . . . ?
O24 Bi14 O22 Bi11 101.5(4) . . . . ?
O20 Bi14 O22 Bi11 15.2(3) . . . . ?
O23 Bi14 O22 Bi11 -173.3(4) . . . . ?
Bi4 Bi14 O22 Bi11 -156.9(6) . . . . ?
Bi13 Bi14 O22 Bi11 70.6(3) . . . . ?
O2 Bi4 O22 Bi14 100.0(4) . . . . ?
O6 Bi4 O22 Bi14 178.7(4) . . . . ?
O23 Bi4 O22 Bi14 16.3(4) . . . . ?
O5 Bi4 O22 Bi14 89.8(11) . . . . ?
Bi2 Bi4 O22 Bi14 104.1(3) . . . . ?
Bi3 Bi4 O22 Bi14 143.0(4) . . . . ?
O2 Bi4 O22 Bi11 -111.5(6) . . . . ?
O6 Bi4 O22 Bi11 -32.8(5) . . . . ?
O23 Bi4 O22 Bi11 164.8(6) . . . . ?
O5 Bi4 O22 Bi11 -121.7(10) . . . . ?
Bi14 Bi4 O22 Bi11 148.5(8) . . . . ?
Bi2 Bi4 O22 Bi11 -107.4(5) . . . . ?
Bi3 Bi4 O22 Bi11 -68.5(5) . . . . ?
O16 Bi11 O22 Bi14 -105.1(4) . . . . ?
O15 Bi11 O22 Bi14 -8.7(6) . . . . ?
O20 Bi11 O22 Bi14 -15.1(3) . . . . ?
O9 Bi11 O22 Bi14 166.5(3) . . . . ?
O13 Bi11 O22 Bi14 -145.7(5) . . . . ?
Bi8 Bi11 O22 Bi14 -28.6(9) . . . . ?
Bi9 Bi11 O22 Bi14 -109.0(3) . . . . ?
Bi12 Bi11 O22 Bi14 -12.6(3) . . . . ?
O16 Bi11 O22 Bi4 105.2(6) . . . . ?
O15 Bi11 O22 Bi4 -158.4(5) . . . . ?
O20 Bi11 O22 Bi4 -164.8(6) . . . . ?
O9 Bi11 O22 Bi4 16.8(6) . . . . ?
O13 Bi11 O22 Bi4 64.6(9) . . . . ?
Bi8 Bi11 O22 Bi4 -178.30(16) . . . . ?
Bi9 Bi11 O22 Bi4 101.3(5) . . . . ?
Bi12 Bi11 O22 Bi4 -162.3(5) . . . . ?
Bi14 Bi11 O22 Bi4 -149.7(8) . . . . ?
O9 Bi5 O7 Bi6 57.2(5) . . . . ?
O6 Bi5 O7 Bi6 146.7(6) . . . . ?
O10 Bi5 O7 Bi6 -17.4(4) . . . . ?
Bi3 Bi5 O7 Bi6 127.3(7) . . . . ?
Bi7 Bi5 O7 Bi6 27.9(4) . . . . ?
O9 Bi5 O7 Bi3 -70.1(4) . . . . ?
O6 Bi5 O7 Bi3 19.4(4) . . . . ?
O10 Bi5 O7 Bi3 -144.7(4) . . . . ?
Bi7 Bi5 O7 Bi3 -99.4(3) . . . . ?
O12 Bi6 O7 Bi5 -52.7(5) . . . . ?
O8 Bi6 O7 Bi5 -143.0(6) . . . . ?
O11 Bi6 O7 Bi5 -145.8(4) . . . . ?
Bi3 Bi6 O7 Bi5 -126.8(7) . . . . ?
Bi7 Bi6 O7 Bi5 -27.6(4) . . . . ?
O12 Bi6 O7 Bi3 74.1(4) . . . . ?
O8 Bi6 O7 Bi3 -16.2(3) . . . . ?
O11 Bi6 O7 Bi3 -19.0(7) . . . . ?
Bi7 Bi6 O7 Bi3 99.2(3) . . . . ?
O1 Bi3 O7 Bi5 -117.5(4) . . . . ?
O8 Bi3 O7 Bi5 154.0(5) . . . . ?
O6 Bi3 O7 Bi5 -18.1(4) . . . . ?
O2 Bi3 O7 Bi5 -48.3(5) . . . . ?
Bi1 Bi3 O7 Bi5 -144.1(3) . . . . ?
Bi6 Bi3 O7 Bi5 138.6(6) . . . . ?
Bi4 Bi3 O7 Bi5 -20.8(4) . . . . ?
O1 Bi3 O7 Bi6 103.9(4) . . . . ?
O8 Bi3 O7 Bi6 15.4(3) . . . . ?
O6 Bi3 O7 Bi6 -156.7(5) . . . . ?
O2 Bi3 O7 Bi6 173.1(3) . . . . ?
Bi5 Bi3 O7 Bi6 -138.6(6) . . . . ?
Bi1 Bi3 O7 Bi6 77.4(4) . . . . ?
Bi4 Bi3 O7 Bi6 -159.4(3) . . . . ?
O25 Bi15 O27 Bi10 110.6(6) . . . 2_765 ?
O26 Bi15 O27 Bi10 -158.2(7) . . . 2_765 ?
O24 Bi15 O27 Bi10 165.8(4) . . . 2_765 ?
Bi13 Bi15 O27 Bi10 132.1(5) . . . 2_765 ?
Bi16 Bi15 O27 Bi10 -163.4(5) . . . 2_765 ?
O25 Bi15 O27 Bi9 -102.9(4) . . . 2_765 ?
O26 Bi15 O27 Bi9 -11.7(4) . . . 2_765 ?
O24 Bi15 O27 Bi9 -47.7(6) . . . 2_765 ?
Bi13 Bi15 O27 Bi9 -81.4(4) . . . 2_765 ?
Bi16 Bi15 O27 Bi9 -16.9(4) . . . 2_765 ?
C20 C19 O10 Bi7 -52.9(16) . . . . ?
C24 C19 O10 Bi7 121.6(13) . . . . ?
C20 C19 O10 Bi5 -152.2(11) . . . . ?
C24 C19 O10 Bi5 22.3(19) . . . . ?
O9 Bi7 O10 C19 -129.6(9) . . . . ?
O12 Bi7 O10 C19 137.5(10) . . . . ?
O13 Bi7 O10 C19 -179.7(9) . . . . ?
Bi5 Bi7 O10 C19 -129.8(10) . . . . ?
Bi6 Bi7 O10 C19 142.9(10) . . . . ?
O9 Bi7 O10 Bi5 0.3(3) . . . . ?
O12 Bi7 O10 Bi5 -92.7(3) . . . . ?
O13 Bi7 O10 Bi5 -49.8(9) . . . . ?
Bi6 Bi7 O10 Bi5 -87.3(2) . . . . ?
O9 Bi5 O10 C19 110.0(11) . . . . ?
O7 Bi5 O10 C19 -154.2(12) . . . . ?
O6 Bi5 O10 C19 176.7(10) . . . . ?
Bi3 Bi5 O10 C19 -176.3(11) . . . . ?
Bi7 Bi5 O10 C19 110.3(11) . . . . ?
O9 Bi5 O10 Bi7 -0.3(3) . . . . ?
O7 Bi5 O10 Bi7 95.6(3) . . . . ?
O6 Bi5 O10 Bi7 66.4(6) . . . . ?
Bi3 Bi5 O10 Bi7 73.5(2) . . . . ?
O4 Bi1 O3 Bi2 -102.6(4) . . . . ?
O1 Bi1 O3 Bi2 -18.6(4) . . . . ?
O19 Bi1 O3 Bi2 177.4(5) 2_765 . . . ?
Bi3 Bi1 O3 Bi2 -50.3(3) . . . . ?
Bi10 Bi1 O3 Bi2 165.9(7) 2_765 . . . ?
Bi13 Bi1 O3 Bi2 -127.6(4) 2_765 . . . ?
O4 Bi1 O3 Bi10 91.6(4) . . . 2_765 ?
O1 Bi1 O3 Bi10 175.6(5) . . . 2_765 ?
O19 Bi1 O3 Bi10 11.5(3) 2_765 . . 2_765 ?
Bi2 Bi1 O3 Bi10 -165.9(7) . . . 2_765 ?
Bi3 Bi1 O3 Bi10 143.9(4) . . . 2_765 ?
Bi13 Bi1 O3 Bi10 66.6(3) 2_765 . . 2_765 ?
O2 Bi2 O3 Bi1 91.2(4) . . . . ?
O28 Bi2 O3 Bi1 178.2(5) . . . . ?
O5 Bi2 O3 Bi1 128.1(9) . . . . ?
O1 Bi2 O3 Bi1 16.6(3) . . . . ?
Bi4 Bi2 O3 Bi1 92.1(4) . . . . ?
O2 Bi2 O3 Bi10 -106.0(5) . . . 2_765 ?
O28 Bi2 O3 Bi10 -19.0(5) . . . 2_765 ?
O5 Bi2 O3 Bi10 -69.1(12) . . . 2_765 ?
O1 Bi2 O3 Bi10 179.4(6) . . . 2_765 ?
Bi1 Bi2 O3 Bi10 162.9(8) . . . 2_765 ?
Bi4 Bi2 O3 Bi10 -105.0(5) . . . 2_765 ?
O8 Bi16 O26 Bi15 154.3(5) 2_765 . . . ?
O4 Bi16 O26 Bi15 79.3(5) 2_765 . . . ?
O11 Bi16 O26 Bi15 -137.0(5) 2_765 . . . ?
O24 Bi16 O26 Bi15 12.1(4) . . . . ?
O8 Bi16 O26 Bi9 -25.4(6) 2_765 . . 2_765 ?
O4 Bi16 O26 Bi9 -100.4(6) 2_765 . . 2_765 ?
O11 Bi16 O26 Bi9 43.3(6) 2_765 . . 2_765 ?
O24 Bi16 O26 Bi9 -167.5(7) . . . 2_765 ?
Bi15 Bi16 O26 Bi9 -179.7(10) . . . 2_765 ?
O25 Bi15 O26 Bi16 -86.3(5) . . . . ?
O27 Bi15 O26 Bi16 -169.3(6) . . . . ?
O24 Bi15 O26 Bi16 -13.1(4) . . . . ?
Bi13 Bi15 O26 Bi16 -54.8(4) . . . . ?
O25 Bi15 O26 Bi9 93.5(4) . . . 2_765 ?
O27 Bi15 O26 Bi9 10.5(3) . . . 2_765 ?
O24 Bi15 O26 Bi9 166.6(4) . . . 2_765 ?
Bi13 Bi15 O26 Bi9 124.9(3) . . . 2_765 ?
Bi16 Bi15 O26 Bi9 179.8(8) . . . 2_765 ?
O12 Bi6 O11 C37 134.7(13) . . . . ?
O8 Bi6 O11 C37 -133.2(13) . . . . ?
O7 Bi6 O11 C37 -130.3(12) . . . . ?
Bi3 Bi6 O11 C37 -142.0(12) . . . . ?
Bi7 Bi6 O11 C37 124.5(12) . . . . ?
O12 Bi6 O11 Bi16 -92.9(4) . . . 2_765 ?
O8 Bi6 O11 Bi16 -0.8(3) . . . 2_765 ?
O7 Bi6 O11 Bi16 2.1(6) . . . 2_765 ?
Bi3 Bi6 O11 Bi16 -9.6(3) . . . 2_765 ?
Bi7 Bi6 O11 Bi16 -103.1(2) . . . 2_765 ?
O19 Bi12 O21 C91 -137.2(16) . . . . ?
O20 Bi12 O21 C91 132.9(16) . . . . ?
O15 Bi12 O21 C91 149.6(14) . . . . ?
Bi11 Bi12 O21 C91 138.3(15) . . . . ?
O15 Bi8 O18 C73 137.8(10) . . . . ?
O14 Bi8 O18 C73 -131.2(10) . . . . ?
O13 Bi8 O18 C73 -172.3(9) . . . . ?
O17 Bi8 O18 C73 81.6(10) . . . . ?
Bi11 Bi8 O18 C73 148.7(9) . . . . ?
Bi9 Bi8 O18 C73 -148.3(9) . . . . ?
O15 Bi8 O17 C55 139.0(12) . . . . ?
O14 Bi8 O17 C55 83.1(13) . . . . ?
O13 Bi8 O17 C55 53.2(11) . . . . ?
O18 Bi8 O17 C55 -164.6(10) . . . . ?
Bi11 Bi8 O17 C55 103.3(11) . . . . ?
Bi9 Bi8 O17 C55 68.6(11) . . . . ?
Bi6 O11 C37 C38 -155.2(10) . . . . ?
Bi16 O11 C37 C38 76.9(15) 2_765 . . . ?
Bi6 O11 C37 C42 29(2) . . . . ?
Bi16 O11 C37 C42 -98.9(13) 2_765 . . . ?
Bi8 O17 C55 C60 -133.1(12) . . . . ?
Bi8 O17 C55 C56 45.4(16) . . . . ?
O10 C19 C20 C21 170.0(14) . . . . ?
C24 C19 C20 C21 -5(2) . . . . ?
O10 C19 C20 C25 -12(2) . . . . ?
C24 C19 C20 C25 173.0(14) . . . . ?
Bi12 O21 C91 C92 -102.4(17) . . . . ?
Bi12 O21 C91 C96 86.3(18) . . . . ?
C93 C92 C91 O21 -168.1(12) . . . . ?
C97 C92 C91 O21 22(2) . . . . ?
C93 C92 C91 C96 4(2) . . . . ?
C97 C92 C91 C96 -166.7(12) . . . . ?
C95 C96 C91 O21 168.2(13) . . . . ?
C103 C96 C91 O21 -14(2) . . . . ?
C95 C96 C91 C92 -3.3(19) . . . . ?
C103 C96 C91 C92 174.1(12) . . . . ?
C95 C96 C103 C104 135.5(14) . . . . ?
C91 C96 C103 C104 -41.9(19) . . . . ?
C95 C96 C103 C108 -45.6(19) . . . . ?
C91 C96 C103 C108 137.1(13) . . . . ?
Bi8 O18 C73 C74 -88.1(14) . . . . ?
Bi8 O18 C73 C78 91.1(13) . . . . ?
C70 C69 C68 C67 0(2) . . . . ?
O18 C73 C74 C75 179.6(13) . . . . ?
C78 C73 C74 C75 0(2) . . . . ?
O18 C73 C74 C79 -4(2) . . . . ?
C78 C73 C74 C79 176.4(12) . . . . ?
C104 C103 C108 C107 5(2) . . . . ?
C96 C103 C108 C107 -173.7(13) . . . . ?
C45 C44 C43 C48 1(2) . . . . ?
C45 C44 C43 C38 -179.3(15) . . . . ?
O10 C19 C24 C23 -171.1(14) . . . . ?
C20 C19 C24 C23 4(2) . . . . ?
O10 C19 C24 C31 9(2) . . . . ?
C20 C19 C24 C31 -176.4(14) . . . . ?
Bi4 O5 C1 C6 64.4(16) . . . . ?
Bi2 O5 C1 C6 -167.7(11) . . . . ?
Bi4 O5 C1 C2 -118.1(13) . . . . ?
Bi2 O5 C1 C2 10(3) . . . . ?
C5 C6 C1 O5 -176.8(14) . . . . ?
C13 C6 C1 O5 3(2) . . . . ?
C5 C6 C1 C2 6(2) . . . . ?
C13 C6 C1 C2 -174.6(14) . . . . ?
C53 C54 C49 C50 2(2) . . . . ?
C53 C54 C49 C42 -172.5(14) . . . . ?
C19 C20 C25 C26 127.3(18) . . . . ?
C21 C20 C25 C26 -55(2) . . . . ?
C19 C20 C25 C30 -55(2) . . . . ?
C21 C20 C25 C30 122.8(16) . . . . ?
C108 C103 C104 C105 -4.4(19) . . . . ?
C96 C103 C104 C105 174.6(12) . . . . ?
C83 C84 C79 C80 1(2) . . . . ?
C83 C84 C79 C74 -179.5(13) . . . . ?
C75 C74 C79 C84 72.2(18) . . . . ?
C73 C74 C79 C84 -103.7(16) . . . . ?
C75 C74 C79 C80 -108.4(16) . . . . ?
C73 C74 C79 C80 75.7(17) . . . . ?
C84 C79 C80 C81 -3(2) . . . . ?
C74 C79 C80 C81 177.8(13) . . . . ?
C91 C92 C93 C94 -1(2) . . . . ?
C97 C92 C93 C94 169.9(14) . . . . ?
C79 C84 C83 C82 -1(2) . . . . ?
C30 C25 C26 C27 1(2) . . . . ?
C20 C25 C26 C27 179.2(15) . . . . ?
C101 C102 C97 C98 -5(2) . . . . ?
C101 C102 C97 C92 170.3(13) . . . . ?
C91 C92 C97 C102 50.8(19) . . . . ?
C93 C92 C97 C102 -119.7(15) . . . . ?
C91 C92 C97 C98 -134.1(15) . . . . ?
C93 C92 C97 C98 55.4(18) . . . . ?
C92 C93 C94 C95 -2(2) . . . . ?
C19 C20 C21 C22 2(3) . . . . ?
C25 C20 C21 C22 -176.2(16) . . . . ?
C69 C68 C67 C72 -2(2) . . . . ?
C69 C68 C67 C60 177.2(13) . . . . ?
C103 C108 C107 C106 -3(2) . . . . ?
C7 C12 C11 C10 -2(2) . . . . ?
C79 C80 C81 C82 4(2) . . . . ?
C73 C74 C75 C76 -1(2) . . . . ?
C79 C74 C75 C76 -177.2(16) . . . . ?
C68 C69 C70 C71 2(2) . . . . ?
C65 C66 C61 C62 5(2) . . . . ?
C65 C66 C61 C56 -173.2(15) . . . . ?
C74 C75 C76 C77 1(3) . . . . ?
C17 C18 C13 C14 -1(2) . . . . ?
C17 C18 C13 C6 173.3(15) . . . . ?
C15 C14 C13 C18 -1(2) . . . . ?
C15 C14 C13 C6 -175.5(16) . . . . ?
C1 C6 C13 C18 51(2) . . . . ?
C5 C6 C13 C18 -129.3(16) . . . . ?
C1 C6 C13 C14 -135.5(16) . . . . ?
C5 C6 C13 C14 44(2) . . . . ?
C93 C94 C95 C96 2(2) . . . . ?
C91 C96 C95 C94 0(2) . . . . ?
C103 C96 C95 C94 -177.0(14) . . . . ?
C26 C25 C30 C29 0(2) . . . . ?
C20 C25 C30 C29 -178.3(14) . . . . ?
O18 C73 C78 C77 -179.1(14) . . . . ?
C74 C73 C78 C77 0(2) . . . . ?
O18 C73 C78 C85 3(2) . . . . ?
C74 C73 C78 C85 -177.4(13) . . . . ?
C12 C11 C10 C9 3(2) . . . . ?
C25 C30 C29 C28 -1(3) . . . . ?
C97 C102 C101 C100 3(2) . . . . ?
C44 C43 C48 C47 -2(3) . . . . ?
C38 C43 C48 C47 178.2(16) . . . . ?
C68 C67 C72 C71 1(2) . . . . ?
C60 C67 C72 C71 -177.4(13) . . . . ?
C102 C101 C100 C99 0(2) . . . . ?
C101 C100 C99 C98 -1(2) . . . . ?
O11 C37 C38 C39 -176.5(14) . . . . ?
C42 C37 C38 C39 -1(2) . . . . ?
O11 C37 C38 C43 5(2) . . . . ?
C42 C37 C38 C43 -179.1(13) . . . . ?
C40 C39 C38 C37 -1(2) . . . . ?
C40 C39 C38 C43 177.9(15) . . . . ?
C48 C43 C38 C37 -127.5(17) . . . . ?
C44 C43 C38 C37 53(2) . . . . ?
C48 C43 C38 C39 54(2) . . . . ?
C44 C43 C38 C39 -125.6(17) . . . . ?
C11 C12 C7 C8 0(2) . . . . ?
C11 C12 C7 C2 175.8(14) . . . . ?
C36 C35 C34 C33 -3(2) . . . . ?
C87 C86 C85 C90 -2(2) . . . . ?
C87 C86 C85 C78 -179.4(15) . . . . ?
C77 C78 C85 C86 106.2(19) . . . . ?
C73 C78 C85 C86 -76(2) . . . . ?
C77 C78 C85 C90 -72(2) . . . . ?
C73 C78 C85 C90 105.7(17) . . . . ?
C54 C49 C50 C51 -3(2) . . . . ?
C42 C49 C50 C51 172.2(14) . . . . ?
C33 C32 C31 C36 -1(2) . . . . ?
C33 C32 C31 C24 176.8(14) . . . . ?
C23 C24 C31 C36 -123.0(17) . . . . ?
C19 C24 C31 C36 57(2) . . . . ?
C23 C24 C31 C32 59(2) . . . . ?
C19 C24 C31 C32 -121.1(16) . . . . ?
C80 C81 C82 C83 -4(2) . . . . ?
C84 C83 C82 C81 2(2) . . . . ?
C43 C44 C45 C46 2(3) . . . . ?
C47 C46 C45 C44 -3(3) . . . . ?
C3 C4 C5 C6 2(3) . . . . ?
C1 C6 C5 C4 -6(3) . . . . ?
C13 C6 C5 C4 174.3(17) . . . . ?
C30 C29 C28 C27 2(3) . . . . ?
O5 C1 C2 C3 -179.6(15) . . . . ?
C6 C1 C2 C3 -2(2) . . . . ?
O5 C1 C2 C7 5(2) . . . . ?
C6 C1 C2 C7 -177.3(14) . . . . ?
C12 C7 C2 C1 54(2) . . . . ?
C8 C7 C2 C1 -130.8(17) . . . . ?
C12 C7 C2 C3 -121.8(17) . . . . ?
C8 C7 C2 C3 54(2) . . . . ?
C108 C107 C106 C105 1(2) . . . . ?
C35 C34 C33 C32 2(2) . . . . ?
C31 C32 C33 C34 0(2) . . . . ?
C5 C4 C3 C2 1(3) . . . . ?
C1 C2 C3 C4 -1(3) . . . . ?
C7 C2 C3 C4 174.0(17) . . . . ?
C66 C61 C62 C63 -7(3) . . . . ?
C56 C61 C62 C63 171.5(17) . . . . ?
C13 C18 C17 C16 4(3) . . . . ?
C15 C16 C17 C18 -4(3) . . . . ?
C100 C99 C98 C97 -1(2) . . . . ?
C102 C97 C98 C99 4(2) . . . . ?
C92 C97 C98 C99 -171.2(14) . . . . ?
C43 C48 C47 C46 1(3) . . . . ?
C45 C46 C47 C48 2(3) . . . . ?
O17 C55 C60 C59 178.2(13) . . . . ?
C56 C55 C60 C59 -0.3(19) . . . . ?
O17 C55 C60 C67 -2(2) . . . . ?
C56 C55 C60 C67 179.4(12) . . . . ?
C68 C67 C60 C55 -21(2) . . . . ?
C72 C67 C60 C55 158.1(14) . . . . ?
C68 C67 C60 C59 159.0(14) . . . . ?
C72 C67 C60 C59 -22(2) . . . . ?
C86 C85 C90 C89 3(3) . . . . ?
C78 C85 C90 C89 -179.4(17) . . . . ?
C56 C57 C58 C59 -1(3) . . . . ?
C11 C10 C9 C8 -2(3) . . . . ?
C10 C9 C8 C7 0(3) . . . . ?
C12 C7 C8 C9 1(3) . . . . ?
C2 C7 C8 C9 -175.1(16) . . . . ?
C85 C86 C87 C88 0(3) . . . . ?
C49 C54 C53 C52 0(2) . . . . ?
C40 C41 C42 C37 -3(3) . . . . ?
C40 C41 C42 C49 179.8(16) . . . . ?
O11 C37 C42 C41 178.2(14) . . . . ?
C38 C37 C42 C41 2(2) . . . . ?
O11 C37 C42 C49 -4(2) . . . . ?
C38 C37 C42 C49 179.8(14) . . . . ?
C50 C49 C42 C41 73(2) . . . . ?
C54 C49 C42 C41 -112.5(17) . . . . ?
C50 C49 C42 C37 -104.6(17) . . . . ?
C54 C49 C42 C37 69.9(18) . . . . ?
C13 C14 C15 C16 1(3) . . . . ?
C17 C16 C15 C14 2(3) . . . . ?
C54 C53 C52 C51 -2(2) . . . . ?
C34 C35 C36 C31 2(2) . . . . ?
C32 C31 C36 C35 0(2) . . . . ?
C24 C31 C36 C35 -177.8(14) . . . . ?
C69 C70 C71 C72 -2(2) . . . . ?
C67 C72 C71 C70 1(2) . . . . ?
C53 C52 C51 C50 2(2) . . . . ?
C49 C50 C51 C52 1(2) . . . . ?
C61 C62 C63 C64 5(3) . . . . ?
C65 C64 C63 C62 -1(3) . . . . ?
C57 C58 C59 C60 3(2) . . . . ?
C55 C60 C59 C58 -2(2) . . . . ?
C67 C60 C59 C58 177.8(14) . . . . ?
C19 C24 C23 C22 0(3) . . . . ?
C31 C24 C23 C22 -180.0(17) . . . . ?
C85 C90 C89 C88 -3(3) . . . . ?
C107 C106 C105 C104 0(2) . . . . ?
C103 C104 C105 C106 2(2) . . . . ?
C73 C78 C77 C76 0(3) . . . . ?
C85 C78 C77 C76 177.6(17) . . . . ?
C75 C76 C77 C78 -1(3) . . . . ?
C63 C64 C65 C66 -1(3) . . . . ?
C61 C66 C65 C64 -2(3) . . . . ?
C20 C21 C22 C23 2(3) . . . . ?
C24 C23 C22 C21 -3(3) . . . . ?
C90 C89 C88 C87 2(4) . . . . ?
C86 C87 C88 C89 0(3) . . . . ?
C58 C57 C56 C61 179.0(15) . . . . ?
C58 C57 C56 C55 -1(2) . . . . ?
C62 C61 C56 C57 56(2) . . . . ?
C66 C61 C56 C57 -125.5(17) . . . . ?
C62 C61 C56 C55 -123.5(17) . . . . ?
C66 C61 C56 C55 54.9(19) . . . . ?
O17 C55 C56 C57 -176.5(12) . . . . ?
C60 C55 C56 C57 2.1(19) . . . . ?
O17 C55 C56 C61 3.1(19) . . . . ?
C60 C55 C56 C61 -178.3(13) . . . . ?
C42 C41 C40 C39 1(3) . . . . ?
C38 C39 C40 C41 0(3) . . . . ?
C29 C28 C27 C26 -1(3) . . . . ?
C25 C26 C27 C28 -1(3) . . . . ?
